data_7205811
loop_
_publ_author_name
'Li, Xi-Li'
'He, Lai-Fu'
'Feng, Xiang-Li'
'Song, You'
'Hu, Min'
'Han, Li-Feng'
'Zheng, Xian-Jun'
'Zhang, Zhi-Hong'
'Fang, Shao-Ming'

_publ_section_title
;
 Two chiral tetradecanuclear hydroxo-lanthanide clusters with
 luminescent and magnetic properties
;
_journal_issue 11
_journal_name_full CrystEngComm
_journal_page_first 3643
_journal_paper_doi 10.1039/c0ce00826e
_journal_volume 13
_journal_year 2011
_chemical_formula_moiety
;
C120 H186 Dy14 O66, H1.20 O0.60, 2(H0.80 O0.40), 4.6(H2 O)
;
_chemical_formula_sum 'C120 H198 Dy14 O72'
_chemical_formula_weight 5067.78
_chemical_name_systematic
;
?
;
_space_group_IT_number 5
_symmetry_cell_setting monoclinic
_symmetry_space_group_name_Hall 'C 2y'
_symmetry_space_group_name_H-M 'C 1 2 1'
_atom_sites_solution_hydrogens geom
_atom_sites_solution_primary direct
_atom_sites_solution_secondary difmap
_audit_creation_method SHELXL-97
_cell_angle_alpha 90.00
_cell_angle_beta 117.648(13)
_cell_angle_gamma 90.00
_cell_formula_units_Z 2
_cell_length_a 22.5720(13)
_cell_length_b 21.1052(12)
_cell_length_c 20.6054(13)
_cell_measurement_reflns_used 4155
_cell_measurement_temperature 291(2)
_cell_measurement_theta_max 23.12
_cell_measurement_theta_min 2.11
_cell_volume 8695.3(14)
_computing_cell_refinement SMART
_computing_data_collection 'SMART (Bruker, 2000)'
_computing_data_reduction 'SAINT (Bruker, 2000)'
_computing_molecular_graphics SHELXTL
_computing_publication_material SHELXTL
_computing_structure_refinement SHELXTL
_computing_structure_solution 'SHELXTL (Bruker, 2000)'
_diffrn_ambient_temperature 291(2)
_diffrn_measured_fraction_theta_full 0.997
_diffrn_measured_fraction_theta_max 0.997
_diffrn_measurement_device_type 'Bruker Smart Apex CCD'
_diffrn_measurement_method 'phi and omega scans'
_diffrn_radiation_monochromator graphite
_diffrn_radiation_source 'sealed tube'
_diffrn_radiation_type MoK\a
_diffrn_radiation_wavelength 0.71073
_diffrn_reflns_av_R_equivalents 0.0177
_diffrn_reflns_av_sigmaI/netI 0.0559
_diffrn_reflns_limit_h_max 27
_diffrn_reflns_limit_h_min -27
_diffrn_reflns_limit_k_max 15
_diffrn_reflns_limit_k_min -26
_diffrn_reflns_limit_l_max 18
_diffrn_reflns_limit_l_min -25
_diffrn_reflns_number 18367
_diffrn_reflns_theta_full 26.00
_diffrn_reflns_theta_max 26.00
_diffrn_reflns_theta_min 2.99
_exptl_absorpt_coefficient_mu 6.013
_exptl_absorpt_correction_T_max 0.31
_exptl_absorpt_correction_T_min 0.23
_exptl_absorpt_correction_type multi-scan
_exptl_absorpt_process_details 'SADABS; Bruker, 2000'
_exptl_crystal_colour colorless
_exptl_crystal_density_diffrn 1.936
_exptl_crystal_density_method 'not measured'
_exptl_crystal_description block
_exptl_crystal_F_000 4836
_exptl_crystal_size_max 0.26
_exptl_crystal_size_mid 0.22
_exptl_crystal_size_min 0.20
_refine_diff_density_max 1.880
_refine_diff_density_min -1.510
_refine_diff_density_rms 0.122
_refine_ls_abs_structure_details 'Flack H D (1983), Acta Cryst. A39, 876-881'
_refine_ls_abs_structure_Flack 0.014(16)
_refine_ls_extinction_method none
_refine_ls_goodness_of_fit_ref 1.004
_refine_ls_hydrogen_treatment constr
_refine_ls_matrix_type fullcycle
_refine_ls_number_parameters 998
_refine_ls_number_reflns 12477
_refine_ls_number_restraints 1
_refine_ls_restrained_S_all 1.004
_refine_ls_R_factor_all 0.0554
_refine_ls_R_factor_gt 0.0324
_refine_ls_shift/su_max 0.000
_refine_ls_shift/su_mean 0.000
_refine_ls_structure_factor_coef Fsqd
_refine_ls_weighting_details 'calc w=1/[\s^2^(Fo^2^)+(0.06P)^2^+1.22P] where P=(Fo^2^+2Fc^2^)/3'
_refine_ls_weighting_scheme calc
_refine_ls_wR_factor_gt 0.0849
_refine_ls_wR_factor_ref 0.1022
_reflns_number_gt 8559
_reflns_number_total 12477
_reflns_threshold_expression >2sigma(I)
_cod_data_source_file c0ce00826e.txt
_cod_data_source_block Dy14
_cod_depositor_comments
;
The following automatic conversions were performed:
'_symmetry_cell_setting' value 'Monoclinic' changed to 'monoclinic'
according to '/home/saulius/struct/CIF-dictionaries/cif_core.dic'
dictionary named 'cif_core.dic' version 2.4.1 from 2010-06-29.

Automatic conversion script
Id: cif_fix_enum 1555 2011-01-17 13:19:09Z saulius 
;
_cod_original_sg_symbol_Hall 'C 2y '
_cod_original_sg_symbol_H-M 'C2 '
_cod_database_code 7205811

loop_
_symmetry_equiv_pos_as_xyz
'x, y, z'
'-x, y, -z'
'x+1/2, y+1/2, z'
'-x+1/2, y+1/2, -z'

loop_
_atom_site_label
_atom_site_type_symbol
_atom_site_fract_x
_atom_site_fract_y
_atom_site_fract_z
_atom_site_U_iso_or_equiv
_atom_site_adp_type
_atom_site_occupancy
_atom_site_symmetry_multiplicity
_atom_site_calc_flag
_atom_site_refinement_flags
_atom_site_disorder_assembly
_atom_site_disorder_group
C1 C 0.7388(6) 0.6166(6) 0.5251(6) 0.046(3) Uani 1 1 d . . .
H1A H 0.7640 0.6531 0.5248 0.070 Uiso 1 1 calc R . .
H1B H 0.7598 0.5973 0.5727 0.070 Uiso 1 1 calc R . .
H1C H 0.6941 0.6292 0.5136 0.070 Uiso 1 1 calc R . .
C2 C 0.7363(5) 0.5694(12) 0.4685(5) 0.049(3) Uani 1 1 d . . .
C3 C 0.7900(5) 0.5266(5) 0.4907(6) 0.038(3) Uani 1 1 d . . .
H3 H 0.8211 0.5298 0.5399 0.045 Uiso 1 1 calc R . .
C4 C 0.8056(6) 0.4793(5) 0.4519(6) 0.043(3) Uani 1 1 d . . .
C5 C 0.8662(6) 0.4446(7) 0.4703(7) 0.043(3) Uani 1 1 d . . .
H5A H 0.8553 0.4024 0.4511 0.065 Uiso 1 1 calc R . .
H5B H 0.8926 0.4429 0.5226 0.065 Uiso 1 1 calc R . .
H5C H 0.8912 0.4655 0.4494 0.065 Uiso 1 1 calc R . .
C6 C 0.7296(9) 0.3821(9) 0.1843(10) 0.047(4) Uani 1 1 d . . .
H6A H 0.7771 0.3757 0.2079 0.070 Uiso 1 1 calc R . .
H6B H 0.7190 0.4210 0.1571 0.070 Uiso 1 1 calc R . .
H6C H 0.7080 0.3475 0.1516 0.070 Uiso 1 1 calc R . .
C7 C 0.7056(7) 0.3855(7) 0.2415(7) 0.041(3) Uani 1 1 d . . .
C8 C 0.7151(5) 0.3386(6) 0.2937(6) 0.039(3) Uani 1 1 d . . .
H8 H 0.7452 0.3065 0.2988 0.047 Uiso 1 1 calc R . .
C9 C 0.6847(6) 0.3349(6) 0.3385(6) 0.040(3) Uani 1 1 d . . .
C10 C 0.6912(8) 0.2828(9) 0.3923(8) 0.043(4) Uani 1 1 d . . .
H10A H 0.6724 0.2970 0.4231 0.064 Uiso 1 1 calc R . .
H10B H 0.7376 0.2727 0.4220 0.064 Uiso 1 1 calc R . .
H10C H 0.6677 0.2458 0.3658 0.064 Uiso 1 1 calc R . .
C11 C 0.6471(5) 0.4198(6) 0.4762(6) 0.041(3) Uani 1 1 d . . .
H11A H 0.6781 0.4350 0.4600 0.061 Uiso 1 1 calc R . .
H11B H 0.6630 0.3804 0.5018 0.061 Uiso 1 1 calc R . .
H11C H 0.6430 0.4504 0.5084 0.061 Uiso 1 1 calc R . .
C12 C 0.5814(10) 0.4098(11) 0.4124(10) 0.052(5) Uani 1 1 d . . .
C13 C 0.5409(6) 0.3573(7) 0.4061(7) 0.052(3) Uani 1 1 d . . .
H13 H 0.5559 0.3296 0.4456 0.063 Uiso 1 1 calc R . .
C14 C 0.4773(6) 0.3425(6) 0.3427(6) 0.045(3) Uani 1 1 d . A .
C15 C 0.4462(7) 0.2783(7) 0.3345(7) 0.049(4) Uani 1 1 d . . .
H15A H 0.4347 0.2715 0.3733 0.073 Uiso 1 1 calc R . .
H15B H 0.4775 0.2464 0.3368 0.073 Uiso 1 1 calc R . .
H15C H 0.4066 0.2757 0.2881 0.073 Uiso 1 1 calc R . .
C16 C 0.3559(7) 0.3613(7) 0.0578(6) 0.053(4) Uani 1 1 d . . .
H16A H 0.3596 0.3838 0.0193 0.079 Uiso 1 1 calc R . .
H16B H 0.3119 0.3435 0.0391 0.079 Uiso 1 1 calc R . .
H16C H 0.3886 0.3280 0.0756 0.079 Uiso 1 1 calc R . .
C17 C 0.3680(8) 0.4065(8) 0.1195(9) 0.055(4) Uani 1 1 d . A .
C18 C 0.3173(6) 0.3954(6) 0.1427(6) 0.046(3) Uani 1 1 d . . .
H18 H 0.2854 0.3644 0.1181 0.056 Uiso 1 1 calc R . .
C19 C 0.3124(5) 0.4286(6) 0.2003(6) 0.044(3) Uani 1 1 d . A .
C20 C 0.2541(8) 0.4261(9) 0.2144(9) 0.060(5) Uani 1 1 d . . .
H20A H 0.2475 0.3833 0.2255 0.090 Uiso 1 1 calc R . .
H20C H 0.2150 0.4404 0.1718 0.090 Uiso 1 1 calc R . .
H20B H 0.2619 0.4530 0.2552 0.090 Uiso 1 1 calc R . .
C21 C 0.3961(6) 0.5268(6) 0.3912(7) 0.043(3) Uani 1 1 d . . .
H21A H 0.4305 0.4974 0.3967 0.065 Uiso 1 1 calc R . .
H21B H 0.3551 0.5043 0.3777 0.065 Uiso 1 1 calc R . .
H21C H 0.4089 0.5486 0.4367 0.065 Uiso 1 1 calc R . .
C22 C 0.3862(5) 0.5748(9) 0.3318(6) 0.042(4) Uani 1 1 d . . .
C23 C 0.3312(6) 0.6169(6) 0.3039(6) 0.040(3) Uani 1 1 d . . .
H23 H 0.3052 0.6209 0.3279 0.048 Uiso 1 1 calc R . .
C24 C 0.3155(6) 0.6522(6) 0.2417(6) 0.041(3) Uani 1 1 d . . .
C25 C 0.2497(7) 0.6841(7) 0.1940(8) 0.043(3) Uani 1 1 d . . .
H25A H 0.2138 0.6590 0.1931 0.064 Uiso 1 1 calc R . .
H25C H 0.2442 0.6883 0.1452 0.064 Uiso 1 1 calc R . .
H25B H 0.2491 0.7253 0.2134 0.064 Uiso 1 1 calc R . .
C26 C 0.3165(6) 0.7594(7) 0.0608(7) 0.050(3) Uani 1 1 d . . .
H26A H 0.3320 0.7758 0.0279 0.074 Uiso 1 1 calc R . .
H26B H 0.2870 0.7895 0.0657 0.074 Uiso 1 1 calc R . .
H26C H 0.2930 0.7204 0.0417 0.074 Uiso 1 1 calc R . .
C27 C 0.3752(6) 0.7477(7) 0.1343(6) 0.036(3) Uani 1 1 d . . .
C28 C 0.3858(6) 0.8001(6) 0.1831(6) 0.045(3) Uani 1 1 d . . .
H28 H 0.3544 0.8325 0.1646 0.054 Uiso 1 1 calc R . .
C29 C 0.4380(6) 0.8091(6) 0.2564(6) 0.047(3) Uani 1 1 d . . .
C30 C 0.4523(6) 0.8672(7) 0.3051(7) 0.041(3) Uani 1 1 d . . .
H30A H 0.4532 0.8553 0.3505 0.061 Uiso 1 1 calc R . .
H30B H 0.4180 0.8983 0.2808 0.061 Uiso 1 1 calc R . .
H30C H 0.4949 0.8848 0.3147 0.061 Uiso 1 1 calc R . .
C31 C 0.5599(5) 0.7036(6) 0.4740(6) 0.038(3) Uani 1 1 d . . .
H31A H 0.5136 0.6917 0.4508 0.057 Uiso 1 1 calc R . .
H31B H 0.5661 0.7406 0.5036 0.057 Uiso 1 1 calc R . .
H31C H 0.5864 0.6695 0.5042 0.057 Uiso 1 1 calc R . .
C32 C 0.5811(8) 0.7180(8) 0.4165(8) 0.032(4) Uani 1 1 d . . .
C33 C 0.6117(5) 0.7792(6) 0.4243(5) 0.035(2) Uani 1 1 d . . .
H33 H 0.6026 0.8094 0.4514 0.042 Uiso 1 1 calc R . .
C34 C 0.6545(5) 0.7978(6) 0.3943(5) 0.035(2) Uani 1 1 d . A .
C35 C 0.6845(9) 0.8615(8) 0.3896(10) 0.043(4) Uani 1 1 d . . .
H35A H 0.6971 0.8599 0.3511 0.065 Uiso 1 1 calc R . .
H35B H 0.7232 0.8701 0.4353 0.065 Uiso 1 1 calc R . .
H35C H 0.6519 0.8943 0.3793 0.065 Uiso 1 1 calc R . .
C36 C 0.7329(10) 0.7572(9) 0.1872(10) 0.047(5) Uani 1 1 d . . .
H36A H 0.7340 0.7260 0.1538 0.071 Uiso 1 1 calc R . .
H36B H 0.7729 0.7822 0.2061 0.071 Uiso 1 1 calc R . .
H36C H 0.6947 0.7842 0.1620 0.071 Uiso 1 1 calc R . .
C37 C 0.7284(7) 0.7260(6) 0.2466(7) 0.035(3) Uani 1 1 d . A .
C38 C 0.7881(5) 0.7282(6) 0.3142(6) 0.040(3) Uani 1 1 d . . .
H38 H 0.8222 0.7533 0.3148 0.048 Uiso 1 1 calc R . .
C39 C 0.8022(5) 0.6978(5) 0.3791(6) 0.032(2) Uani 1 1 d . A .
C40 C 0.8722(6) 0.6932(7) 0.4427(7) 0.042(3) Uani 1 1 d . . .
H40A H 0.8755 0.6558 0.4708 0.063 Uiso 1 1 calc R . .
H40B H 0.8812 0.7299 0.4733 0.063 Uiso 1 1 calc R . .
H40C H 0.9041 0.6908 0.4242 0.063 Uiso 1 1 calc R . .
C41 C 0.5641(6) 0.8070(7) 0.2211(6) 0.050(3) Uani 1 1 d . . .
H41B H 0.5246 0.7981 0.2258 0.075 Uiso 1 1 calc R . .
H41C H 0.5775 0.8501 0.2350 0.075 Uiso 1 1 calc R . .
H41A H 0.5995 0.7791 0.2524 0.075 Uiso 1 1 calc R . .
C42 C 0.5502(6) 0.7973(6) 0.1449(7) 0.044(3) Uani 1 1 d . . .
C43 C 0.5666(7) 0.8487(7) 0.1138(7) 0.050(3) Uani 1 1 d . . .
H43 H 0.5806 0.8856 0.1415 0.060 Uiso 1 1 calc R . .
C44 C 0.5637(6) 0.8494(7) 0.0438(7) 0.047(3) Uani 1 1 d . . .
C45 C 0.5832(6) 0.9084(6) 0.0220(7) 0.053(4) Uani 1 1 d . . .
H45B H 0.5521 0.9179 -0.0279 0.080 Uiso 1 1 calc R . .
H45C H 0.6273 0.9038 0.0264 0.080 Uiso 1 1 calc R . .
H45A H 0.5832 0.9422 0.0531 0.080 Uiso 1 1 calc R . .
C46 C 0.8152(5) 0.5361(6) 0.2742(6) 0.041(3) Uani 1 1 d . . .
H46A H 0.7863 0.5248 0.2948 0.062 Uiso 1 1 calc R . .
H46B H 0.8500 0.5635 0.3074 0.062 Uiso 1 1 calc R . .
H46C H 0.8348 0.4984 0.2661 0.062 Uiso 1 1 calc R . .
C47 C 0.7758(4) 0.5694(13) 0.2032(5) 0.043(3) Uani 1 1 d . A .
C48 C 0.8115(6) 0.6095(6) 0.1761(6) 0.049(3) Uani 1 1 d . . .
H48 H 0.8570 0.6156 0.2061 0.059 Uiso 1 1 calc R . .
C49 C 0.7819(6) 0.6399(7) 0.1069(7) 0.051(3) Uani 1 1 d . A .
C50 C 0.8226(6) 0.6827(6) 0.0859(6) 0.042(3) Uani 1 1 d . . .
H50A H 0.8468 0.6580 0.0670 0.063 Uiso 1 1 calc R . .
H50B H 0.8536 0.7059 0.1282 0.063 Uiso 1 1 calc R . .
H50C H 0.7936 0.7118 0.0491 0.063 Uiso 1 1 calc R . .
C51 C 0.7053(5) 0.5546(11) -0.1451(5) 0.055(5) Uani 1 1 d . . .
H51A H 0.6798 0.5205 -0.1764 0.083 Uiso 1 1 calc R . .
H51B H 0.7493 0.5549 -0.1415 0.083 Uiso 1 1 calc R . .
H51C H 0.6834 0.5941 -0.1653 0.083 Uiso 1 1 calc R . .
C52 C 0.7106(5) 0.5458(6) -0.0710(6) 0.042(3) Uani 1 1 d . A .
C53 C 0.7523(6) 0.4974(7) -0.0282(7) 0.046(3) Uani 1 1 d . . .
H53 H 0.7780 0.4768 -0.0463 0.055 Uiso 1 1 calc R . .
C54 C 0.7590(6) 0.4767(7) 0.0392(7) 0.044(3) Uani 1 1 d . A .
C55 C 0.8154(6) 0.4304(6) 0.0718(6) 0.042(3) Uani 1 1 d . . .
H55A H 0.8501 0.4428 0.0599 0.062 Uiso 1 1 calc R . .
H55B H 0.7995 0.3890 0.0524 0.062 Uiso 1 1 calc R . .
H55C H 0.8328 0.4297 0.1241 0.062 Uiso 1 1 calc R . .
C56 C 0.6220(5) 0.2454(6) 0.0391(7) 0.046(3) Uani 1 1 d . . .
H56A H 0.5951 0.2268 -0.0081 0.069 Uiso 1 1 calc R . .
H56B H 0.6337 0.2136 0.0763 0.069 Uiso 1 1 calc R . .
H56C H 0.6620 0.2627 0.0407 0.069 Uiso 1 1 calc R . .
C57 C 0.5826(6) 0.2981(7) 0.0525(6) 0.049(3) Uani 1 1 d . . .
C58 C 0.5619(5) 0.2822(6) 0.1044(6) 0.043(3) Uani 1 1 d . . .
H58 H 0.5731 0.2424 0.1261 0.052 Uiso 1 1 calc R . .
C59 C 0.5251(6) 0.3229(6) 0.1256(6) 0.043(3) Uani 1 1 d . . .
C60 C 0.5128(6) 0.3127(7) 0.1927(6) 0.047(3) Uani 1 1 d . . .
H60A H 0.5531 0.3215 0.2368 0.071 Uiso 1 1 calc R . .
H60B H 0.4996 0.2695 0.1934 0.071 Uiso 1 1 calc R . .
H60C H 0.4779 0.3406 0.1894 0.071 Uiso 1 1 calc R . .
Dy1 Dy 0.64436(5) 0.48118(9) 0.31837(5) 0.0407(2) Uani 1 1 d . . .
Dy2 Dy 0.46787(4) 0.48131(9) 0.26231(5) 0.0408(2) Uani 1 1 d . A .
Dy3 Dy 0.46799(5) 0.65071(9) 0.26185(5) 0.0404(2) Uani 1 1 d . . .
Dy4 Dy 0.64454(5) 0.64989(9) 0.31821(5) 0.0436(2) Uani 1 1 d . A .
Dy5 Dy 0.528542(19) 0.56531(10) 0.14322(2) 0.03754(11) Uani 1 1 d . A .
Dy6 Dy 0.5000 0.69859(10) 0.0000 0.0349(3) Uani 1 2 d S . .
Dy7 Dy 0.635757(19) 0.56570(10) 0.04233(2) 0.03719(10) Uani 1 1 d . . .
Dy8 Dy 0.5000 0.43466(10) 0.0000 0.0357(3) Uani 1 2 d S . .
O1 O 0.6869(3) 0.5674(9) 0.4058(3) 0.0411(16) Uani 1 1 d . A .
O2 O 0.7594(6) 0.4702(6) 0.3917(6) 0.036(3) Uani 1 1 d . A .
O3 O 0.6647(5) 0.4406(6) 0.2348(6) 0.033(2) Uani 1 1 d . A .
O4 O 0.6469(6) 0.3735(6) 0.3438(6) 0.038(3) Uani 1 1 d . A .
O5 O 0.5706(6) 0.4540(7) 0.3702(7) 0.039(3) Uani 1 1 d . A .
O6 O 0.4424(4) 0.3851(4) 0.2998(4) 0.040(2) Uani 1 1 d . . .
O7 O 0.4160(6) 0.4404(7) 0.1564(7) 0.042(3) Uani 1 1 d . . .
O8 O 0.3618(6) 0.4625(7) 0.2402(7) 0.047(3) Uani 1 1 d . . .
O9 O 0.4341(3) 0.5676(9) 0.3205(3) 0.0430(17) Uani 1 1 d . A .
O10 O 0.3593(6) 0.6772(7) 0.2269(7) 0.046(3) Uani 1 1 d . A .
O11 O 0.4691(4) 0.7588(5) 0.2889(5) 0.042(2) Uani 1 1 d . A .
O12 O 0.4040(6) 0.6963(7) 0.1478(7) 0.041(3) Uani 1 1 d . A .
O13 O 0.5741(6) 0.6814(7) 0.3663(7) 0.043(3) Uani 1 1 d . A .
O14 O 0.6581(6) 0.7562(6) 0.3512(6) 0.042(3) Uani 1 1 d . . .
O15 O 0.6781(5) 0.6998(6) 0.2377(6) 0.033(2) Uani 1 1 d . . .
O16 O 0.7603(6) 0.6656(7) 0.3833(7) 0.045(3) Uani 1 1 d . . .
O17 O 0.5336(6) 0.7442(7) 0.1083(6) 0.044(3) Uani 1 1 d . A .
O18 O 0.5561(5) 0.7876(5) 0.0099(5) 0.047(3) Uani 1 1 d . A .
O19 O 0.7148(3) 0.5693(8) 0.1687(3) 0.0430(19) Uani 1 1 d . . .
O20 O 0.7213(6) 0.6395(8) 0.0716(7) 0.044(3) Uani 1 1 d . . .
O21 O 0.6708(3) 0.5645(9) -0.0483(3) 0.0426(15) Uani 1 1 d . . .
O22 O 0.7220(6) 0.4909(7) 0.0668(6) 0.038(3) Uani 1 1 d . . .
O23 O 0.5811(4) 0.3536(5) 0.0318(5) 0.043(2) Uani 1 1 d . A .
O24 O 0.5193(6) 0.3776(7) 0.1114(7) 0.043(3) Uani 1 1 d . A .
O25 O 0.5444(6) 0.4719(7) 0.2205(7) 0.046(3) Uani 1 1 d . A .
H25D H 0.5397 0.4321 0.1940 0.055 Uiso 1 1 calc R . .
O26 O 0.4445(3) 0.5646(9) 0.1874(3) 0.0422(16) Uani 1 1 d . A .
H26D H 0.3985 0.5643 0.1476 0.051 Uiso 1 1 calc R . .
O27 O 0.5429(6) 0.6622(6) 0.2138(7) 0.038(3) Uani 1 1 d . A .
H27A H 0.5382 0.7016 0.1867 0.046 Uiso 1 1 calc R . .
O28 O 0.6417(3) 0.5698(8) 0.2487(3) 0.0413(19) Uani 1 1 d . A .
H28A H 0.6778 0.5705 0.2348 0.050 Uiso 1 1 calc R . .
O29 O 0.5793(6) 0.6320(7) 0.0923(7) 0.043(4) Uani 1 1 d . A .
H29A H 0.6125 0.6585 0.1312 0.052 Uiso 1 1 calc R . .
O30 O 0.5817(7) 0.4999(7) 0.0909(7) 0.043(4) Uani 1 1 d . A .
H30D H 0.6150 0.4731 0.1293 0.052 Uiso 1 1 calc R . .
O31 O 0.4439(6) 0.5029(7) 0.0459(6) 0.041(3) Uani 1 1 d . . .
H31G H 0.4218 0.4765 0.0672 0.049 Uiso 1 1 calc R . .
O32 O 0.4482(6) 0.6345(7) 0.0554(6) 0.039(3) Uani 1 1 d . . .
H32A H 0.4270 0.6609 0.0779 0.046 Uiso 1 1 calc R . .
O33 O 0.563(3) 0.569(4) 0.329(4) 0.046(19) Uani 0.50 1 d P A 1
H1 H 0.5728 0.5712 0.3796 0.056 Uiso 0.50 1 d PR A 1
O34 O 0.563(3) 0.570(3) 0.324(4) 0.035(16) Uani 0.50 1 d P A 2
H2 H 0.5730 0.5727 0.3750 0.042 Uiso 0.50 1 d PR A 2
O1W O 0.4392(9) 0.1447(10) 0.6052(10) 0.039(5) Uani 0.40 1 d P . .
H1X H 0.3973 0.1390 0.5880 0.046 Uiso 0.40 1 d PR . .
H1Y H 0.4597 0.1097 0.6204 0.046 Uiso 0.40 1 d PR . .
O2W O -0.0068(10) 0.5154(10) 0.3178(10) 0.046(5) Uani 0.40 1 d P . .
H2X H 0.0333 0.5112 0.3511 0.056 Uiso 0.40 1 d PR . .
H2Y H -0.0162 0.5546 0.3101 0.056 Uiso 0.40 1 d PR . .
O3W O 0.6033(10) 0.1448(11) 0.3128(10) 0.043(5) Uani 0.40 1 d P . .
H3X H 0.6196 0.1253 0.3536 0.051 Uiso 0.40 1 d PR . .
H3Y H 0.5677 0.1639 0.3061 0.051 Uiso 0.40 1 d PR . .
O4W O 0.4674(9) 0.1029(10) 0.1069(10) 0.040(5) Uani 0.40 1 d P . .
H4X H 0.4397 0.0761 0.1079 0.048 Uiso 0.40 1 d PR . .
H4Y H 0.4466 0.1364 0.0853 0.048 Uiso 0.40 1 d PR . .
O5W O 0.5934(10) 0.0038(11) 0.1712(11) 0.050(6) Uani 0.40 1 d P . .
H5X H 0.5607 0.0294 0.1542 0.060 Uiso 0.40 1 d PR . .
H5Y H 0.6295 0.0239 0.1823 0.060 Uiso 0.40 1 d PR . .
O6W O 0.5000 0.0890(7) 0.0000 0.044(3) Uani 0.80 2 d SP . .
H6X H 0.5409 0.0782 0.0194 0.052 Uiso 0.40 1 d PR . .
H6Y H 0.4968 0.1287 -0.0081 0.052 Uiso 0.40 1 d PR . .
O7W O 0.5000 0.060(2) 0.5000 0.041(4) Uani 0.60 2 d SP . .
H7X H 0.5000 0.0624 0.4588 0.049 Uiso 0.30 1 d PR . .
H7Y H 0.5379 0.0712 0.5338 0.049 Uiso 0.30 1 d PR . .
O8W O 0.6923(13) 0.0137(13) 0.3282(12) 0.038(6) Uani 0.30 1 d P . .
H8X H 0.7310 0.0009 0.3591 0.046 Uiso 0.30 1 d PR . .
H8Y H 0.6959 0.0485 0.3096 0.046 Uiso 0.30 1 d PR . .

loop_
_atom_site_aniso_label
_atom_site_aniso_U_11
_atom_site_aniso_U_22
_atom_site_aniso_U_33
_atom_site_aniso_U_23
_atom_site_aniso_U_13
_atom_site_aniso_U_12
C1 0.042(6) 0.028(6) 0.047(6) 0.015(6) 0.002(5) 0.002(5)
C2 0.048(5) 0.046(8) 0.032(4) 0.009(9) 0.001(4) 0.004(10)
C3 0.041(6) 0.026(6) 0.037(6) 0.014(5) 0.011(5) 0.007(5)
C4 0.043(6) 0.021(5) 0.034(5) -0.002(5) -0.009(5) 0.009(5)
C5 0.043(7) 0.038(8) 0.034(6) 0.018(6) 0.006(5) 0.014(6)
C6 0.052(10) 0.040(9) 0.044(9) 0.016(7) 0.019(8) 0.003(8)
C7 0.047(7) 0.046(9) 0.036(6) 0.015(6) 0.023(6) 0.007(7)
C8 0.034(5) 0.037(7) 0.037(6) 0.011(5) 0.011(5) 0.018(5)
C9 0.038(6) 0.030(6) 0.039(6) -0.002(5) 0.006(5) 0.012(5)
C10 0.048(9) 0.047(10) 0.030(7) 0.024(6) 0.015(6) 0.027(7)
C11 0.034(5) 0.038(7) 0.043(6) 0.005(5) 0.011(5) 0.005(5)
C12 0.045(10) 0.059(13) 0.036(9) -0.002(9) 0.005(7) -0.018(10)
C13 0.041(6) 0.055(9) 0.048(7) 0.023(6) 0.009(5) 0.003(6)
C14 0.052(7) 0.032(6) 0.031(5) 0.001(5) 0.004(5) 0.017(6)
C15 0.038(7) 0.048(8) 0.038(7) 0.016(6) -0.001(6) 0.011(6)
C16 0.049(7) 0.038(7) 0.037(6) 0.004(6) -0.008(6) -0.025(7)
C17 0.045(8) 0.043(9) 0.055(8) 0.010(7) 0.004(6) 0.008(7)
C18 0.046(7) 0.033(7) 0.039(6) 0.004(5) 0.002(5) 0.000(6)
C19 0.034(5) 0.042(7) 0.044(6) 0.011(6) 0.008(5) -0.013(5)
C20 0.055(9) 0.064(12) 0.050(9) 0.018(8) 0.016(7) -0.020(9)
C21 0.035(5) 0.038(7) 0.051(7) 0.002(6) 0.016(5) -0.006(6)
C22 0.035(4) 0.048(12) 0.042(5) 0.012(7) 0.016(4) -0.006(6)
C23 0.041(6) 0.046(8) 0.038(6) -0.002(5) 0.022(5) 0.001(6)
C24 0.042(6) 0.027(6) 0.042(6) 0.005(5) 0.010(5) 0.011(5)
C25 0.049(7) 0.032(8) 0.049(8) 0.005(6) 0.023(6) -0.002(6)
C26 0.037(6) 0.059(9) 0.043(7) 0.007(6) 0.011(5) -0.010(7)
C27 0.033(6) 0.045(9) 0.029(6) 0.002(6) 0.014(5) -0.004(6)
C28 0.041(6) 0.040(7) 0.032(5) 0.002(5) -0.002(5) 0.025(6)
C29 0.044(6) 0.043(7) 0.035(6) 0.002(5) 0.003(5) 0.010(6)
C30 0.036(6) 0.042(8) 0.044(7) -0.001(6) 0.019(5) 0.008(6)
C31 0.037(5) 0.033(6) 0.034(5) -0.001(5) 0.008(4) 0.019(5)
C32 0.038(8) 0.027(9) 0.028(7) 0.000(7) 0.014(6) -0.003(7)
C33 0.035(5) 0.041(7) 0.023(5) -0.004(5) 0.008(4) 0.000(5)
C34 0.039(6) 0.036(7) 0.026(5) 0.001(5) 0.013(4) 0.003(5)
C35 0.040(8) 0.037(9) 0.046(9) -0.015(7) 0.015(7) -0.005(6)
C36 0.050(10) 0.040(9) 0.046(9) -0.013(8) 0.017(7) -0.023(8)
C37 0.053(7) 0.030(7) 0.043(7) -0.017(5) 0.039(6) -0.015(6)
C38 0.032(5) 0.042(7) 0.044(6) 0.011(5) 0.015(5) 0.004(5)
C39 0.036(5) 0.036(6) 0.039(5) 0.017(5) 0.030(5) 0.015(5)
C40 0.037(6) 0.048(8) 0.045(7) -0.017(7) 0.022(6) -0.011(6)
C41 0.040(6) 0.041(7) 0.046(7) -0.024(6) 0.001(5) -0.015(6)
C42 0.043(6) 0.029(6) 0.045(6) -0.013(5) 0.009(5) -0.008(6)
C43 0.058(7) 0.038(7) 0.046(7) -0.009(6) 0.019(6) 0.014(6)
C44 0.040(6) 0.042(7) 0.047(7) 0.008(6) 0.008(5) 0.023(6)
C45 0.047(7) 0.041(8) 0.040(6) -0.001(6) -0.007(5) -0.017(6)
C46 0.037(5) 0.041(6) 0.037(5) 0.013(5) 0.009(4) 0.020(5)
C47 0.033(4) 0.056(9) 0.038(4) -0.001(10) 0.014(3) 0.000(10)
C48 0.034(6) 0.045(8) 0.039(6) 0.005(6) -0.008(5) -0.008(6)
C49 0.035(6) 0.053(9) 0.045(7) -0.011(6) 0.002(5) -0.002(6)
C50 0.036(6) 0.038(7) 0.032(5) 0.004(5) -0.001(4) 0.009(5)
C51 0.042(5) 0.051(14) 0.035(5) 0.005(7) -0.015(4) -0.003(8)
C52 0.034(5) 0.038(8) 0.038(5) 0.001(5) 0.004(4) 0.002(5)
C53 0.035(6) 0.041(7) 0.053(7) 0.016(6) 0.013(5) 0.006(6)
C54 0.039(6) 0.043(7) 0.043(6) 0.013(6) 0.014(5) 0.002(6)
C55 0.039(6) 0.034(7) 0.039(6) -0.006(5) 0.007(5) 0.014(5)
C56 0.032(5) 0.039(7) 0.052(7) -0.015(6) 0.006(5) -0.015(6)
C57 0.037(6) 0.047(8) 0.032(6) -0.012(6) -0.010(5) -0.001(6)
C58 0.032(5) 0.043(7) 0.030(5) -0.012(5) -0.006(5) 0.016(5)
C59 0.042(6) 0.038(7) 0.038(6) 0.006(5) 0.010(5) 0.014(6)
C60 0.044(6) 0.041(7) 0.031(6) -0.001(5) -0.004(5) 0.000(6)
Dy1 0.0355(5) 0.0383(6) 0.0391(5) 0.0099(5) 0.0094(4) 0.0021(5)
Dy2 0.0358(5) 0.0422(6) 0.0346(5) 0.0057(5) 0.0081(4) -0.0149(5)
Dy3 0.0370(5) 0.0409(5) 0.0383(5) -0.0016(5) 0.0131(4) 0.0051(5)
Dy4 0.0386(5) 0.0391(6) 0.0389(5) -0.0011(5) 0.0059(4) -0.0078(5)
Dy5 0.03096(19) 0.0314(2) 0.0377(2) 0.0013(6) 0.00537(16) -0.0050(6)
Dy6 0.0331(7) 0.0317(7) 0.0325(6) 0.000 0.0090(5) 0.000
Dy7 0.03326(19) 0.0332(2) 0.03453(19) 0.0007(6) 0.00678(15) 0.0007(6)
Dy8 0.0293(6) 0.0332(7) 0.0346(6) 0.000 0.0065(5) 0.000
O1 0.035(3) 0.039(4) 0.041(3) 0.008(8) 0.011(2) 0.005(8)
O2 0.036(6) 0.034(6) 0.032(5) 0.011(5) 0.011(4) -0.001(5)
O3 0.037(5) 0.035(6) 0.038(5) 0.017(4) 0.027(4) 0.009(4)
O4 0.031(5) 0.041(7) 0.032(5) 0.001(5) 0.006(4) 0.015(5)
O5 0.036(6) 0.034(7) 0.036(6) 0.001(5) 0.007(5) -0.004(5)
O6 0.033(4) 0.035(5) 0.031(4) 0.016(4) -0.003(3) -0.008(4)
O7 0.038(5) 0.041(7) 0.036(5) -0.004(5) 0.008(4) -0.005(5)
O8 0.038(6) 0.043(7) 0.039(5) 0.011(5) 0.000(4) -0.003(5)
O9 0.036(3) 0.043(4) 0.039(3) -0.006(8) 0.008(3) -0.015(8)
O10 0.033(6) 0.037(6) 0.053(7) 0.000(5) 0.007(5) 0.003(5)
O11 0.037(5) 0.033(5) 0.039(4) 0.003(4) 0.005(4) 0.004(4)
O12 0.039(5) 0.036(6) 0.038(5) 0.003(5) 0.009(4) 0.004(5)
O13 0.041(7) 0.038(7) 0.042(7) -0.001(5) 0.012(5) 0.001(5)
O14 0.044(6) 0.031(6) 0.035(5) 0.014(5) 0.005(4) 0.018(5)
O15 0.034(5) 0.034(6) 0.036(5) -0.014(4) 0.022(4) -0.003(4)
O16 0.033(6) 0.042(7) 0.047(7) 0.002(5) 0.007(5) -0.009(5)
O17 0.045(6) 0.043(7) 0.033(5) 0.005(5) 0.007(4) -0.001(5)
O18 0.041(6) 0.035(6) 0.040(6) -0.003(4) -0.003(4) -0.005(5)
O19 0.041(3) 0.042(5) 0.039(3) 0.016(7) 0.013(3) 0.001(7)
O20 0.038(7) 0.041(8) 0.042(7) -0.002(7) 0.009(5) 0.003(7)
O21 0.038(3) 0.043(4) 0.029(3) -0.008(9) 0.001(2) -0.002(9)
O22 0.034(6) 0.036(7) 0.037(6) 0.005(6) 0.011(5) -0.004(6)
O23 0.033(5) 0.039(6) 0.036(5) 0.004(4) -0.002(4) 0.000(5)
O24 0.039(5) 0.034(6) 0.036(5) 0.001(4) 0.000(4) -0.007(5)
O25 0.037(6) 0.045(8) 0.039(6) -0.012(6) 0.004(5) -0.007(6)
O26 0.035(3) 0.035(4) 0.040(3) 0.014(8) 0.003(2) -0.007(8)
O27 0.038(6) 0.032(7) 0.044(6) 0.000(6) 0.019(5) -0.002(5)
O28 0.038(3) 0.039(6) 0.034(3) 0.004(6) 0.006(2) 0.002(6)
O29 0.038(7) 0.035(8) 0.038(7) 0.006(6) 0.002(6) -0.003(6)
O30 0.046(8) 0.040(9) 0.038(7) -0.002(6) 0.014(6) -0.002(6)
O31 0.036(6) 0.039(7) 0.042(6) 0.011(5) 0.013(5) 0.008(5)
O32 0.033(6) 0.036(6) 0.033(5) 0.007(5) 0.003(4) 0.000(5)
O33 0.03(2) 0.06(4) 0.04(2) 0.03(2) 0.005(17) 0.01(2)
O34 0.04(3) 0.03(3) 0.04(2) 0.007(17) 0.016(18) 0.024(19)
O1W 0.034(9) 0.044(13) 0.032(9) 0.003(9) 0.010(8) 0.004(9)
O2W 0.047(11) 0.038(12) 0.031(9) 0.005(9) -0.002(9) 0.009(10)
O3W 0.042(10) 0.048(13) 0.029(9) -0.016(9) 0.009(8) 0.012(10)
O4W 0.039(10) 0.040(12) 0.036(9) 0.004(9) 0.013(8) -0.001(10)
O5W 0.036(10) 0.049(14) 0.051(12) 0.011(11) 0.009(9) 0.006(11)
O6W 0.041(7) 0.040(8) 0.038(7) 0.000 0.008(6) 0.000
O7W 0.035(7) 0.043(13) 0.040(7) 0.000 0.013(6) 0.000
O8W 0.043(13) 0.044(17) 0.024(11) -0.011(11) 0.013(10) -0.010(13)

loop_
_atom_type_symbol
_atom_type_description
_atom_type_scat_dispersion_real
_atom_type_scat_dispersion_imag
_atom_type_scat_source
C C 0.0033 0.0016 'International Tables Vol C Tables 4.2.6.8 and 6.1.1.4'
H H 0.0000 0.0000 'International Tables Vol C Tables 4.2.6.8 and 6.1.1.4'
O O 0.0106 0.0060 'International Tables Vol C Tables 4.2.6.8 and 6.1.1.4'
Dy Dy -0.1892 4.4098 'International Tables Vol C Tables 4.2.6.8 and 6.1.1.4'

loop_
_geom_angle_atom_site_label_1
_geom_angle_atom_site_label_2
_geom_angle_atom_site_label_3
_geom_angle
_geom_angle_site_symmetry_1
_geom_angle_site_symmetry_3
_geom_angle_publ_flag
C2 C1 H1A 109.5 . . ?
C2 C1 H1B 109.5 . . ?
H1A C1 H1B 109.5 . . ?
C2 C1 H1C 109.5 . . ?
H1A C1 H1C 109.5 . . ?
H1B C1 H1C 109.5 . . ?
O1 C2 C3 122.1(16) . . ?
O1 C2 C1 120.9(15) . . ?
C3 C2 C1 117.0(9) . . ?
C2 C3 C4 132.0(11) . . ?
C2 C3 H3 114.0 . . ?
C4 C3 H3 114.0 . . ?
O2 C4 C3 111.7(10) . . ?
O2 C4 C5 116.7(11) . . ?
C3 C4 C5 131.5(10) . . ?
C4 C5 H5A 109.5 . . ?
C4 C5 H5B 109.5 . . ?
H5A C5 H5B 109.5 . . ?
C4 C5 H5C 109.5 . . ?
H5A C5 H5C 109.5 . . ?
H5B C5 H5C 109.5 . . ?
C7 C6 H6A 109.5 . . ?
C7 C6 H6B 109.5 . . ?
H6A C6 H6B 109.5 . . ?
C7 C6 H6C 109.5 . . ?
H6A C6 H6C 109.5 . . ?
H6B C6 H6C 109.5 . . ?
C8 C7 O3 120.1(11) . . ?
C8 C7 C6 125.6(13) . . ?
O3 C7 C6 114.0(11) . . ?
C9 C8 C7 127.2(11) . . ?
C9 C8 H8 116.4 . . ?
C7 C8 H8 116.4 . . ?
O4 C9 C8 127.1(11) . . ?
O4 C9 C10 104.8(11) . . ?
C8 C9 C10 128.1(11) . . ?
C9 C10 H10A 109.5 . . ?
C9 C10 H10B 109.5 . . ?
H10A C10 H10B 109.5 . . ?
C9 C10 H10C 109.5 . . ?
H10A C10 H10C 109.5 . . ?
H10B C10 H10C 109.5 . . ?
C12 C11 H11A 109.5 . . ?
C12 C11 H11B 109.5 . . ?
H11A C11 H11B 109.5 . . ?
C12 C11 H11C 109.5 . . ?
H11A C11 H11C 109.5 . . ?
H11B C11 H11C 109.5 . . ?
O5 C12 C13 129.1(15) . . ?
O5 C12 C11 108.3(15) . . ?
C13 C12 C11 122.6(16) . . ?
C12 C13 C14 125.5(13) . . ?
C12 C13 H13 117.3 . . ?
C14 C13 H13 117.3 . . ?
O6 C14 C13 121.0(11) . . ?
O6 C14 C15 117.6(10) . . ?
C13 C14 C15 120.6(10) . . ?
C14 C15 H15A 109.5 . . ?
C14 C15 H15B 109.5 . . ?
H15A C15 H15B 109.5 . . ?
C14 C15 H15C 109.5 . . ?
H15A C15 H15C 109.5 . . ?
H15B C15 H15C 109.5 . . ?
C17 C16 H16A 109.5 . . ?
C17 C16 H16B 109.5 . . ?
H16A C16 H16B 109.5 . . ?
C17 C16 H16C 109.5 . . ?
H16A C16 H16C 109.5 . . ?
H16B C16 H16C 109.5 . . ?
O7 C17 C18 119.7(15) . . ?
O7 C17 C16 130.8(16) . . ?
C18 C17 C16 108.4(13) . . ?
C19 C18 C17 124.9(12) . . ?
C19 C18 H18 117.5 . . ?
C17 C18 H18 117.5 . . ?
O8 C19 C18 116.0(10) . . ?
O8 C19 C20 119.5(13) . . ?
C18 C19 C20 124.5(12) . . ?
C19 C20 H20A 109.5 . . ?
C19 C20 H20C 109.5 . . ?
H20A C20 H20C 109.5 . . ?
C19 C20 H20B 109.5 . . ?
H20A C20 H20B 109.5 . . ?
H20C C20 H20B 109.5 . . ?
C22 C21 H21A 109.5 . . ?
C22 C21 H21B 109.5 . . ?
H21A C21 H21B 109.5 . . ?
C22 C21 H21C 109.5 . . ?
H21A C21 H21C 109.5 . . ?
H21B C21 H21C 109.5 . . ?
O9 C22 C23 133.7(13) . . ?
O9 C22 C21 105.0(11) . . ?
C23 C22 C21 121.2(10) . . ?
C24 C23 C22 121.1(11) . . ?
C24 C23 H23 119.4 . . ?
C22 C23 H23 119.4 . . ?
O10 C24 C23 123.5(10) . . ?
O10 C24 C25 107.3(10) . . ?
C23 C24 C25 126.8(12) . . ?
C24 C25 H25A 109.5 . . ?
C24 C25 H25C 109.5 . . ?
H25A C25 H25C 109.5 . . ?
C24 C25 H25B 109.5 . . ?
H25A C25 H25B 109.5 . . ?
H25C C25 H25B 109.5 . . ?
C27 C26 H26A 109.5 . . ?
C27 C26 H26B 109.5 . . ?
H26A C26 H26B 109.5 . . ?
C27 C26 H26C 109.5 . . ?
H26A C26 H26C 109.5 . . ?
H26B C26 H26C 109.5 . . ?
O12 C27 C28 128.4(10) . . ?
O12 C27 C26 120.1(11) . . ?
C28 C27 C26 111.2(12) . . ?
C29 C28 C27 128.9(11) . . ?
C29 C28 H28 115.6 . . ?
C27 C28 H28 115.6 . . ?
O11 C29 C28 115.2(11) . . ?
O11 C29 C30 115.2(9) . . ?
C28 C29 C30 128.4(11) . . ?
C29 C30 H30A 109.5 . . ?
C29 C30 H30B 109.5 . . ?
H30A C30 H30B 109.5 . . ?
C29 C30 H30C 109.5 . . ?
H30A C30 H30C 109.5 . . ?
H30B C30 H30C 109.5 . . ?
C32 C31 H31A 109.5 . . ?
C32 C31 H31B 109.5 . . ?
H31A C31 H31B 109.5 . . ?
C32 C31 H31C 109.5 . . ?
H31A C31 H31C 109.5 . . ?
H31B C31 H31C 109.5 . . ?
O13 C32 C33 121.4(13) . . ?
O13 C32 C31 124.7(13) . . ?
C33 C32 C31 113.9(12) . . ?
C34 C33 C32 125.9(12) . . ?
C34 C33 H33 117.1 . . ?
C32 C33 H33 117.1 . . ?
O14 C34 C33 112.9(10) . . ?
O14 C34 C35 112.7(10) . . ?
C33 C34 C35 132.9(12) . . ?
C34 C35 H35A 109.5 . . ?
C34 C35 H35B 109.5 . . ?
H35A C35 H35B 109.5 . . ?
C34 C35 H35C 109.5 . . ?
H35A C35 H35C 109.5 . . ?
H35B C35 H35C 109.5 . . ?
C37 C36 H36A 109.5 . . ?
C37 C36 H36B 109.5 . . ?
H36A C36 H36B 109.5 . . ?
C37 C36 H36C 109.5 . . ?
H36A C36 H36C 109.5 . . ?
H36B C36 H36C 109.5 . . ?
O15 C37 C38 124.6(11) . . ?
O15 C37 C36 121.1(13) . . ?
C38 C37 C36 114.3(12) . . ?
C39 C38 C37 128.4(11) . . ?
C39 C38 H38 115.8 . . ?
C37 C38 H38 115.8 . . ?
O16 C39 C38 119.9(10) . . ?
O16 C39 C40 116.2(9) . . ?
C38 C39 C40 123.1(10) . . ?
C39 C40 H40A 109.5 . . ?
C39 C40 H40B 109.5 . . ?
H40A C40 H40B 109.5 . . ?
C39 C40 H40C 109.5 . . ?
H40A C40 H40C 109.5 . . ?
H40B C40 H40C 109.5 . . ?
C42 C41 H41B 109.5 . . ?
C42 C41 H41C 109.5 . . ?
H41B C41 H41C 109.5 . . ?
C42 C41 H41A 109.5 . . ?
H41B C41 H41A 109.5 . . ?
H41C C41 H41A 109.5 . . ?
O17 C42 C43 118.0(11) . . ?
O17 C42 C41 126.8(11) . . ?
C43 C42 C41 114.4(11) . . ?
C42 C43 C44 125.5(12) . . ?
C42 C43 H43 117.2 . . ?
C44 C43 H43 117.2 . . ?
C43 C44 O18 114.9(11) . . ?
C43 C44 C45 116.5(13) . . ?
O18 C44 C45 127.1(11) . . ?
C44 C45 H45B 109.5 . . ?
C44 C45 H45C 109.5 . . ?
H45B C45 H45C 109.5 . . ?
C44 C45 H45A 109.5 . . ?
H45B C45 H45A 109.5 . . ?
H45C C45 H45A 109.5 . . ?
C47 C46 H46A 109.5 . . ?
C47 C46 H46B 109.5 . . ?
H46A C46 H46B 109.5 . . ?
C47 C46 H46C 109.5 . . ?
H46A C46 H46C 109.5 . . ?
H46B C46 H46C 109.5 . . ?
O19 C47 C48 117.1(14) . . ?
O19 C47 C46 124.7(13) . . ?
C48 C47 C46 118.0(9) . . ?
C49 C48 C47 124.5(10) . . ?
C49 C48 H48 117.7 . . ?
C47 C48 H48 117.7 . . ?
O20 C49 C48 118.2(12) . . ?
O20 C49 C50 120.4(11) . . ?
C48 C49 C50 120.1(10) . . ?
C49 C50 H50A 109.5 . . ?
C49 C50 H50B 109.5 . . ?
H50A C50 H50B 109.5 . . ?
C49 C50 H50C 109.5 . . ?
H50A C50 H50C 109.5 . . ?
H50B C50 H50C 109.5 . . ?
C52 C51 H51A 109.5 . . ?
C52 C51 H51B 109.5 . . ?
H51A C51 H51B 109.5 . . ?
C52 C51 H51C 109.5 . . ?
H51A C51 H51C 109.5 . . ?
H51B C51 H51C 109.5 . . ?
O21 C52 C53 112.7(12) . . ?
O21 C52 C51 127.8(11) . . ?
C53 C52 C51 116.8(13) . . ?
C52 C53 C54 126.1(13) . . ?
C52 C53 H53 117.0 . . ?
C54 C53 H53 117.0 . . ?
O22 C54 C53 126.4(13) . . ?
O22 C54 C55 124.4(12) . . ?
C53 C54 C55 109.1(11) . . ?
C54 C55 H55A 109.5 . . ?
C54 C55 H55B 109.5 . . ?
H55A C55 H55B 109.5 . . ?
C54 C55 H55C 109.5 . . ?
H55A C55 H55C 109.5 . . ?
H55B C55 H55C 109.5 . . ?
C57 C56 H56A 109.5 . . ?
C57 C56 H56B 109.5 . . ?
H56A C56 H56B 109.5 . . ?
C57 C56 H56C 109.5 . . ?
H56A C56 H56C 109.5 . . ?
H56B C56 H56C 109.5 . . ?
O23 C57 C58 121.6(13) . . ?
O23 C57 C56 123.5(14) . . ?
C58 C57 C56 113.2(12) . . ?
C57 C58 C59 123.5(13) . . ?
C57 C58 H58 118.2 . . ?
C59 C58 H58 118.2 . . ?
O24 C59 C58 122.3(14) . . ?
O24 C59 C60 108.2(13) . . ?
C58 C59 C60 125.0(11) . . ?
C59 C60 H60A 109.5 . . ?
C59 C60 H60B 109.5 . . ?
H60A C60 H60B 109.5 . . ?
C59 C60 H60C 109.5 . . ?
H60A C60 H60C 109.5 . . ?
H60B C60 H60C 109.5 . . ?
O3 Dy1 O25 75.2(5) . . ?
O3 Dy1 O4 78.4(4) . . ?
O25 Dy1 O4 91.5(5) . . ?
O3 Dy1 O2 83.8(4) . . ?
O25 Dy1 O2 158.8(5) . . ?
O4 Dy1 O2 81.6(4) . . ?
O3 Dy1 O28 77.4(4) . . ?
O25 Dy1 O28 77.8(4) . . ?
O4 Dy1 O28 155.4(4) . . ?
O2 Dy1 O28 100.4(3) . . ?
O3 Dy1 O1 137.3(4) . . ?
O25 Dy1 O1 128.6(5) . . ?
O4 Dy1 O1 127.3(4) . . ?
O2 Dy1 O1 69.8(4) . . ?
O28 Dy1 O1 75.2(4) . . ?
O3 Dy1 O5 134.6(4) . . ?
O25 Dy1 O5 76.4(5) . . ?
O4 Dy1 O5 67.7(4) . . ?
O2 Dy1 O5 118.5(4) . . ?
O28 Dy1 O5 129.1(4) . . ?
O1 Dy1 O5 88.1(4) . . ?
O3 Dy1 O34 136.2(19) . . ?
O25 Dy1 O34 71.0(15) . . ?
O4 Dy1 O34 129(2) . . ?
O2 Dy1 O34 128.5(15) . . ?
O28 Dy1 O34 69(2) . . ?
O1 Dy1 O34 58.7(15) . . ?
O5 Dy1 O34 61(2) . . ?
O3 Dy1 O33 138.2(19) . . ?
O25 Dy1 O33 71.9(15) . . ?
O4 Dy1 O33 127(2) . . ?
O2 Dy1 O33 127.9(15) . . ?
O28 Dy1 O33 71(2) . . ?
O1 Dy1 O33 58.2(15) . . ?
O5 Dy1 O33 60(2) . . ?
O34 Dy1 O33 2(4) . . ?
O3 Dy1 Dy4 113.3(3) . . ?
O25 Dy1 Dy4 95.0(4) . . ?
O4 Dy1 Dy4 167.7(3) . . ?
O2 Dy1 Dy4 95.6(3) . . ?
O28 Dy1 Dy4 36.9(3) . . ?
O1 Dy1 Dy4 41.4(3) . . ?
O5 Dy1 Dy4 103.8(3) . . ?
O34 Dy1 Dy4 45(2) . . ?
O33 Dy1 Dy4 47(2) . . ?
O3 Dy1 Dy2 111.0(3) . . ?
O25 Dy1 Dy2 37.3(4) . . ?
O4 Dy1 Dy2 88.9(3) . . ?
O2 Dy1 Dy2 160.5(3) . . ?
O28 Dy1 Dy2 95.36(16) . . ?
O1 Dy1 Dy2 103.65(17) . . ?
O5 Dy1 Dy2 42.1(3) . . ?
O34 Dy1 Dy2 48.1(18) . . ?
O33 Dy1 Dy2 47.8(18) . . ?
Dy4 Dy1 Dy2 90.03(4) . . ?
O3 Dy1 Dy5 74.5(3) . . ?
O25 Dy1 Dy5 38.3(4) . . ?
O4 Dy1 Dy5 127.5(3) . . ?
O2 Dy1 Dy5 137.3(3) . . ?
O28 Dy1 Dy5 39.57(17) . . ?
O1 Dy1 Dy5 102.6(3) . . ?
O5 Dy1 Dy5 102.7(3) . . ?
O34 Dy1 Dy5 61.7(18) . . ?
O33 Dy1 Dy5 63.6(18) . . ?
Dy4 Dy1 Dy5 61.93(3) . . ?
Dy2 Dy1 Dy5 61.33(2) . . ?
O7 Dy2 O26 76.6(5) . . ?
O7 Dy2 O8 72.1(5) . . ?
O26 Dy2 O8 96.4(4) . . ?
O7 Dy2 O25 74.2(5) . . ?
O26 Dy2 O25 77.5(4) . . ?
O8 Dy2 O25 146.3(5) . . ?
O7 Dy2 O6 83.3(4) . . ?
O26 Dy2 O6 153.7(3) . . ?
O8 Dy2 O6 60.8(4) . . ?
O25 Dy2 O6 113.4(5) . . ?
O7 Dy2 O5 133.1(5) . . ?
O26 Dy2 O5 129.8(4) . . ?
O8 Dy2 O5 128.2(5) . . ?
O25 Dy2 O5 75.8(5) . . ?
O6 Dy2 O5 76.6(4) . . ?
O7 Dy2 O9 130.3(4) . . ?
O26 Dy2 O9 74.4(4) . . ?
O8 Dy2 O9 72.1(4) . . ?
O25 Dy2 O9 134.9(4) . . ?
O6 Dy2 O9 107.4(4) . . ?
O5 Dy2 O9 96.2(4) . . ?
O7 Dy2 O33 137(2) . . ?
O26 Dy2 O33 71.8(19) . . ?
O8 Dy2 O33 138.7(15) . . ?
O25 Dy2 O33 71.4(18) . . ?
O6 Dy2 O33 134(2) . . ?
O5 Dy2 O33 59.6(17) . . ?
O9 Dy2 O33 66.6(15) . . ?
O7 Dy2 O34 135(2) . . ?
O26 Dy2 O34 70.1(17) . . ?
O8 Dy2 O34 139.6(13) . . ?
O25 Dy2 O34 69.9(16) . . ?
O6 Dy2 O34 135.6(18) . . ?
O5 Dy2 O34 61.0(15) . . ?
O9 Dy2 O34 67.7(13) . . ?
O33 Dy2 O34 2(4) . . ?
O7 Dy2 Dy3 113.9(4) . . ?
O26 Dy2 Dy3 38.0(3) . . ?
O8 Dy2 Dy3 100.2(4) . . ?
O25 Dy2 Dy3 94.9(4) . . ?
O6 Dy2 Dy3 150.5(3) . . ?
O5 Dy2 Dy3 103.8(3) . . ?
O9 Dy2 Dy3 43.1(3) . . ?
O33 Dy2 Dy3 46.5(15) . . ?
O34 Dy2 Dy3 45.9(11) . . ?
O7 Dy2 Dy1 109.3(4) . . ?
O26 Dy2 Dy1 95.35(15) . . ?
O8 Dy2 Dy1 168.2(3) . . ?
O25 Dy2 Dy1 36.6(3) . . ?
O6 Dy2 Dy1 107.4(2) . . ?
O5 Dy2 Dy1 42.2(3) . . ?
O9 Dy2 Dy1 112.81(17) . . ?
O33 Dy2 Dy1 47.8(14) . . ?
O34 Dy2 Dy1 47.4(11) . . ?
Dy3 Dy2 Dy1 89.97(3) . . ?
O7 Dy2 Dy5 73.5(4) . . ?
O26 Dy2 Dy5 38.7(2) . . ?
O8 Dy2 Dy5 128.7(3) . . ?
O25 Dy2 Dy5 38.9(4) . . ?
O6 Dy2 Dy5 147.6(3) . . ?
O5 Dy2 Dy5 103.1(3) . . ?
O9 Dy2 Dy5 104.8(3) . . ?
O33 Dy2 Dy5 64(2) . . ?
O34 Dy2 Dy5 62(2) . . ?
Dy3 Dy2 Dy5 61.72(3) . . ?
Dy1 Dy2 Dy5 61.69(3) . . ?
O26 Dy3 O10 95.9(4) . . ?
O26 Dy3 O12 78.9(5) . . ?
O10 Dy3 O12 60.4(5) . . ?
O26 Dy3 O27 77.6(4) . . ?
O10 Dy3 O27 136.5(5) . . ?
O12 Dy3 O27 76.2(5) . . ?
O26 Dy3 O11 155.5(4) . . ?
O10 Dy3 O11 74.2(4) . . ?
O12 Dy3 O11 76.8(4) . . ?
O27 Dy3 O11 94.0(4) . . ?
O26 Dy3 O9 74.5(4) . . ?
O10 Dy3 O9 78.2(4) . . ?
O12 Dy3 O9 127.4(4) . . ?
O27 Dy3 O9 137.6(4) . . ?
O11 Dy3 O9 123.5(4) . . ?
O26 Dy3 O13 129.0(4) . . ?
O10 Dy3 O13 133.0(5) . . ?
O12 Dy3 O13 132.5(5) . . ?
O27 Dy3 O13 74.9(5) . . ?
O11 Dy3 O13 68.6(4) . . ?
O9 Dy3 O13 99.1(4) . . ?
O26 Dy3 O34 71.8(15) . . ?
O10 Dy3 O34 148(2) . . ?
O12 Dy3 O34 139.7(19) . . ?
O27 Dy3 O34 71(2) . . ?
O11 Dy3 O34 127.6(16) . . ?
O9 Dy3 O34 70(2) . . ?
O13 Dy3 O34 59.0(16) . . ?
O26 Dy3 O33 72.6(16) . . ?
O10 Dy3 O33 146(2) . . ?
O12 Dy3 O33 141.7(19) . . ?
O27 Dy3 O33 73(2) . . ?
O11 Dy3 O33 127.3(17) . . ?
O9 Dy3 O33 68(2) . . ?
O13 Dy3 O33 58.7(17) . . ?
O26 Dy3 Dy2 37.2(3) . . ?
O10 Dy3 Dy2 104.1(4) . . ?
O12 Dy3 Dy2 114.6(4) . . ?
O27 Dy3 Dy2 96.1(3) . . ?
O11 Dy3 Dy2 166.4(2) . . ?
O9 Dy3 Dy2 44.0(3) . . ?
O13 Dy3 Dy2 105.3(3) . . ?
O34 Dy3 Dy2 48.6(18) . . ?
O33 Dy3 Dy2 48.3(19) . . ?
O26 Dy3 Dy4 95.16(17) . . ?
O10 Dy3 Dy4 166.1(4) . . ?
O12 Dy3 Dy4 113.9(3) . . ?
O27 Dy3 Dy4 39.2(3) . . ?
O11 Dy3 Dy4 92.3(2) . . ?
O9 Dy3 Dy4 113.0(2) . . ?
O13 Dy3 Dy4 39.9(3) . . ?
O34 Dy3 Dy4 45(2) . . ?
O33 Dy3 Dy4 46(2) . . ?
Dy2 Dy3 Dy4 89.79(3) . . ?
O26 Dy3 Dy5 38.89(17) . . ?
O10 Dy3 Dy5 125.0(4) . . ?
O12 Dy3 Dy5 77.5(3) . . ?
O27 Dy3 Dy5 38.9(3) . . ?
O11 Dy3 Dy5 130.7(2) . . ?
O9 Dy3 Dy5 105.6(3) . . ?
O13 Dy3 Dy5 101.2(3) . . ?
O34 Dy3 Dy5 62.3(18) . . ?
O33 Dy3 Dy5 64.3(19) . . ?
Dy2 Dy3 Dy5 61.59(3) . . ?
Dy4 Dy3 Dy5 61.70(3) . . ?
O28 Dy4 O27 76.4(4) . . ?
O28 Dy4 O14 153.3(4) . . ?
O27 Dy4 O14 95.9(4) . . ?
O28 Dy4 O13 132.8(4) . . ?
O27 Dy4 O13 77.6(5) . . ?
O14 Dy4 O13 67.9(5) . . ?
O28 Dy4 O16 99.8(4) . . ?
O27 Dy4 O16 151.2(5) . . ?
O14 Dy4 O16 74.6(4) . . ?
O13 Dy4 O16 121.1(5) . . ?
O28 Dy4 O15 78.9(4) . . ?
O27 Dy4 O15 78.5(4) . . ?
O14 Dy4 O15 74.5(4) . . ?
O13 Dy4 O15 132.5(5) . . ?
O16 Dy4 O15 72.8(4) . . ?
O28 Dy4 O1 79.1(4) . . ?
O27 Dy4 O1 131.7(5) . . ?
O14 Dy4 O1 122.4(4) . . ?
O13 Dy4 O1 90.0(4) . . ?
O16 Dy4 O1 73.7(4) . . ?
O15 Dy4 O1 135.6(3) . . ?
O28 Dy4 O34 73.5(14) . . ?
O27 Dy4 O34 72.1(16) . . ?
O14 Dy4 O34 129.0(13) . . ?
O13 Dy4 O34 61.2(13) . . ?
O16 Dy4 O34 134.9(15) . . ?
O15 Dy4 O34 143.4(18) . . ?
O1 Dy4 O34 61.3(15) . . ?
O28 Dy4 O33 74.8(17) . . ?
O27 Dy4 O33 73.6(16) . . ?
O14 Dy4 O33 128.1(16) . . ?
O13 Dy4 O33 60.2(16) . . ?
O16 Dy4 O33 133.7(16) . . ?
O15 Dy4 O33 145.3(17) . . ?
O1 Dy4 O33 60.1(15) . . ?
O34 Dy4 O33 2(3) . . ?
O28 Dy4 Dy1 39.8(3) . . ?
O27 Dy4 Dy1 96.4(3) . . ?
O14 Dy4 Dy1 164.9(3) . . ?
O13 Dy4 Dy1 106.5(4) . . ?
O16 Dy4 Dy1 98.2(3) . . ?
O15 Dy4 Dy1 116.5(3) . . ?
O1 Dy4 Dy1 42.6(3) . . ?
O34 Dy4 Dy1 48.2(11) . . ?
O33 Dy4 Dy1 48.5(14) . . ?
O28 Dy4 Dy3 95.79(17) . . ?
O27 Dy4 Dy3 39.5(3) . . ?
O14 Dy4 Dy3 93.8(3) . . ?
O13 Dy4 Dy3 42.5(3) . . ?
O16 Dy4 Dy3 163.5(3) . . ?
O15 Dy4 Dy3 116.0(3) . . ?
O1 Dy4 Dy3 104.17(18) . . ?
O34 Dy4 Dy3 45.7(12) . . ?
O33 Dy4 Dy3 46.3(14) . . ?
Dy1 Dy4 Dy3 90.20(4) . . ?
O28 Dy4 Dy5 38.47(18) . . ?
O27 Dy4 Dy5 38.6(3) . . ?
O14 Dy4 Dy5 132.4(3) . . ?
O13 Dy4 Dy5 103.5(3) . . ?
O16 Dy4 Dy5 135.1(3) . . ?
O15 Dy4 Dy5 81.2(3) . . ?
O1 Dy4 Dy5 103.7(3) . . ?
O34 Dy4 Dy5 62.3(17) . . ?
O33 Dy4 Dy5 64.1(17) . . ?
Dy1 Dy4 Dy5 61.83(3) . . ?
Dy3 Dy4 Dy5 61.37(3) . . ?
O29 Dy5 O32 69.5(4) . . ?
O29 Dy5 O30 72.1(3) . . ?
O32 Dy5 O30 112.1(4) . . ?
O29 Dy5 O31 108.5(4) . . ?
O32 Dy5 O31 70.9(3) . . ?
O30 Dy5 O31 71.3(5) . . ?
O29 Dy5 O27 78.9(4) . . ?
O32 Dy5 O27 77.5(4) . . ?
O30 Dy5 O27 142.8(4) . . ?
O31 Dy5 O27 141.7(4) . . ?
O29 Dy5 O25 144.8(4) . . ?
O32 Dy5 O25 144.9(4) . . ?
O30 Dy5 O25 82.9(5) . . ?
O31 Dy5 O25 85.5(4) . . ?
O27 Dy5 O25 110.3(3) . . ?
O29 Dy5 O26 142.2(5) . . ?
O32 Dy5 O26 80.7(4) . . ?
O30 Dy5 O26 143.1(5) . . ?
O31 Dy5 O26 81.7(4) . . ?
O27 Dy5 O26 72.3(5) . . ?
O25 Dy5 O26 70.1(5) . . ?
O29 Dy5 O28 81.4(4) . . ?
O32 Dy5 O28 139.3(5) . . ?
O30 Dy5 O28 83.6(4) . . ?
O31 Dy5 O28 147.8(5) . . ?
O27 Dy5 O28 69.3(4) . . ?
O25 Dy5 O28 71.4(4) . . ?
O26 Dy5 O28 109.6(2) . . ?
O29 Dy5 Dy2 167.1(3) . . ?
O32 Dy5 Dy2 114.0(3) . . ?
O30 Dy5 Dy2 115.7(3) . . ?
O31 Dy5 Dy2 84.1(3) . . ?
O27 Dy5 Dy2 89.6(3) . . ?
O25 Dy5 Dy2 35.5(3) . . ?
O26 Dy5 Dy2 34.7(3) . . ?
O28 Dy5 Dy2 89.2(2) . . ?
O29 Dy5 Dy3 113.7(4) . . ?
O32 Dy5 Dy3 79.7(3) . . ?
O30 Dy5 Dy3 168.2(3) . . ?
O31 Dy5 Dy3 114.5(3) . . ?
O27 Dy5 Dy3 36.9(3) . . ?
O25 Dy5 Dy3 87.2(3) . . ?
O26 Dy5 Dy3 35.6(4) . . ?
O28 Dy5 Dy3 87.1(2) . . ?
Dy2 Dy5 Dy3 56.694(13) . . ?
O29 Dy5 Dy1 116.4(3) . . ?
O32 Dy5 Dy1 164.1(3) . . ?
O30 Dy5 Dy1 83.7(3) . . ?
O31 Dy5 Dy1 117.8(3) . . ?
O27 Dy5 Dy1 89.0(3) . . ?
O25 Dy5 Dy1 34.3(3) . . ?
O26 Dy5 Dy1 87.4(2) . . ?
O28 Dy5 Dy1 37.1(3) . . ?
Dy2 Dy5 Dy1 56.99(2) . . ?
Dy3 Dy5 Dy1 84.47(2) . . ?
O29 Dy5 Dy4 83.0(3) . . ?
O32 Dy5 Dy4 112.5(3) . . ?
O30 Dy5 Dy4 115.7(3) . . ?
O31 Dy5 Dy4 168.3(3) . . ?
O27 Dy5 Dy4 36.3(3) . . ?
O25 Dy5 Dy4 86.1(3) . . ?
O26 Dy5 Dy4 87.8(2) . . ?
O28 Dy5 Dy4 33.6(3) . . ?
Dy2 Dy5 Dy4 84.32(2) . . ?
Dy3 Dy5 Dy4 56.93(2) . . ?
Dy1 Dy5 Dy4 56.241(15) . . ?
O17 Dy6 O17 128.5(7) . 2_655 ?
O17 Dy6 O18 68.0(4) . . ?
O17 Dy6 O18 68.9(4) 2_655 . ?
O17 Dy6 O18 68.9(4) . 2_655 ?
O17 Dy6 O18 68.0(4) 2_655 2_655 ?
O18 Dy6 O18 64.5(6) . 2_655 ?
O17 Dy6 O29 147.4(5) . 2_655 ?
O17 Dy6 O29 70.8(5) 2_655 2_655 ?
O18 Dy6 O29 139.5(4) . 2_655 ?
O18 Dy6 O29 104.0(4) 2_655 2_655 ?
O17 Dy6 O29 70.8(5) . . ?
O17 Dy6 O29 147.4(5) 2_655 . ?
O18 Dy6 O29 104.0(4) . . ?
O18 Dy6 O29 139.5(4) 2_655 . ?
O29 Dy6 O29 107.4(7) 2_655 . ?
O17 Dy6 O32 135.3(4) . 2_655 ?
O17 Dy6 O32 77.3(5) 2_655 2_655 ?
O18 Dy6 O32 98.0(4) . 2_655 ?
O18 Dy6 O32 144.8(4) 2_655 2_655 ?
O29 Dy6 O32 68.7(4) 2_655 2_655 ?
O29 Dy6 O32 72.2(5) . 2_655 ?
O17 Dy6 O32 77.3(5) . . ?
O17 Dy6 O32 135.3(4) 2_655 . ?
O18 Dy6 O32 144.8(4) . . ?
O18 Dy6 O32 98.0(4) 2_655 . ?
O29 Dy6 O32 72.2(5) 2_655 . ?
O29 Dy6 O32 68.7(4) . . ?
O32 Dy6 O32 111.2(7) 2_655 . ?
O17 Dy6 Dy5 158.8(3) . 2_655 ?
O17 Dy6 Dy5 72.1(3) 2_655 2_655 ?
O18 Dy6 Dy5 124.4(3) . 2_655 ?
O18 Dy6 Dy5 130.7(2) 2_655 2_655 ?
O29 Dy6 Dy5 33.9(3) 2_655 2_655 ?
O29 Dy6 Dy5 88.7(3) . 2_655 ?
O32 Dy6 Dy5 34.9(3) 2_655 2_655 ?
O32 Dy6 Dy5 90.4(3) . 2_655 ?
O17 Dy6 Dy5 72.1(3) . . ?
O17 Dy6 Dy5 158.8(3) 2_655 . ?
O18 Dy6 Dy5 130.7(2) . . ?
O18 Dy6 Dy5 124.4(3) 2_655 . ?
O29 Dy6 Dy5 88.7(3) 2_655 . ?
O29 Dy6 Dy5 33.9(3) . . ?
O32 Dy6 Dy5 90.4(3) 2_655 . ?
O32 Dy6 Dy5 34.9(3) . . ?
Dy5 Dy6 Dy5 87.93(4) 2_655 . ?
O17 Dy6 Dy7 113.5(3) . 2_655 ?
O17 Dy6 Dy7 102.6(3) 2_655 2_655 ?
O18 Dy6 Dy7 166.8(3) . 2_655 ?
O18 Dy6 Dy7 103.3(3) 2_655 2_655 ?
O29 Dy6 Dy7 35.1(3) 2_655 2_655 ?
O29 Dy6 Dy7 88.6(3) . 2_655 ?
O32 Dy6 Dy7 89.7(3) 2_655 2_655 ?
O32 Dy6 Dy7 37.1(3) . 2_655 ?
Dy5 Dy6 Dy7 58.80(2) 2_655 2_655 ?
Dy5 Dy6 Dy7 59.59(2) . 2_655 ?
O17 Dy6 Dy7 102.6(3) . . ?
O17 Dy6 Dy7 113.5(3) 2_655 . ?
O18 Dy6 Dy7 103.3(3) . . ?
O18 Dy6 Dy7 166.8(3) 2_655 . ?
O29 Dy6 Dy7 88.6(3) 2_655 . ?
O29 Dy6 Dy7 35.1(3) . . ?
O32 Dy6 Dy7 37.1(3) 2_655 . ?
O32 Dy6 Dy7 89.7(3) . . ?
Dy5 Dy6 Dy7 59.59(2) 2_655 . ?
Dy5 Dy6 Dy7 58.80(2) . . ?
Dy7 Dy6 Dy7 89.28(4) 2_655 . ?
O31 Dy7 O20 147.3(5) 2_655 . ?
O31 Dy7 O21 78.0(4) 2_655 . ?
O20 Dy7 O21 70.6(5) . . ?
O31 Dy7 O30 68.0(5) 2_655 . ?
O20 Dy7 O30 144.5(4) . . ?
O21 Dy7 O30 140.0(6) . . ?
O31 Dy7 O22 92.8(5) 2_655 . ?
O20 Dy7 O22 83.7(2) . . ?
O21 Dy7 O22 67.4(5) . . ?
O30 Dy7 O22 93.1(5) . . ?
O31 Dy7 O19 143.1(5) 2_655 . ?
O20 Dy7 O19 65.5(4) . . ?
O21 Dy7 O19 120.9(2) . . ?
O30 Dy7 O19 80.1(4) . . ?
O22 Dy7 O19 70.3(4) . . ?
O31 Dy7 O29 107.3(4) 2_655 . ?
O20 Dy7 O29 92.3(5) . . ?
O21 Dy7 O29 141.7(6) . . ?
O30 Dy7 O29 71.4(2) . . ?
O22 Dy7 O29 146.8(4) . . ?
O19 Dy7 O29 78.0(4) . . ?
O31 Dy7 O32 70.9(3) 2_655 2_655 ?
O20 Dy7 O32 92.7(4) . 2_655 ?
O21 Dy7 O32 76.9(4) . 2_655 ?
O30 Dy7 O32 109.7(4) . 2_655 ?
O22 Dy7 O32 143.2(4) . 2_655 ?
O19 Dy7 O32 140.3(5) . 2_655 ?
O29 Dy7 O32 69.7(4) . 2_655 ?
O31 Dy7 Dy5 88.2(3) 2_655 . ?
O20 Dy7 Dy5 120.9(3) . . ?
O21 Dy7 Dy5 163.58(14) . . ?
O30 Dy7 Dy5 36.0(4) . . ?
O22 Dy7 Dy5 122.9(3) . . ?
O19 Dy7 Dy5 75.51(16) . . ?
O29 Dy7 Dy5 35.5(3) . . ?
O32 Dy7 Dy5 90.3(3) 2_655 . ?
O31 Dy7 Dy5 35.2(4) 2_655 2_655 ?
O20 Dy7 Dy5 123.5(3) . 2_655 ?
O21 Dy7 Dy5 74.78(13) . 2_655 ?
O30 Dy7 Dy5 88.3(3) . 2_655 ?
O22 Dy7 Dy5 121.3(3) . 2_655 ?
O19 Dy7 Dy5 164.22(17) . 2_655 ?
O29 Dy7 Dy5 88.2(3) . 2_655 ?
O32 Dy7 Dy5 35.8(3) 2_655 2_655 ?
Dy5 Dy7 Dy5 88.817(13) . 2_655 ?
O31 Dy7 Dy8 33.9(3) 2_655 . ?
O20 Dy7 Dy8 176.7(3) . . ?
O21 Dy7 Dy8 109.5(4) . . ?
O30 Dy7 Dy8 34.1(3) . . ?
O22 Dy7 Dy8 93.3(3) . . ?
O19 Dy7 Dy8 112.3(3) . . ?
O29 Dy7 Dy8 89.5(3) . . ?
O32 Dy7 Dy8 90.5(3) 2_655 . ?
Dy5 Dy7 Dy8 59.73(2) . . ?
Dy5 Dy7 Dy8 59.34(2) 2_655 . ?
O31 Dy7 Dy6 89.6(4) 2_655 . ?
O20 Dy7 Dy6 92.7(4) . . ?
O21 Dy7 Dy6 110.3(4) . . ?
O30 Dy7 Dy6 90.6(4) . . ?
O22 Dy7 Dy6 176.2(3) . . ?
O19 Dy7 Dy6 109.3(3) . . ?
O29 Dy7 Dy6 34.3(3) . . ?
O32 Dy7 Dy6 35.4(3) 2_655 . ?
Dy5 Dy7 Dy6 60.17(2) . . ?
Dy5 Dy7 Dy6 59.78(2) 2_655 . ?
Dy8 Dy7 Dy6 90.320(14) . . ?
O23 Dy8 O23 87.4(5) 2_655 . ?
O23 Dy8 O30 149.2(4) 2_655 . ?
O23 Dy8 O30 89.0(4) . . ?
O23 Dy8 O30 89.0(4) 2_655 2_655 ?
O23 Dy8 O30 149.2(4) . 2_655 ?
O30 Dy8 O30 108.8(7) . 2_655 ?
O23 Dy8 O31 93.5(4) 2_655 . ?
O23 Dy8 O31 144.3(4) . . ?
O30 Dy8 O31 72.3(5) . . ?
O30 Dy8 O31 66.4(4) 2_655 . ?
O23 Dy8 O31 144.3(4) 2_655 2_655 ?
O23 Dy8 O31 93.5(4) . 2_655 ?
O30 Dy8 O31 66.4(4) . 2_655 ?
O30 Dy8 O31 72.3(5) 2_655 2_655 ?
O31 Dy8 O31 105.6(7) . 2_655 ?
O23 Dy8 O24 66.8(4) 2_655 2_655 ?
O23 Dy8 O24 71.5(4) . 2_655 ?
O30 Dy8 O24 139.8(5) . 2_655 ?
O30 Dy8 O24 79.1(4) 2_655 2_655 ?
O31 Dy8 O24 140.7(4) . 2_655 ?
O31 Dy8 O24 79.7(5) 2_655 2_655 ?
O23 Dy8 O24 71.5(4) 2_655 . ?
O23 Dy8 O24 66.8(4) . . ?
O30 Dy8 O24 79.1(4) . . ?
O30 Dy8 O24 139.8(5) 2_655 . ?
O31 Dy8 O24 79.7(5) . . ?
O31 Dy8 O24 140.7(4) 2_655 . ?
O24 Dy8 O24 121.0(7) 2_655 . ?
O23 Dy8 Dy5 124.1(3) 2_655 . ?
O23 Dy8 Dy5 118.1(2) . . ?
O30 Dy8 Dy5 35.8(3) . . ?
O30 Dy8 Dy5 88.9(3) 2_655 . ?
O31 Dy8 Dy5 36.6(3) . . ?
O31 Dy8 Dy5 86.6(3) 2_655 . ?
O24 Dy8 Dy5 164.0(3) 2_655 . ?
O24 Dy8 Dy5 75.0(3) . . ?
O23 Dy8 Dy5 118.1(2) 2_655 2_655 ?
O23 Dy8 Dy5 124.1(3) . 2_655 ?
O30 Dy8 Dy5 88.9(3) . 2_655 ?
O30 Dy8 Dy5 35.8(3) 2_655 2_655 ?
O31 Dy8 Dy5 86.6(3) . 2_655 ?
O31 Dy8 Dy5 36.6(3) 2_655 2_655 ?
O24 Dy8 Dy5 75.0(3) 2_655 2_655 ?
O24 Dy8 Dy5 164.0(3) . 2_655 ?
Dy5 Dy8 Dy5 89.07(4) . 2_655 ?
O23 Dy8 Dy7 176.5(3) 2_655 . ?
O23 Dy8 Dy7 91.4(2) . . ?
O30 Dy8 Dy7 33.9(3) . . ?
O30 Dy8 Dy7 90.4(3) 2_655 . ?
O31 Dy8 Dy7 89.4(3) . . ?
O31 Dy8 Dy7 32.5(3) 2_655 . ?
O24 Dy8 Dy7 109.7(3) 2_655 . ?
O24 Dy8 Dy7 111.0(3) . . ?
Dy5 Dy8 Dy7 59.35(2) . . ?
Dy5 Dy8 Dy7 60.15(2) 2_655 . ?
O23 Dy8 Dy7 91.4(2) 2_655 2_655 ?
O23 Dy8 Dy7 176.5(3) . 2_655 ?
O30 Dy8 Dy7 90.4(3) . 2_655 ?
O30 Dy8 Dy7 33.9(3) 2_655 2_655 ?
O31 Dy8 Dy7 32.5(3) . 2_655 ?
O31 Dy8 Dy7 89.4(3) 2_655 2_655 ?
O24 Dy8 Dy7 111.0(3) 2_655 2_655 ?
O24 Dy8 Dy7 109.7(3) . 2_655 ?
Dy5 Dy8 Dy7 60.15(2) . 2_655 ?
Dy5 Dy8 Dy7 59.35(2) 2_655 2_655 ?
Dy7 Dy8 Dy7 90.08(4) . 2_655 ?
C2 O1 Dy4 127.7(12) . . ?
C2 O1 Dy1 130.3(12) . . ?
Dy4 O1 Dy1 96.0(2) . . ?
C4 O2 Dy1 145.0(9) . . ?
C7 O3 Dy1 127.3(6) . . ?
C9 O4 Dy1 125.4(9) . . ?
C12 O5 Dy2 128.7(9) . . ?
C12 O5 Dy1 122.9(11) . . ?
Dy2 O5 Dy1 95.8(5) . . ?
C14 O6 Dy2 133.5(6) . . ?
C17 O7 Dy2 141.6(10) . . ?
C19 O8 Dy2 140.2(10) . . ?
C22 O9 Dy3 121.0(11) . . ?
C22 O9 Dy2 133.0(10) . . ?
Dy3 O9 Dy2 92.9(2) . . ?
C24 O10 Dy3 131.4(8) . . ?
C29 O11 Dy3 137.7(6) . . ?
C27 O12 Dy3 127.6(9) . . ?
C32 O13 Dy4 133.3(9) . . ?
C32 O13 Dy3 126.2(9) . . ?
Dy4 O13 Dy3 97.6(5) . . ?
C34 O14 Dy4 145.5(9) . . ?
C37 O15 Dy4 133.3(7) . . ?
C39 O16 Dy4 138.3(9) . . ?
C42 O17 Dy6 145.7(9) . . ?
C44 O18 Dy6 137.7(7) . . ?
C47 O19 Dy7 135.0(4) . . ?
C49 O20 Dy7 136.6(10) . . ?
C52 O21 Dy7 150.0(10) . . ?
C54 O22 Dy7 136.2(10) . . ?
C57 O23 Dy8 132.2(10) . . ?
C59 O24 Dy8 131.6(11) . . ?
Dy1 O25 Dy2 106.1(5) . . ?
Dy1 O25 Dy5 107.4(6) . . ?
Dy2 O25 Dy5 105.6(6) . . ?
Dy1 O25 H25D 112.4 . . ?
Dy2 O25 H25D 112.4 . . ?
Dy5 O25 H25D 112.4 . . ?
Dy2 O26 Dy3 104.8(3) . . ?
Dy2 O26 Dy5 106.6(5) . . ?
Dy3 O26 Dy5 105.5(5) . . ?
Dy2 O26 H26D 113.1 . . ?
Dy3 O26 H26D 113.1 . . ?
Dy5 O26 H26D 113.1 . . ?
Dy4 O27 Dy3 101.2(5) . . ?
Dy4 O27 Dy5 105.1(5) . . ?
Dy3 O27 Dy5 104.1(5) . . ?
Dy4 O27 H27A 114.9 . . ?
Dy3 O27 H27A 114.9 . . ?
Dy5 O27 H27A 114.9 . . ?
Dy4 O28 Dy1 103.3(3) . . ?
Dy4 O28 Dy5 107.9(5) . . ?
Dy1 O28 Dy5 103.3(5) . . ?
Dy4 O28 H28A 113.8 . . ?
Dy1 O28 H28A 113.8 . . ?
Dy5 O28 H28A 113.8 . . ?
Dy5 O29 Dy6 111.7(5) . . ?
Dy5 O29 Dy7 107.8(6) . . ?
Dy6 O29 Dy7 110.6(5) . . ?
Dy5 O29 H29A 108.9 . . ?
Dy6 O29 H29A 108.9 . . ?
Dy7 O29 H29A 108.9 . . ?
Dy7 O30 Dy8 112.0(5) . . ?
Dy7 O30 Dy5 108.6(6) . . ?
Dy8 O30 Dy5 108.9(5) . . ?
Dy7 O30 H30D 109.1 . . ?
Dy8 O30 H30D 109.1 . . ?
Dy5 O30 H30D 109.1 . . ?
Dy7 O31 Dy8 113.6(5) 2_655 . ?
Dy7 O31 Dy5 111.7(6) 2_655 . ?
Dy8 O31 Dy5 107.3(5) . . ?
Dy7 O31 H31G 108.0 2_655 . ?
Dy8 O31 H31G 108.0 . . ?
Dy5 O31 H31G 108.0 . . ?
Dy5 O32 Dy6 109.9(5) . . ?
Dy5 O32 Dy7 106.4(5) . 2_655 ?
Dy6 O32 Dy7 107.5(4) . 2_655 ?
Dy5 O32 H32A 111.0 . . ?
Dy6 O32 H32A 111.0 . . ?
Dy7 O32 H32A 111.0 2_655 . ?
Dy4 O33 Dy3 88(3) . . ?
Dy4 O33 Dy2 148(4) . . ?
Dy3 O33 Dy2 85.2(18) . . ?
Dy4 O33 Dy1 85(2) . . ?
Dy3 O33 Dy1 148(4) . . ?
Dy2 O33 Dy1 84(2) . . ?
Dy4 O33 H1 104.0 . . ?
Dy3 O33 H1 104.4 . . ?
Dy2 O33 H1 108.3 . . ?
Dy1 O33 H1 108.0 . . ?
Dy4 O33 H2 101.2 . . ?
Dy3 O33 H2 103.9 . . ?
Dy2 O33 H2 111.1 . . ?
Dy1 O33 H2 108.5 . . ?
H1 O33 H2 2.9 . . ?
Dy4 O34 Dy3 90(3) . . ?
Dy4 O34 Dy1 87(2) . . ?
Dy3 O34 Dy1 151(3) . . ?
Dy4 O34 Dy2 152(4) . . ?
Dy3 O34 Dy2 86(2) . . ?
Dy1 O34 Dy2 84.5(17) . . ?
Dy4 O34 H1 104.5 . . ?
Dy3 O34 H1 102.9 . . ?
Dy1 O34 H1 105.5 . . ?
Dy2 O34 H1 103.8 . . ?
Dy4 O34 H2 102.2 . . ?
Dy3 O34 H2 102.5 . . ?
Dy1 O34 H2 106.0 . . ?
Dy2 O34 H2 106.1 . . ?
H1 O34 H2 2.4 . . ?
H1X O1W H1Y 109.8 . . ?
H2X O2W H2Y 109.5 . . ?
H3X O3W H3Y 109.5 . . ?
H4X O4W H4Y 109.5 . . ?
H5X O5W H5Y 109.5 . . ?
H6X O6W H6Y 109.5 . . ?
H7X O7W H7Y 109.5 . . ?
H8X O8W H8Y 109.5 . . ?

loop_
_geom_bond_atom_site_label_1
_geom_bond_atom_site_label_2
_geom_bond_distance
_geom_bond_site_symmetry_2
_geom_bond_publ_flag
C1 C2 1.51(2) . ?
C1 H1A 0.9600 . ?
C1 H1B 0.9600 . ?
C1 H1C 0.9600 . ?
C2 O1 1.255(9) . ?
C2 C3 1.41(2) . ?
C3 C4 1.420(16) . ?
C3 H3 0.9300 . ?
C4 O2 1.208(11) . ?
C4 C5 1.440(17) . ?
C5 H5A 0.9600 . ?
C5 H5B 0.9600 . ?
C5 H5C 0.9600 . ?
C6 C7 1.51(2) . ?
C6 H6A 0.9600 . ?
C6 H6B 0.9600 . ?
C6 H6C 0.9600 . ?
C7 C8 1.403(17) . ?
C7 O3 1.451(15) . ?
C8 C9 1.387(16) . ?
C8 H8 0.9300 . ?
C9 O4 1.221(12) . ?
C9 C10 1.518(19) . ?
C10 H10A 0.9600 . ?
C10 H10B 0.9600 . ?
C10 H10C 0.9600 . ?
C11 C12 1.47(2) . ?
C11 H11A 0.9600 . ?
C11 H11B 0.9600 . ?
C11 H11C 0.9600 . ?
C12 O5 1.22(2) . ?
C12 C13 1.40(2) . ?
C13 C14 1.458(16) . ?
C13 H13 0.9300 . ?
C14 O6 1.250(11) . ?
C14 C15 1.500(19) . ?
C15 H15A 0.9600 . ?
C15 H15B 0.9600 . ?
C15 H15C 0.9600 . ?
C16 C17 1.51(2) . ?
C16 H16A 0.9600 . ?
C16 H16B 0.9600 . ?
C16 H16C 0.9600 . ?
C17 O7 1.225(17) . ?
C17 C18 1.45(2) . ?
C18 C19 1.425(18) . ?
C18 H18 0.9300 . ?
C19 O8 1.256(13) . ?
C19 C20 1.48(2) . ?
C20 H20A 0.9600 . ?
C20 H20C 0.9600 . ?
C20 H20B 0.9600 . ?
C21 C22 1.523(18) . ?
C21 H21A 0.9600 . ?
C21 H21B 0.9600 . ?
C21 H21C 0.9600 . ?
C22 O9 1.215(10) . ?
C22 C23 1.414(19) . ?
C23 C24 1.377(16) . ?
C23 H23 0.9300 . ?
C24 O10 1.277(14) . ?
C24 C25 1.507(18) . ?
C25 H25A 0.9600 . ?
C25 H25C 0.9600 . ?
C25 H25B 0.9600 . ?
C26 C27 1.499(16) . ?
C26 H26A 0.9600 . ?
C26 H26B 0.9600 . ?
C26 H26C 0.9600 . ?
C27 O12 1.228(14) . ?
C27 C28 1.439(17) . ?
C28 C29 1.433(15) . ?
C28 H28 0.9300 . ?
C29 O11 1.278(13) . ?
C29 C30 1.522(18) . ?
C30 H30A 0.9600 . ?
C30 H30B 0.9600 . ?
C30 H30C 0.9600 . ?
C31 C32 1.499(19) . ?
C31 H31A 0.9600 . ?
C31 H31B 0.9600 . ?
C31 H31C 0.9600 . ?
C32 O13 1.241(16) . ?
C32 C33 1.44(2) . ?
C33 C34 1.423(16) . ?
C33 H33 0.9300 . ?
C34 O14 1.279(13) . ?
C34 C35 1.53(2) . ?
C35 H35A 0.9600 . ?
C35 H35B 0.9600 . ?
C35 H35C 0.9600 . ?
C36 C37 1.43(2) . ?
C36 H36A 0.9600 . ?
C36 H36B 0.9600 . ?
C36 H36C 0.9600 . ?
C37 O15 1.199(13) . ?
C37 C38 1.420(18) . ?
C38 C39 1.381(14) . ?
C38 H38 0.9300 . ?
C39 O16 1.200(13) . ?
C39 C40 1.516(16) . ?
C40 H40A 0.9600 . ?
C40 H40B 0.9600 . ?
C40 H40C 0.9600 . ?
C41 C42 1.466(17) . ?
C41 H41B 0.9600 . ?
C41 H41C 0.9600 . ?
C41 H41A 0.9600 . ?
C42 O17 1.305(14) . ?
C42 C43 1.393(19) . ?
C43 C44 1.413(18) . ?
C43 H43 0.9300 . ?
C44 O18 1.451(14) . ?
C44 C45 1.460(19) . ?
C45 H45B 0.9600 . ?
C45 H45C 0.9600 . ?
C45 H45A 0.9600 . ?
C46 C47 1.489(18) . ?
C46 H46A 0.9600 . ?
C46 H46B 0.9600 . ?
C46 H46C 0.9600 . ?
C47 O19 1.221(9) . ?
C47 C48 1.45(2) . ?
C48 C49 1.417(18) . ?
C48 H48 0.9300 . ?
C49 O20 1.217(13) . ?
C49 C50 1.487(19) . ?
C50 H50A 0.9600 . ?
C50 H50B 0.9600 . ?
C50 H50C 0.9600 . ?
C51 C52 1.488(16) . ?
C51 H51A 0.9600 . ?
C51 H51B 0.9600 . ?
C51 H51C 0.9600 . ?
C52 O21 1.255(14) . ?
C52 C53 1.392(16) . ?
C53 C54 1.396(17) . ?
C53 H53 0.9300 . ?
C54 O22 1.245(18) . ?
C54 C55 1.494(16) . ?
C55 H55A 0.9600 . ?
C55 H55B 0.9600 . ?
C55 H55C 0.9600 . ?
C56 C57 1.526(18) . ?
C56 H56A 0.9600 . ?
C56 H56B 0.9600 . ?
C56 H56C 0.9600 . ?
C57 O23 1.242(18) . ?
C57 C58 1.39(2) . ?
C58 C59 1.398(17) . ?
C58 H58 0.9300 . ?
C59 O24 1.183(18) . ?
C59 C60 1.546(17) . ?
C60 H60A 0.9600 . ?
C60 H60B 0.9600 . ?
C60 H60C 0.9600 . ?
Dy1 O3 2.155(11) . ?
Dy1 O25 2.230(12) . ?
Dy1 O4 2.326(14) . ?
Dy1 O2 2.333(11) . ?
Dy1 O28 2.343(14) . ?
Dy1 O1 2.424(16) . ?
Dy1 O5 2.427(14) . ?
Dy1 O34 2.66(5) . ?
Dy1 O33 2.68(6) . ?
Dy2 O7 2.123(12) . ?
Dy2 O26 2.235(14) . ?
Dy2 O8 2.255(14) . ?
Dy2 O25 2.269(14) . ?
Dy2 O6 2.337(9) . ?
Dy2 O5 2.422(12) . ?
Dy2 O9 2.487(15) . ?
Dy2 O33 2.68(8) . ?
Dy2 O34 2.69(8) . ?
Dy3 O26 2.278(16) . ?
Dy3 O10 2.283(13) . ?
Dy3 O12 2.321(12) . ?
Dy3 O27 2.334(12) . ?
Dy3 O11 2.346(10) . ?
Dy3 O9 2.447(14) . ?
Dy3 O13 2.451(13) . ?
Dy3 O34 2.57(5) . ?
Dy3 O33 2.60(7) . ?
Dy4 O28 2.197(14) . ?
Dy4 O27 2.319(12) . ?
Dy4 O14 2.322(13) . ?
Dy4 O13 2.326(15) . ?
Dy4 O16 2.342(12) . ?
Dy4 O15 2.367(11) . ?
Dy4 O1 2.367(15) . ?
Dy4 O34 2.53(10) . ?
Dy4 O33 2.59(10) . ?
Dy5 O29 2.348(13) . ?
Dy5 O32 2.377(11) . ?
Dy5 O30 2.389(14) . ?
Dy5 O31 2.418(13) . ?
Dy5 O27 2.442(13) . ?
Dy5 O25 2.453(15) . ?
Dy5 O26 2.454(7) . ?
Dy5 O28 2.471(6) . ?
Dy6 O17 2.217(12) . ?
Dy6 O17 2.217(12) 2_655 ?
Dy6 O18 2.221(11) . ?
Dy6 O18 2.221(11) 2_655 ?
Dy6 O29 2.374(12) 2_655 ?
Dy6 O29 2.374(12) . ?
Dy6 O32 2.395(13) 2_655 ?
Dy6 O32 2.395(13) . ?
Dy7 O31 2.294(12) 2_655 ?
Dy7 O20 2.331(15) . ?
Dy7 O21 2.341(7) . ?
Dy7 O30 2.356(14) . ?
Dy7 O22 2.372(14) . ?
Dy7 O19 2.378(6) . ?
Dy7 O29 2.421(14) . ?
Dy7 O32 2.493(12) 2_655 ?
Dy8 O23 2.365(11) 2_655 ?
Dy8 O23 2.365(11) . ?
Dy8 O30 2.366(13) . ?
Dy8 O30 2.366(13) 2_655 ?
Dy8 O31 2.384(14) . ?
Dy8 O31 2.384(14) 2_655 ?
Dy8 O24 2.445(13) 2_655 ?
Dy8 O24 2.445(13) . ?
O25 H25D 0.9800 . ?
O26 H26D 0.9800 . ?
O27 H27A 0.9800 . ?
O28 H28A 0.9800 . ?
O29 H29A 0.9800 . ?
O30 H30D 0.9800 . ?
O31 Dy7 2.294(12) 2_655 ?
O31 H31G 0.9800 . ?
O32 Dy7 2.493(12) 2_655 ?
O32 H32A 0.9800 . ?
O33 H1 0.9700 . ?
O33 H2 0.8780 . ?
O34 H1 1.0641 . ?
O34 H2 0.9700 . ?
O1W H1X 0.8500 . ?
O1W H1Y 0.8500 . ?
O2W H2X 0.8500 . ?
O2W H2Y 0.8501 . ?
O3W H3X 0.8501 . ?
O3W H3Y 0.8500 . ?
O4W H4X 0.8501 . ?
O4W H4Y 0.8500 . ?
O5W H5X 0.8500 . ?
O5W H5Y 0.8501 . ?
O6W H6X 0.8500 . ?
O6W H6Y 0.8500 . ?
O7W H7X 0.8499 . ?
O7W H7Y 0.8499 . ?
O8W H8X 0.8500 . ?
O8W H8Y 0.8499 . ?

loop_
_geom_torsion_atom_site_label_1
_geom_torsion_atom_site_label_2
_geom_torsion_atom_site_label_3
_geom_torsion_atom_site_label_4
_geom_torsion
_geom_torsion_site_symmetry_1
_geom_torsion_site_symmetry_2
_geom_torsion_site_symmetry_3
_geom_torsion_site_symmetry_4
_geom_torsion_publ_flag
O1 C2 C3 C4 7(3) . . . . ?
C1 C2 C3 C4 -176.2(13) . . . . ?
C2 C3 C4 O2 -10(2) . . . . ?
C2 C3 C4 C5 165.7(17) . . . . ?
O3 C7 C8 C9 6(2) . . . . ?
C6 C7 C8 C9 -168.2(14) . . . . ?
C7 C8 C9 O4 -5(2) . . . . ?
C7 C8 C9 C10 176.3(14) . . . . ?
O5 C12 C13 C14 5(3) . . . . ?
C11 C12 C13 C14 -176.1(15) . . . . ?
C12 C13 C14 O6 -25(2) . . . . ?
C12 C13 C14 C15 165.7(17) . . . . ?
O7 C17 C18 C19 10(2) . . . . ?
C16 C17 C18 C19 179.4(12) . . . . ?
C17 C18 C19 O8 -11.4(18) . . . . ?
C17 C18 C19 C20 167.7(14) . . . . ?
O9 C22 C23 C24 15(2) . . . . ?
C21 C22 C23 C24 -168.3(11) . . . . ?
C22 C23 C24 O10 -38.6(19) . . . . ?
C22 C23 C24 C25 161.5(13) . . . . ?
O12 C27 C28 C29 9(2) . . . . ?
C26 C27 C28 C29 -176.5(14) . . . . ?
C27 C28 C29 O11 -19(2) . . . . ?
C27 C28 C29 C30 173.9(14) . . . . ?
O13 C32 C33 C34 -21(2) . . . . ?
C31 C32 C33 C34 159.0(11) . . . . ?
C32 C33 C34 O14 7.4(16) . . . . ?
C32 C33 C34 C35 172.0(14) . . . . ?
O15 C37 C38 C39 6(2) . . . . ?
C36 C37 C38 C39 -173.0(14) . . . . ?
C37 C38 C39 O16 -1.6(19) . . . . ?
C37 C38 C39 C40 167.2(12) . . . . ?
O17 C42 C43 C44 3.3(19) . . . . ?
C41 C42 C43 C44 174.0(12) . . . . ?
C42 C43 C44 O18 -13.0(17) . . . . ?
C42 C43 C44 C45 -179.9(12) . . . . ?
O19 C47 C48 C49 -11(3) . . . . ?
C46 C47 C48 C49 174.6(14) . . . . ?
C47 C48 C49 O20 10(2) . . . . ?
C47 C48 C49 C50 177.0(16) . . . . ?
O21 C52 C53 C54 -9.9(19) . . . . ?
C51 C52 C53 C54 -172.8(13) . . . . ?
C52 C53 C54 O22 12(2) . . . . ?
C52 C53 C54 C55 -172.1(12) . . . . ?
O23 C57 C58 C59 14.2(18) . . . . ?
C56 C57 C58 C59 -180.0(10) . . . . ?
C57 C58 C59 O24 -14.2(19) . . . . ?
C57 C58 C59 C60 -167.7(11) . . . . ?
O3 Dy1 Dy2 O7 0.3(5) . . . . ?
O25 Dy1 Dy2 O7 17.2(8) . . . . ?
O4 Dy1 Dy2 O7 -76.8(5) . . . . ?
O2 Dy1 Dy2 O7 -137.3(11) . . . . ?
O28 Dy1 Dy2 O7 78.9(5) . . . . ?
O1 Dy1 Dy2 O7 154.9(5) . . . . ?
O5 Dy1 Dy2 O7 -133.8(7) . . . . ?
O34 Dy1 Dy2 O7 134(3) . . . . ?
O33 Dy1 Dy2 O7 137(3) . . . . ?
Dy4 Dy1 Dy2 O7 115.5(4) . . . . ?
Dy5 Dy1 Dy2 O7 57.9(4) . . . . ?
O3 Dy1 Dy2 O26 -77.3(5) . . . . ?
O25 Dy1 Dy2 O26 -60.5(7) . . . . ?
O4 Dy1 Dy2 O26 -154.5(4) . . . . ?
O2 Dy1 Dy2 O26 145.0(11) . . . . ?
O28 Dy1 Dy2 O26 1.2(4) . . . . ?
O1 Dy1 Dy2 O26 77.3(5) . . . . ?
O5 Dy1 Dy2 O26 148.6(6) . . . . ?
O34 Dy1 Dy2 O26 57(3) . . . . ?
O33 Dy1 Dy2 O26 59(3) . . . . ?
Dy4 Dy1 Dy2 O26 37.8(4) . . . . ?
Dy5 Dy1 Dy2 O26 -19.8(3) . . . . ?
O3 Dy1 Dy2 O8 95.2(18) . . . . ?
O25 Dy1 Dy2 O8 112.0(19) . . . . ?
O4 Dy1 Dy2 O8 18.0(18) . . . . ?
O2 Dy1 Dy2 O8 -43(2) . . . . ?
O28 Dy1 Dy2 O8 173.7(18) . . . . ?
O1 Dy1 Dy2 O8 -110.2(18) . . . . ?
O5 Dy1 Dy2 O8 -38.9(18) . . . . ?
O34 Dy1 Dy2 O8 -131(3) . . . . ?
O33 Dy1 Dy2 O8 -128(3) . . . . ?
Dy4 Dy1 Dy2 O8 -149.7(18) . . . . ?
Dy5 Dy1 Dy2 O8 152.8(18) . . . . ?
O3 Dy1 Dy2 O25 -16.8(7) . . . . ?
O4 Dy1 Dy2 O25 -94.0(7) . . . . ?
O2 Dy1 Dy2 O25 -154.5(12) . . . . ?
O28 Dy1 Dy2 O25 61.7(7) . . . . ?
O1 Dy1 Dy2 O25 137.8(8) . . . . ?
O5 Dy1 Dy2 O25 -150.9(8) . . . . ?
O34 Dy1 Dy2 O25 117(3) . . . . ?
O33 Dy1 Dy2 O25 120(3) . . . . ?
Dy4 Dy1 Dy2 O25 98.3(7) . . . . ?
Dy5 Dy1 Dy2 O25 40.8(7) . . . . ?
O3 Dy1 Dy2 O6 89.2(4) . . . . ?
O25 Dy1 Dy2 O6 106.0(7) . . . . ?
O4 Dy1 Dy2 O6 12.0(4) . . . . ?
O2 Dy1 Dy2 O6 -48.5(10) . . . . ?
O28 Dy1 Dy2 O6 167.7(4) . . . . ?
O1 Dy1 Dy2 O6 -116.2(4) . . . . ?
O5 Dy1 Dy2 O6 -44.9(5) . . . . ?
O34 Dy1 Dy2 O6 -137(3) . . . . ?
O33 Dy1 Dy2 O6 -134(3) . . . . ?
Dy4 Dy1 Dy2 O6 -155.7(2) . . . . ?
Dy5 Dy1 Dy2 O6 146.8(3) . . . . ?
O3 Dy1 Dy2 O5 134.1(6) . . . . ?
O25 Dy1 Dy2 O5 150.9(8) . . . . ?
O4 Dy1 Dy2 O5 57.0(5) . . . . ?
O2 Dy1 Dy2 O5 -3.6(11) . . . . ?
O28 Dy1 Dy2 O5 -147.3(6) . . . . ?
O1 Dy1 Dy2 O5 -71.3(5) . . . . ?
O34 Dy1 Dy2 O5 -92(3) . . . . ?
O33 Dy1 Dy2 O5 -89(3) . . . . ?
Dy4 Dy1 Dy2 O5 -110.8(5) . . . . ?
Dy5 Dy1 Dy2 O5 -168.3(5) . . . . ?
O3 Dy1 Dy2 O9 -152.7(4) . . . . ?
O25 Dy1 Dy2 O9 -135.8(7) . . . . ?
O4 Dy1 Dy2 O9 130.2(4) . . . . ?
O2 Dy1 Dy2 O9 69.7(10) . . . . ?
O28 Dy1 Dy2 O9 -74.1(4) . . . . ?
O1 Dy1 Dy2 O9 1.9(4) . . . . ?
O5 Dy1 Dy2 O9 73.2(5) . . . . ?
O34 Dy1 Dy2 O9 -19(3) . . . . ?
O33 Dy1 Dy2 O9 -16(3) . . . . ?
Dy4 Dy1 Dy2 O9 -37.5(3) . . . . ?
Dy5 Dy1 Dy2 O9 -95.1(3) . . . . ?
O3 Dy1 Dy2 O33 -137(3) . . . . ?
O25 Dy1 Dy2 O33 -120(3) . . . . ?
O4 Dy1 Dy2 O33 146(3) . . . . ?
O2 Dy1 Dy2 O33 86(3) . . . . ?
O28 Dy1 Dy2 O33 -58(3) . . . . ?
O1 Dy1 Dy2 O33 18(3) . . . . ?
O5 Dy1 Dy2 O33 89(3) . . . . ?
O34 Dy1 Dy2 O33 -3(5) . . . . ?
Dy4 Dy1 Dy2 O33 -22(3) . . . . ?
Dy5 Dy1 Dy2 O33 -79(3) . . . . ?
O3 Dy1 Dy2 O34 -134(3) . . . . ?
O25 Dy1 Dy2 O34 -117(3) . . . . ?
O4 Dy1 Dy2 O34 149(3) . . . . ?
O2 Dy1 Dy2 O34 88(3) . . . . ?
O28 Dy1 Dy2 O34 -55(3) . . . . ?
O1 Dy1 Dy2 O34 21(3) . . . . ?
O5 Dy1 Dy2 O34 92(3) . . . . ?
O33 Dy1 Dy2 O34 3(5) . . . . ?
Dy4 Dy1 Dy2 O34 -19(3) . . . . ?
Dy5 Dy1 Dy2 O34 -76(3) . . . . ?
O3 Dy1 Dy2 Dy3 -115.0(3) . . . . ?
O25 Dy1 Dy2 Dy3 -98.2(7) . . . . ?
O4 Dy1 Dy2 Dy3 167.8(3) . . . . ?
O2 Dy1 Dy2 Dy3 107.3(10) . . . . ?
O28 Dy1 Dy2 Dy3 -36.5(3) . . . . ?
O1 Dy1 Dy2 Dy3 39.6(3) . . . . ?
O5 Dy1 Dy2 Dy3 110.9(5) . . . . ?
O34 Dy1 Dy2 Dy3 19(3) . . . . ?
O33 Dy1 Dy2 Dy3 22(3) . . . . ?
Dy4 Dy1 Dy2 Dy3 0.09(5) . . . . ?
Dy5 Dy1 Dy2 Dy3 -57.45(3) . . . . ?
O3 Dy1 Dy2 Dy5 -57.6(3) . . . . ?
O25 Dy1 Dy2 Dy5 -40.8(7) . . . . ?
O4 Dy1 Dy2 Dy5 -134.7(3) . . . . ?
O2 Dy1 Dy2 Dy5 164.7(10) . . . . ?
O28 Dy1 Dy2 Dy5 21.0(3) . . . . ?
O1 Dy1 Dy2 Dy5 97.0(3) . . . . ?
O5 Dy1 Dy2 Dy5 168.3(5) . . . . ?
O34 Dy1 Dy2 Dy5 76(3) . . . . ?
O33 Dy1 Dy2 Dy5 79(3) . . . . ?
Dy4 Dy1 Dy2 Dy5 57.54(4) . . . . ?
O7 Dy2 Dy3 O26 -12.4(5) . . . . ?
O8 Dy2 Dy3 O26 -87.3(4) . . . . ?
O25 Dy2 Dy3 O26 62.5(4) . . . . ?
O6 Dy2 Dy3 O26 -134.0(5) . . . . ?
O5 Dy2 Dy3 O26 139.0(4) . . . . ?
O9 Dy2 Dy3 O26 -136.7(3) . . . . ?
O33 Dy2 Dy3 O26 121(3) . . . . ?
O34 Dy2 Dy3 O26 118(3) . . . . ?
Dy1 Dy2 Dy3 O26 98.7(3) . . . . ?
Dy5 Dy2 Dy3 O26 41.3(3) . . . . ?
O7 Dy2 Dy3 O10 68.6(5) . . . . ?
O26 Dy2 Dy3 O10 81.1(4) . . . . ?
O8 Dy2 Dy3 O10 -6.2(6) . . . . ?
O25 Dy2 Dy3 O10 143.6(5) . . . . ?
O6 Dy2 Dy3 O10 -52.9(5) . . . . ?
O5 Dy2 Dy3 O10 -139.9(5) . . . . ?
O9 Dy2 Dy3 O10 -55.6(4) . . . . ?
O33 Dy2 Dy3 O10 -158(3) . . . . ?
O34 Dy2 Dy3 O10 -161(3) . . . . ?
Dy1 Dy2 Dy3 O10 179.8(4) . . . . ?
Dy5 Dy2 Dy3 O10 122.4(4) . . . . ?
O7 Dy2 Dy3 O12 5.0(7) . . . . ?
O26 Dy2 Dy3 O12 17.5(5) . . . . ?
O8 Dy2 Dy3 O12 -69.8(5) . . . . ?
O25 Dy2 Dy3 O12 80.0(5) . . . . ?
O6 Dy2 Dy3 O12 -116.5(5) . . . . ?
O5 Dy2 Dy3 O12 156.5(5) . . . . ?
O9 Dy2 Dy3 O12 -119.2(4) . . . . ?
O33 Dy2 Dy3 O12 138(3) . . . . ?
O34 Dy2 Dy3 O12 136(3) . . . . ?
Dy1 Dy2 Dy3 O12 116.2(4) . . . . ?
Dy5 Dy2 Dy3 O12 58.8(4) . . . . ?
O7 Dy2 Dy3 O27 -72.5(5) . . . . ?
O26 Dy2 Dy3 O27 -60.0(4) . . . . ?
O8 Dy2 Dy3 O27 -147.3(4) . . . . ?
O25 Dy2 Dy3 O27 2.4(6) . . . . ?
O6 Dy2 Dy3 O27 166.0(5) . . . . ?
O5 Dy2 Dy3 O27 79.0(4) . . . . ?
O9 Dy2 Dy3 O27 163.3(4) . . . . ?
O33 Dy2 Dy3 O27 61(3) . . . . ?
O34 Dy2 Dy3 O27 58(3) . . . . ?
Dy1 Dy2 Dy3 O27 38.7(3) . . . . ?
Dy5 Dy2 Dy3 O27 -18.7(3) . . . . ?
O7 Dy2 Dy3 O11 149.9(10) . . . . ?
O26 Dy2 Dy3 O11 162.4(10) . . . . ?
O8 Dy2 Dy3 O11 75.1(10) . . . . ?
O25 Dy2 Dy3 O11 -135.2(10) . . . . ?
O6 Dy2 Dy3 O11 28.4(10) . . . . ?
O5 Dy2 Dy3 O11 -58.6(10) . . . . ?
O9 Dy2 Dy3 O11 25.7(9) . . . . ?
O33 Dy2 Dy3 O11 -77(3) . . . . ?
O34 Dy2 Dy3 O11 -80(3) . . . . ?
Dy1 Dy2 Dy3 O11 -98.9(9) . . . . ?
Dy5 Dy2 Dy3 O11 -156.3(9) . . . . ?
O7 Dy2 Dy3 O9 124.2(4) . . . . ?
O26 Dy2 Dy3 O9 136.7(3) . . . . ?
O8 Dy2 Dy3 O9 49.4(4) . . . . ?
O25 Dy2 Dy3 O9 -160.9(4) . . . . ?
O6 Dy2 Dy3 O9 2.7(4) . . . . ?
O5 Dy2 Dy3 O9 -84.3(4) . . . . ?
O33 Dy2 Dy3 O9 -102(3) . . . . ?
O34 Dy2 Dy3 O9 -105(3) . . . . ?
Dy1 Dy2 Dy3 O9 -124.6(2) . . . . ?
Dy5 Dy2 Dy3 O9 177.98(19) . . . . ?
O7 Dy2 Dy3 O13 -148.5(5) . . . . ?
O26 Dy2 Dy3 O13 -136.0(4) . . . . ?
O8 Dy2 Dy3 O13 136.7(5) . . . . ?
O25 Dy2 Dy3 O13 -73.6(5) . . . . ?
O6 Dy2 Dy3 O13 90.0(5) . . . . ?
O5 Dy2 Dy3 O13 3.0(7) . . . . ?
O9 Dy2 Dy3 O13 87.3(4) . . . . ?
O33 Dy2 Dy3 O13 -15(3) . . . . ?
O34 Dy2 Dy3 O13 -18(3) . . . . ?
Dy1 Dy2 Dy3 O13 -37.3(4) . . . . ?
Dy5 Dy2 Dy3 O13 -94.7(4) . . . . ?
O7 Dy2 Dy3 O34 -131(3) . . . . ?
O26 Dy2 Dy3 O34 -118(3) . . . . ?
O8 Dy2 Dy3 O34 155(3) . . . . ?
O25 Dy2 Dy3 O34 -56(3) . . . . ?
O6 Dy2 Dy3 O34 108(3) . . . . ?
O5 Dy2 Dy3 O34 21(3) . . . . ?
O9 Dy2 Dy3 O34 105(3) . . . . ?
O33 Dy2 Dy3 O34 3(5) . . . . ?
Dy1 Dy2 Dy3 O34 -19(3) . . . . ?
Dy5 Dy2 Dy3 O34 -77(3) . . . . ?
O7 Dy2 Dy3 O33 -133(3) . . . . ?
O26 Dy2 Dy3 O33 -121(3) . . . . ?
O8 Dy2 Dy3 O33 152(3) . . . . ?
O25 Dy2 Dy3 O33 -59(3) . . . . ?
O6 Dy2 Dy3 O33 105(3) . . . . ?
O5 Dy2 Dy3 O33 18(3) . . . . ?
O9 Dy2 Dy3 O33 102(3) . . . . ?
O34 Dy2 Dy3 O33 -3(5) . . . . ?
Dy1 Dy2 Dy3 O33 -22(3) . . . . ?
Dy5 Dy2 Dy3 O33 -80(3) . . . . ?
O7 Dy2 Dy3 Dy4 -111.3(4) . . . . ?
O26 Dy2 Dy3 Dy4 -98.8(3) . . . . ?
O8 Dy2 Dy3 Dy4 173.9(3) . . . . ?
O25 Dy2 Dy3 Dy4 -36.4(3) . . . . ?
O6 Dy2 Dy3 Dy4 127.2(4) . . . . ?
O5 Dy2 Dy3 Dy4 40.2(3) . . . . ?
O9 Dy2 Dy3 Dy4 124.5(2) . . . . ?
O33 Dy2 Dy3 Dy4 22(3) . . . . ?
O34 Dy2 Dy3 Dy4 19(3) . . . . ?
Dy1 Dy2 Dy3 Dy4 -0.09(5) . . . . ?
Dy5 Dy2 Dy3 Dy4 -57.52(3) . . . . ?
O7 Dy2 Dy3 Dy5 -53.8(4) . . . . ?
O26 Dy2 Dy3 Dy5 -41.3(3) . . . . ?
O8 Dy2 Dy3 Dy5 -128.6(3) . . . . ?
O25 Dy2 Dy3 Dy5 21.2(3) . . . . ?
O6 Dy2 Dy3 Dy5 -175.3(4) . . . . ?
O5 Dy2 Dy3 Dy5 97.7(3) . . . . ?
O9 Dy2 Dy3 Dy5 -177.98(19) . . . . ?
O33 Dy2 Dy3 Dy5 80(3) . . . . ?
O34 Dy2 Dy3 Dy5 77(3) . . . . ?
Dy1 Dy2 Dy3 Dy5 57.43(3) . . . . ?
O3 Dy1 Dy4 O28 14.1(4) . . . . ?
O25 Dy1 Dy4 O28 -61.9(4) . . . . ?
O4 Dy1 Dy4 O28 176.1(14) . . . . ?
O2 Dy1 Dy4 O28 99.8(4) . . . . ?
O1 Dy1 Dy4 O28 150.2(3) . . . . ?
O5 Dy1 Dy4 O28 -139.1(4) . . . . ?
O34 Dy1 Dy4 O28 -119(2) . . . . ?
O33 Dy1 Dy4 O28 -121(2) . . . . ?
Dy2 Dy1 Dy4 O28 -98.9(3) . . . . ?
Dy5 Dy1 Dy4 O28 -41.9(3) . . . . ?
O3 Dy1 Dy4 O27 73.8(5) . . . . ?
O25 Dy1 Dy4 O27 -2.2(6) . . . . ?
O4 Dy1 Dy4 O27 -124.2(14) . . . . ?
O2 Dy1 Dy4 O27 159.5(4) . . . . ?
O28 Dy1 Dy4 O27 59.7(4) . . . . ?
O1 Dy1 Dy4 O27 -150.1(4) . . . . ?
O5 Dy1 Dy4 O27 -79.4(4) . . . . ?
O34 Dy1 Dy4 O27 -59(2) . . . . ?
O33 Dy1 Dy4 O27 -61(2) . . . . ?
Dy2 Dy1 Dy4 O27 -39.2(3) . . . . ?
Dy5 Dy1 Dy4 O27 17.8(3) . . . . ?
O3 Dy1 Dy4 O14 -141.6(13) . . . . ?
O25 Dy1 Dy4 O14 142.4(13) . . . . ?
O4 Dy1 Dy4 O14 20(2) . . . . ?
O2 Dy1 Dy4 O14 -55.9(13) . . . . ?
O28 Dy1 Dy4 O14 -155.7(13) . . . . ?
O1 Dy1 Dy4 O14 -5.5(13) . . . . ?
O5 Dy1 Dy4 O14 65.2(13) . . . . ?
O34 Dy1 Dy4 O14 86(3) . . . . ?
O33 Dy1 Dy4 O14 83(3) . . . . ?
Dy2 Dy1 Dy4 O14 105.4(13) . . . . ?
Dy5 Dy1 Dy4 O14 162.4(13) . . . . ?
O3 Dy1 Dy4 O13 152.7(5) . . . . ?
O25 Dy1 Dy4 O13 76.8(5) . . . . ?
O4 Dy1 Dy4 O13 -45.3(14) . . . . ?
O2 Dy1 Dy4 O13 -121.6(4) . . . . ?
O28 Dy1 Dy4 O13 138.6(4) . . . . ?
O1 Dy1 Dy4 O13 -71.1(4) . . . . ?
O5 Dy1 Dy4 O13 -0.4(6) . . . . ?
O34 Dy1 Dy4 O13 20(2) . . . . ?
O33 Dy1 Dy4 O13 18(2) . . . . ?
Dy2 Dy1 Dy4 O13 39.7(3) . . . . ?
Dy5 Dy1 Dy4 O13 96.8(3) . . . . ?
O3 Dy1 Dy4 O16 -81.3(5) . . . . ?
O25 Dy1 Dy4 O16 -157.3(5) . . . . ?
O4 Dy1 Dy4 O16 80.6(14) . . . . ?
O2 Dy1 Dy4 O16 4.4(6) . . . . ?
O28 Dy1 Dy4 O16 -95.4(4) . . . . ?
O1 Dy1 Dy4 O16 54.8(4) . . . . ?
O5 Dy1 Dy4 O16 125.5(4) . . . . ?
O34 Dy1 Dy4 O16 146(2) . . . . ?
O33 Dy1 Dy4 O16 144(2) . . . . ?
Dy2 Dy1 Dy4 O16 165.7(3) . . . . ?
Dy5 Dy1 Dy4 O16 -137.3(3) . . . . ?
O3 Dy1 Dy4 O15 -6.5(5) . . . . ?
O25 Dy1 Dy4 O15 -82.5(5) . . . . ?
O4 Dy1 Dy4 O15 155.4(14) . . . . ?
O2 Dy1 Dy4 O15 79.2(4) . . . . ?
O28 Dy1 Dy4 O15 -20.6(4) . . . . ?
O1 Dy1 Dy4 O15 129.6(4) . . . . ?
O5 Dy1 Dy4 O15 -159.7(4) . . . . ?
O34 Dy1 Dy4 O15 -139(2) . . . . ?
O33 Dy1 Dy4 O15 -142(2) . . . . ?
Dy2 Dy1 Dy4 O15 -119.5(3) . . . . ?
Dy5 Dy1 Dy4 O15 -62.5(3) . . . . ?
O3 Dy1 Dy4 O1 -136.1(4) . . . . ?
O25 Dy1 Dy4 O1 147.9(4) . . . . ?
O4 Dy1 Dy4 O1 25.9(14) . . . . ?
O2 Dy1 Dy4 O1 -50.4(4) . . . . ?
O28 Dy1 Dy4 O1 -150.2(3) . . . . ?
O5 Dy1 Dy4 O1 70.7(4) . . . . ?
O34 Dy1 Dy4 O1 91(2) . . . . ?
O33 Dy1 Dy4 O1 89(2) . . . . ?
Dy2 Dy1 Dy4 O1 110.9(2) . . . . ?
Dy5 Dy1 Dy4 O1 167.9(2) . . . . ?
O3 Dy1 Dy4 O34 133(2) . . . . ?
O25 Dy1 Dy4 O34 57(2) . . . . ?
O4 Dy1 Dy4 O34 -65(3) . . . . ?
O2 Dy1 Dy4 O34 -142(2) . . . . ?
O28 Dy1 Dy4 O34 119(2) . . . . ?
O1 Dy1 Dy4 O34 -91(2) . . . . ?
O5 Dy1 Dy4 O34 -20(2) . . . . ?
O33 Dy1 Dy4 O34 -2(5) . . . . ?
Dy2 Dy1 Dy4 O34 20(2) . . . . ?
Dy5 Dy1 Dy4 O34 77(2) . . . . ?
O3 Dy1 Dy4 O33 135(2) . . . . ?
O25 Dy1 Dy4 O33 59(2) . . . . ?
O4 Dy1 Dy4 O33 -63(3) . . . . ?
O2 Dy1 Dy4 O33 -139(2) . . . . ?
O28 Dy1 Dy4 O33 121(2) . . . . ?
O1 Dy1 Dy4 O33 -89(2) . . . . ?
O5 Dy1 Dy4 O33 -18(2) . . . . ?
O34 Dy1 Dy4 O33 2(5) . . . . ?
Dy2 Dy1 Dy4 O33 22(2) . . . . ?
Dy5 Dy1 Dy4 O33 79(2) . . . . ?
O3 Dy1 Dy4 Dy3 112.9(3) . . . . ?
O25 Dy1 Dy4 Dy3 36.9(4) . . . . ?
O4 Dy1 Dy4 Dy3 -85.1(14) . . . . ?
O2 Dy1 Dy4 Dy3 -161.4(3) . . . . ?
O28 Dy1 Dy4 Dy3 98.8(3) . . . . ?
O1 Dy1 Dy4 Dy3 -111.0(2) . . . . ?
O5 Dy1 Dy4 Dy3 -40.3(3) . . . . ?
O34 Dy1 Dy4 Dy3 -20(2) . . . . ?
O33 Dy1 Dy4 Dy3 -22(2) . . . . ?
Dy2 Dy1 Dy4 Dy3 -0.09(5) . . . . ?
Dy5 Dy1 Dy4 Dy3 56.95(3) . . . . ?
O3 Dy1 Dy4 Dy5 56.0(3) . . . . ?
O25 Dy1 Dy4 Dy5 -20.0(4) . . . . ?
O4 Dy1 Dy4 Dy5 -142.1(14) . . . . ?
O2 Dy1 Dy4 Dy5 141.7(3) . . . . ?
O28 Dy1 Dy4 Dy5 41.9(3) . . . . ?
O1 Dy1 Dy4 Dy5 -167.9(2) . . . . ?
O5 Dy1 Dy4 Dy5 -97.2(3) . . . . ?
O34 Dy1 Dy4 Dy5 -77(2) . . . . ?
O33 Dy1 Dy4 Dy5 -79(2) . . . . ?
Dy2 Dy1 Dy4 Dy5 -57.04(3) . . . . ?
O26 Dy3 Dy4 O28 2.7(4) . . . . ?
O10 Dy3 Dy4 O28 -140.1(16) . . . . ?
O12 Dy3 Dy4 O28 -77.4(5) . . . . ?
O27 Dy3 Dy4 O28 -60.3(6) . . . . ?
O11 Dy3 Dy4 O28 -153.9(4) . . . . ?
O9 Dy3 Dy4 O28 78.1(5) . . . . ?
O13 Dy3 Dy4 O28 154.1(6) . . . . ?
O34 Dy3 Dy4 O28 60(2) . . . . ?
O33 Dy3 Dy4 O28 63(2) . . . . ?
Dy2 Dy3 Dy4 O28 39.6(3) . . . . ?
Dy5 Dy3 Dy4 O28 -17.8(3) . . . . ?
O26 Dy3 Dy4 O27 63.1(6) . . . . ?
O10 Dy3 Dy4 O27 -79.7(16) . . . . ?
O12 Dy3 Dy4 O27 -17.1(6) . . . . ?
O11 Dy3 Dy4 O27 -93.6(5) . . . . ?
O9 Dy3 Dy4 O27 138.4(6) . . . . ?
O13 Dy3 Dy4 O27 -145.5(8) . . . . ?
O34 Dy3 Dy4 O27 121(2) . . . . ?
O33 Dy3 Dy4 O27 123(2) . . . . ?
Dy2 Dy3 Dy4 O27 99.9(5) . . . . ?
Dy5 Dy3 Dy4 O27 42.5(5) . . . . ?
O26 Dy3 Dy4 O14 157.8(4) . . . . ?
O10 Dy3 Dy4 O14 15.0(16) . . . . ?
O12 Dy3 Dy4 O14 77.7(5) . . . . ?
O27 Dy3 Dy4 O14 94.7(6) . . . . ?
O11 Dy3 Dy4 O14 1.1(3) . . . . ?
O9 Dy3 Dy4 O14 -126.9(4) . . . . ?
O13 Dy3 Dy4 O14 -50.8(6) . . . . ?
O34 Dy3 Dy4 O14 -145(2) . . . . ?
O33 Dy3 Dy4 O14 -142(2) . . . . ?
Dy2 Dy3 Dy4 O14 -165.4(3) . . . . ?
Dy5 Dy3 Dy4 O14 137.2(3) . . . . ?
O26 Dy3 Dy4 O13 -151.4(6) . . . . ?
O10 Dy3 Dy4 O13 65.8(16) . . . . ?
O12 Dy3 Dy4 O13 128.5(7) . . . . ?
O27 Dy3 Dy4 O13 145.5(8) . . . . ?
O11 Dy3 Dy4 O13 52.0(6) . . . . ?
O9 Dy3 Dy4 O13 -76.1(6) . . . . ?
O34 Dy3 Dy4 O13 -94(2) . . . . ?
O33 Dy3 Dy4 O13 -92(2) . . . . ?
Dy2 Dy3 Dy4 O13 -114.5(5) . . . . ?
Dy5 Dy3 Dy4 O13 -172.0(5) . . . . ?
O26 Dy3 Dy4 O16 -157.7(12) . . . . ?
O10 Dy3 Dy4 O16 59.4(18) . . . . ?
O12 Dy3 Dy4 O16 122.1(12) . . . . ?
O27 Dy3 Dy4 O16 139.2(13) . . . . ?
O11 Dy3 Dy4 O16 45.6(12) . . . . ?
O9 Dy3 Dy4 O16 -82.4(12) . . . . ?
O13 Dy3 Dy4 O16 -6.4(13) . . . . ?
O34 Dy3 Dy4 O16 -100(3) . . . . ?
O33 Dy3 Dy4 O16 -98(3) . . . . ?
Dy2 Dy3 Dy4 O16 -120.9(12) . . . . ?
Dy5 Dy3 Dy4 O16 -178.3(12) . . . . ?
O26 Dy3 Dy4 O15 83.1(4) . . . . ?
O10 Dy3 Dy4 O15 -59.7(16) . . . . ?
O12 Dy3 Dy4 O15 3.0(5) . . . . ?
O27 Dy3 Dy4 O15 20.1(6) . . . . ?
O11 Dy3 Dy4 O15 -73.5(4) . . . . ?
O9 Dy3 Dy4 O15 158.5(4) . . . . ?
O13 Dy3 Dy4 O15 -125.5(6) . . . . ?
O34 Dy3 Dy4 O15 141(2) . . . . ?
O33 Dy3 Dy4 O15 143(2) . . . . ?
Dy2 Dy3 Dy4 O15 120.0(3) . . . . ?
Dy5 Dy3 Dy4 O15 62.6(3) . . . . ?
O26 Dy3 Dy4 O1 -77.5(5) . . . . ?
O10 Dy3 Dy4 O1 139.7(16) . . . . ?
O12 Dy3 Dy4 O1 -157.6(5) . . . . ?
O27 Dy3 Dy4 O1 -140.5(7) . . . . ?
O11 Dy3 Dy4 O1 125.9(4) . . . . ?
O9 Dy3 Dy4 O1 -2.1(5) . . . . ?
O13 Dy3 Dy4 O1 73.9(6) . . . . ?
O34 Dy3 Dy4 O1 -20(2) . . . . ?
O33 Dy3 Dy4 O1 -18(2) . . . . ?
Dy2 Dy3 Dy4 O1 -40.6(4) . . . . ?
Dy5 Dy3 Dy4 O1 -98.0(4) . . . . ?
O26 Dy3 Dy4 O34 -57(2) . . . . ?
O10 Dy3 Dy4 O34 160(3) . . . . ?
O12 Dy3 Dy4 O34 -138(2) . . . . ?
O27 Dy3 Dy4 O34 -121(2) . . . . ?
O11 Dy3 Dy4 O34 146(2) . . . . ?
O9 Dy3 Dy4 O34 18(2) . . . . ?
O13 Dy3 Dy4 O34 94(2) . . . . ?
O33 Dy3 Dy4 O34 2(5) . . . . ?
Dy2 Dy3 Dy4 O34 -21(2) . . . . ?
Dy5 Dy3 Dy4 O34 -78(2) . . . . ?
O26 Dy3 Dy4 O33 -60(2) . . . . ?
O10 Dy3 Dy4 O33 157(3) . . . . ?
O12 Dy3 Dy4 O33 -140(2) . . . . ?
O27 Dy3 Dy4 O33 -123(2) . . . . ?
O11 Dy3 Dy4 O33 144(2) . . . . ?
O9 Dy3 Dy4 O33 15(2) . . . . ?
O13 Dy3 Dy4 O33 92(2) . . . . ?
O34 Dy3 Dy4 O33 -2(5) . . . . ?
Dy2 Dy3 Dy4 O33 -23(2) . . . . ?
Dy5 Dy3 Dy4 O33 -80(2) . . . . ?
O26 Dy3 Dy4 Dy1 -36.8(3) . . . . ?
O10 Dy3 Dy4 Dy1 -179.6(15) . . . . ?
O12 Dy3 Dy4 Dy1 -116.9(4) . . . . ?
O27 Dy3 Dy4 Dy1 -99.8(5) . . . . ?
O11 Dy3 Dy4 Dy1 166.6(2) . . . . ?
O9 Dy3 Dy4 Dy1 38.6(3) . . . . ?
O13 Dy3 Dy4 Dy1 114.6(5) . . . . ?
O34 Dy3 Dy4 Dy1 21(2) . . . . ?
O33 Dy3 Dy4 Dy1 23(2) . . . . ?
Dy2 Dy3 Dy4 Dy1 0.09(5) . . . . ?
Dy5 Dy3 Dy4 Dy1 -57.33(4) . . . . ?
O26 Dy3 Dy4 Dy5 20.6(3) . . . . ?
O10 Dy3 Dy4 Dy5 -122.2(15) . . . . ?
O12 Dy3 Dy4 Dy5 -59.6(4) . . . . ?
O27 Dy3 Dy4 Dy5 -42.5(5) . . . . ?
O11 Dy3 Dy4 Dy5 -136.1(2) . . . . ?
O9 Dy3 Dy4 Dy5 95.9(3) . . . . ?
O13 Dy3 Dy4 Dy5 172.0(5) . . . . ?
O34 Dy3 Dy4 Dy5 78(2) . . . . ?
O33 Dy3 Dy4 Dy5 80(2) . . . . ?
Dy2 Dy3 Dy4 Dy5 57.42(3) . . . . ?
O7 Dy2 Dy5 O29 174.2(15) . . . . ?
O26 Dy2 Dy5 O29 85.1(16) . . . . ?
O8 Dy2 Dy5 O29 124.6(15) . . . . ?
O25 Dy2 Dy5 O29 -100.6(16) . . . . ?
O6 Dy2 Dy5 O29 -139.9(15) . . . . ?
O5 Dy2 Dy5 O29 -54.3(15) . . . . ?
O9 Dy2 Dy5 O29 45.9(15) . . . . ?
O33 Dy2 Dy5 O29 -8(2) . . . . ?
O34 Dy2 Dy5 O29 -8.0(18) . . . . ?
Dy3 Dy2 Dy5 O29 44.5(15) . . . . ?
Dy1 Dy2 Dy5 O29 -62.3(15) . . . . ?
O7 Dy2 Dy5 O32 71.4(5) . . . . ?
O26 Dy2 Dy5 O32 -17.7(6) . . . . ?
O8 Dy2 Dy5 O32 21.8(6) . . . . ?
O25 Dy2 Dy5 O32 156.6(6) . . . . ?
O6 Dy2 Dy5 O32 117.3(5) . . . . ?
O5 Dy2 Dy5 O32 -157.1(5) . . . . ?
O9 Dy2 Dy5 O32 -56.9(4) . . . . ?
O33 Dy2 Dy5 O32 -111.0(15) . . . . ?
O34 Dy2 Dy5 O32 -110.8(12) . . . . ?
Dy3 Dy2 Dy5 O32 -58.3(4) . . . . ?
Dy1 Dy2 Dy5 O32 -165.1(4) . . . . ?
O7 Dy2 Dy5 O30 -60.7(5) . . . . ?
O26 Dy2 Dy5 O30 -149.8(6) . . . . ?
O8 Dy2 Dy5 O30 -110.3(6) . . . . ?
O25 Dy2 Dy5 O30 24.5(6) . . . . ?
O6 Dy2 Dy5 O30 -14.8(5) . . . . ?
O5 Dy2 Dy5 O30 70.8(5) . . . . ?
O9 Dy2 Dy5 O30 171.0(4) . . . . ?
O33 Dy2 Dy5 O30 116.9(15) . . . . ?
O34 Dy2 Dy5 O30 117.0(12) . . . . ?
Dy3 Dy2 Dy5 O30 169.6(3) . . . . ?
Dy1 Dy2 Dy5 O30 62.7(3) . . . . ?
O7 Dy2 Dy5 O31 5.3(5) . . . . ?
O26 Dy2 Dy5 O31 -83.8(6) . . . . ?
O8 Dy2 Dy5 O31 -44.3(6) . . . . ?
O25 Dy2 Dy5 O31 90.5(6) . . . . ?
O6 Dy2 Dy5 O31 51.2(5) . . . . ?
O5 Dy2 Dy5 O31 136.8(5) . . . . ?
O9 Dy2 Dy5 O31 -123.0(4) . . . . ?
O33 Dy2 Dy5 O31 -177.1(15) . . . . ?
O34 Dy2 Dy5 O31 -176.9(12) . . . . ?
Dy3 Dy2 Dy5 O31 -124.4(3) . . . . ?
Dy1 Dy2 Dy5 O31 128.8(3) . . . . ?
O7 Dy2 Dy5 O27 147.5(5) . . . . ?
O26 Dy2 Dy5 O27 58.4(6) . . . . ?
O8 Dy2 Dy5 O27 97.9(6) . . . . ?
O25 Dy2 Dy5 O27 -127.3(4) . . . . ?
O6 Dy2 Dy5 O27 -166.6(4) . . . . ?
O5 Dy2 Dy5 O27 -81.0(4) . . . . ?
O9 Dy2 Dy5 O27 19.2(3) . . . . ?
O33 Dy2 Dy5 O27 -34.9(15) . . . . ?
O34 Dy2 Dy5 O27 -34.7(12) . . . . ?
Dy3 Dy2 Dy5 O27 17.8(3) . . . . ?
Dy1 Dy2 Dy5 O27 -89.0(3) . . . . ?
O7 Dy2 Dy5 O25 -85.2(6) . . . . ?
O26 Dy2 Dy5 O25 -174.3(7) . . . . ?
O8 Dy2 Dy5 O25 -134.8(7) . . . . ?
O6 Dy2 Dy5 O25 -39.3(6) . . . . ?
O5 Dy2 Dy5 O25 46.3(6) . . . . ?
O9 Dy2 Dy5 O25 146.5(5) . . . . ?
O33 Dy2 Dy5 O25 92.4(16) . . . . ?
O34 Dy2 Dy5 O25 92.6(12) . . . . ?
Dy3 Dy2 Dy5 O25 145.1(5) . . . . ?
Dy1 Dy2 Dy5 O25 38.3(5) . . . . ?
O7 Dy2 Dy5 O26 89.1(6) . . . . ?
O8 Dy2 Dy5 O26 39.5(7) . . . . ?
O25 Dy2 Dy5 O26 174.3(7) . . . . ?
O6 Dy2 Dy5 O26 135.1(6) . . . . ?
O5 Dy2 Dy5 O26 -139.4(6) . . . . ?
O9 Dy2 Dy5 O26 -39.2(5) . . . . ?
O33 Dy2 Dy5 O26 -93.2(16) . . . . ?
O34 Dy2 Dy5 O26 -93.1(12) . . . . ?
Dy3 Dy2 Dy5 O26 -40.6(5) . . . . ?
Dy1 Dy2 Dy5 O26 -147.4(5) . . . . ?
O7 Dy2 Dy5 O28 -143.2(5) . . . . ?
O26 Dy2 Dy5 O28 127.7(6) . . . . ?
O8 Dy2 Dy5 O28 167.2(6) . . . . ?
O25 Dy2 Dy5 O28 -58.0(6) . . . . ?
O6 Dy2 Dy5 O28 -97.3(5) . . . . ?
O5 Dy2 Dy5 O28 -11.7(5) . . . . ?
O9 Dy2 Dy5 O28 88.5(4) . . . . ?
O33 Dy2 Dy5 O28 34.4(15) . . . . ?
O34 Dy2 Dy5 O28 34.6(12) . . . . ?
Dy3 Dy2 Dy5 O28 87.1(4) . . . . ?
Dy1 Dy2 Dy5 O28 -19.7(4) . . . . ?
O7 Dy2 Dy5 Dy3 129.7(4) . . . . ?
O26 Dy2 Dy5 Dy3 40.6(5) . . . . ?
O8 Dy2 Dy5 Dy3 80.1(5) . . . . ?
O25 Dy2 Dy5 Dy3 -145.1(5) . . . . ?
O6 Dy2 Dy5 Dy3 175.6(4) . . . . ?
O5 Dy2 Dy5 Dy3 -98.8(3) . . . . ?
O9 Dy2 Dy5 Dy3 1.43(14) . . . . ?
O33 Dy2 Dy5 Dy3 -52.7(15) . . . . ?
O34 Dy2 Dy5 Dy3 -52.5(12) . . . . ?
Dy1 Dy2 Dy5 Dy3 -106.82(3) . . . . ?
O7 Dy2 Dy5 Dy1 -123.5(4) . . . . ?
O26 Dy2 Dy5 Dy1 147.4(5) . . . . ?
O8 Dy2 Dy5 Dy1 -173.1(5) . . . . ?
O25 Dy2 Dy5 Dy1 -38.3(5) . . . . ?
O6 Dy2 Dy5 Dy1 -77.5(3) . . . . ?
O5 Dy2 Dy5 Dy1 8.0(3) . . . . ?
O9 Dy2 Dy5 Dy1 108.24(14) . . . . ?
O33 Dy2 Dy5 Dy1 54.2(15) . . . . ?
O34 Dy2 Dy5 Dy1 54.3(12) . . . . ?
Dy3 Dy2 Dy5 Dy1 106.82(3) . . . . ?
O7 Dy2 Dy5 Dy4 -176.5(4) . . . . ?
O26 Dy2 Dy5 Dy4 94.4(5) . . . . ?
O8 Dy2 Dy5 Dy4 133.9(5) . . . . ?
O25 Dy2 Dy5 Dy4 -91.3(5) . . . . ?
O6 Dy2 Dy5 Dy4 -130.6(3) . . . . ?
O5 Dy2 Dy5 Dy4 -45.0(3) . . . . ?
O9 Dy2 Dy5 Dy4 55.21(14) . . . . ?
O33 Dy2 Dy5 Dy4 1.1(15) . . . . ?
O34 Dy2 Dy5 Dy4 1.3(12) . . . . ?
Dy3 Dy2 Dy5 Dy4 53.78(3) . . . . ?
Dy1 Dy2 Dy5 Dy4 -53.03(2) . . . . ?
O26 Dy3 Dy5 O29 150.4(5) . . . . ?
O10 Dy3 Dy5 O29 102.1(5) . . . . ?
O12 Dy3 Dy5 O29 62.6(5) . . . . ?
O27 Dy3 Dy5 O29 -20.7(6) . . . . ?
O11 Dy3 Dy5 O29 2.6(4) . . . . ?
O9 Dy3 Dy5 O29 -171.6(4) . . . . ?
O13 Dy3 Dy5 O29 -68.8(5) . . . . ?
O34 Dy3 Dy5 O29 -115(2) . . . . ?
O33 Dy3 Dy5 O29 -116(2) . . . . ?
Dy2 Dy3 Dy5 O29 -170.2(3) . . . . ?
Dy4 Dy3 Dy5 O29 -63.5(3) . . . . ?
O26 Dy3 Dy5 O32 88.3(5) . . . . ?
O10 Dy3 Dy5 O32 40.1(5) . . . . ?
O12 Dy3 Dy5 O32 0.6(5) . . . . ?
O27 Dy3 Dy5 O32 -82.7(6) . . . . ?
O11 Dy3 Dy5 O32 -59.4(4) . . . . ?
O9 Dy3 Dy5 O32 126.3(3) . . . . ?
O13 Dy3 Dy5 O32 -130.8(5) . . . . ?
O34 Dy3 Dy5 O32 -177(2) . . . . ?
O33 Dy3 Dy5 O32 -178(2) . . . . ?
Dy2 Dy3 Dy5 O32 127.8(3) . . . . ?
Dy4 Dy3 Dy5 O32 -125.6(3) . . . . ?
O26 Dy3 Dy5 O30 -92.1(17) . . . . ?
O10 Dy3 Dy5 O30 -140.4(17) . . . . ?
O12 Dy3 Dy5 O30 -179.9(16) . . . . ?
O27 Dy3 Dy5 O30 96.8(17) . . . . ?
O11 Dy3 Dy5 O30 120.2(16) . . . . ?
O9 Dy3 Dy5 O30 -54.1(16) . . . . ?
O13 Dy3 Dy5 O30 48.7(16) . . . . ?
O34 Dy3 Dy5 O30 3(3) . . . . ?
O33 Dy3 Dy5 O30 2(3) . . . . ?
Dy2 Dy3 Dy5 O30 -52.7(16) . . . . ?
Dy4 Dy3 Dy5 O30 54.0(16) . . . . ?
O26 Dy3 Dy5 O31 24.9(5) . . . . ?
O10 Dy3 Dy5 O31 -23.4(6) . . . . ?
O12 Dy3 Dy5 O31 -62.8(5) . . . . ?
O27 Dy3 Dy5 O31 -146.2(6) . . . . ?
O11 Dy3 Dy5 O31 -122.8(4) . . . . ?
O9 Dy3 Dy5 O31 62.9(4) . . . . ?
O13 Dy3 Dy5 O31 165.8(5) . . . . ?
O34 Dy3 Dy5 O31 120(2) . . . . ?
O33 Dy3 Dy5 O31 119(2) . . . . ?
Dy2 Dy3 Dy5 O31 64.4(4) . . . . ?
Dy4 Dy3 Dy5 O31 171.0(4) . . . . ?
O26 Dy3 Dy5 O27 171.1(7) . . . . ?
O10 Dy3 Dy5 O27 122.8(7) . . . . ?
O12 Dy3 Dy5 O27 83.3(6) . . . . ?
O11 Dy3 Dy5 O27 23.3(6) . . . . ?
O9 Dy3 Dy5 O27 -150.9(5) . . . . ?
O13 Dy3 Dy5 O27 -48.1(6) . . . . ?
O34 Dy3 Dy5 O27 -94(2) . . . . ?
O33 Dy3 Dy5 O27 -95(2) . . . . ?
Dy2 Dy3 Dy5 O27 -149.5(5) . . . . ?
Dy4 Dy3 Dy5 O27 -42.8(5) . . . . ?
O26 Dy3 Dy5 O25 -58.9(5) . . . . ?
O10 Dy3 Dy5 O25 -107.2(5) . . . . ?
O12 Dy3 Dy5 O25 -146.6(5) . . . . ?
O27 Dy3 Dy5 O25 130.0(4) . . . . ?
O11 Dy3 Dy5 O25 153.4(4) . . . . ?
O9 Dy3 Dy5 O25 -20.9(3) . . . . ?
O13 Dy3 Dy5 O25 82.0(4) . . . . ?
O34 Dy3 Dy5 O25 36(2) . . . . ?
O33 Dy3 Dy5 O25 35(2) . . . . ?
Dy2 Dy3 Dy5 O25 -19.4(3) . . . . ?
Dy4 Dy3 Dy5 O25 87.2(3) . . . . ?
O10 Dy3 Dy5 O26 -48.3(6) . . . . ?
O12 Dy3 Dy5 O26 -87.7(6) . . . . ?
O27 Dy3 Dy5 O26 -171.1(7) . . . . ?
O11 Dy3 Dy5 O26 -147.7(5) . . . . ?
O9 Dy3 Dy5 O26 38.0(4) . . . . ?
O13 Dy3 Dy5 O26 140.9(6) . . . . ?
O34 Dy3 Dy5 O26 95(2) . . . . ?
O33 Dy3 Dy5 O26 94(2) . . . . ?
Dy2 Dy3 Dy5 O26 39.5(4) . . . . ?
Dy4 Dy3 Dy5 O26 146.1(4) . . . . ?
O26 Dy3 Dy5 O28 -130.4(6) . . . . ?
O10 Dy3 Dy5 O28 -178.6(6) . . . . ?
O12 Dy3 Dy5 O28 141.9(5) . . . . ?
O27 Dy3 Dy5 O28 58.6(6) . . . . ?
O11 Dy3 Dy5 O28 81.9(4) . . . . ?
O9 Dy3 Dy5 O28 -92.4(4) . . . . ?
O13 Dy3 Dy5 O28 10.5(5) . . . . ?
O34 Dy3 Dy5 O28 -35(2) . . . . ?
O33 Dy3 Dy5 O28 -36(2) . . . . ?
Dy2 Dy3 Dy5 O28 -90.9(4) . . . . ?
Dy4 Dy3 Dy5 O28 15.7(4) . . . . ?
O26 Dy3 Dy5 Dy2 -39.5(4) . . . . ?
O10 Dy3 Dy5 Dy2 -87.7(4) . . . . ?
O12 Dy3 Dy5 Dy2 -127.2(4) . . . . ?
O27 Dy3 Dy5 Dy2 149.5(5) . . . . ?
O11 Dy3 Dy5 Dy2 172.8(3) . . . . ?
O9 Dy3 Dy5 Dy2 -1.46(14) . . . . ?
O13 Dy3 Dy5 Dy2 101.4(3) . . . . ?
O34 Dy3 Dy5 Dy2 56(2) . . . . ?
O33 Dy3 Dy5 Dy2 55(2) . . . . ?
Dy4 Dy3 Dy5 Dy2 106.65(3) . . . . ?
O26 Dy3 Dy5 Dy1 -93.2(4) . . . . ?
O10 Dy3 Dy5 Dy1 -141.5(4) . . . . ?
O12 Dy3 Dy5 Dy1 179.1(4) . . . . ?
O27 Dy3 Dy5 Dy1 95.7(5) . . . . ?
O11 Dy3 Dy5 Dy1 119.1(3) . . . . ?
O9 Dy3 Dy5 Dy1 -55.21(14) . . . . ?
O13 Dy3 Dy5 Dy1 47.7(3) . . . . ?
O34 Dy3 Dy5 Dy1 2(2) . . . . ?
O33 Dy3 Dy5 Dy1 1(2) . . . . ?
Dy2 Dy3 Dy5 Dy1 -53.75(3) . . . . ?
Dy4 Dy3 Dy5 Dy1 52.90(2) . . . . ?
O26 Dy3 Dy5 Dy4 -146.1(4) . . . . ?
O10 Dy3 Dy5 Dy4 165.6(4) . . . . ?
O12 Dy3 Dy5 Dy4 126.2(4) . . . . ?
O27 Dy3 Dy5 Dy4 42.8(5) . . . . ?
O11 Dy3 Dy5 Dy4 66.2(3) . . . . ?
O9 Dy3 Dy5 Dy4 -108.11(15) . . . . ?
O13 Dy3 Dy5 Dy4 -5.2(3) . . . . ?
O34 Dy3 Dy5 Dy4 -51(2) . . . . ?
O33 Dy3 Dy5 Dy4 -52(2) . . . . ?
Dy2 Dy3 Dy5 Dy4 -106.65(3) . . . . ?
O3 Dy1 Dy5 O29 -67.6(5) . . . . ?
O25 Dy1 Dy5 O29 -153.1(7) . . . . ?
O4 Dy1 Dy5 O29 -129.2(5) . . . . ?
O2 Dy1 Dy5 O29 -5.3(6) . . . . ?
O28 Dy1 Dy5 O29 21.3(6) . . . . ?
O1 Dy1 Dy5 O29 68.4(4) . . . . ?
O5 Dy1 Dy5 O29 159.3(5) . . . . ?
O34 Dy1 Dy5 O29 112(2) . . . . ?
O33 Dy1 Dy5 O29 113(2) . . . . ?
Dy4 Dy1 Dy5 O29 60.3(4) . . . . ?
Dy2 Dy1 Dy5 O29 167.3(4) . . . . ?
O3 Dy1 Dy5 O32 -175.8(12) . . . . ?
O25 Dy1 Dy5 O32 98.7(13) . . . . ?
O4 Dy1 Dy5 O32 122.5(12) . . . . ?
O2 Dy1 Dy5 O32 -113.5(12) . . . . ?
O28 Dy1 Dy5 O32 -87.0(12) . . . . ?
O1 Dy1 Dy5 O32 -39.8(11) . . . . ?
O5 Dy1 Dy5 O32 51.0(12) . . . . ?
O34 Dy1 Dy5 O32 4(2) . . . . ?
O33 Dy1 Dy5 O32 5(3) . . . . ?
Dy4 Dy1 Dy5 O32 -48.0(11) . . . . ?
Dy2 Dy1 Dy5 O32 59.0(11) . . . . ?
O3 Dy1 Dy5 O30 -1.1(5) . . . . ?
O25 Dy1 Dy5 O30 -86.6(7) . . . . ?
O4 Dy1 Dy5 O30 -62.8(5) . . . . ?
O2 Dy1 Dy5 O30 61.2(6) . . . . ?
O28 Dy1 Dy5 O30 87.7(5) . . . . ?
O1 Dy1 Dy5 O30 134.9(4) . . . . ?
O5 Dy1 Dy5 O30 -134.3(5) . . . . ?
O34 Dy1 Dy5 O30 178(2) . . . . ?
O33 Dy1 Dy5 O30 179(2) . . . . ?
Dy4 Dy1 Dy5 O30 126.7(3) . . . . ?
Dy2 Dy1 Dy5 O30 -126.3(3) . . . . ?
O3 Dy1 Dy5 O31 63.9(5) . . . . ?
O25 Dy1 Dy5 O31 -21.6(7) . . . . ?
O4 Dy1 Dy5 O31 2.2(5) . . . . ?
O2 Dy1 Dy5 O31 126.2(6) . . . . ?
O28 Dy1 Dy5 O31 152.7(6) . . . . ?
O1 Dy1 Dy5 O31 -160.1(4) . . . . ?
O5 Dy1 Dy5 O31 -69.3(5) . . . . ?
O34 Dy1 Dy5 O31 -117(2) . . . . ?
O33 Dy1 Dy5 O31 -116(2) . . . . ?
Dy4 Dy1 Dy5 O31 -168.3(4) . . . . ?
Dy2 Dy1 Dy5 O31 -61.3(4) . . . . ?
O3 Dy1 Dy5 O27 -144.6(4) . . . . ?
O25 Dy1 Dy5 O27 129.9(5) . . . . ?
O4 Dy1 Dy5 O27 153.7(5) . . . . ?
O2 Dy1 Dy5 O27 -82.3(6) . . . . ?
O28 Dy1 Dy5 O27 -55.8(5) . . . . ?
O1 Dy1 Dy5 O27 -8.6(3) . . . . ?
O5 Dy1 Dy5 O27 82.2(4) . . . . ?
O34 Dy1 Dy5 O27 35(2) . . . . ?
O33 Dy1 Dy5 O27 36(2) . . . . ?
Dy4 Dy1 Dy5 O27 -16.8(3) . . . . ?
Dy2 Dy1 Dy5 O27 90.2(3) . . . . ?
O3 Dy1 Dy5 O25 85.5(7) . . . . ?
O4 Dy1 Dy5 O25 23.8(7) . . . . ?
O2 Dy1 Dy5 O25 147.8(8) . . . . ?
O28 Dy1 Dy5 O25 174.3(8) . . . . ?
O1 Dy1 Dy5 O25 -138.5(6) . . . . ?
O5 Dy1 Dy5 O25 -47.7(7) . . . . ?
O34 Dy1 Dy5 O25 -95(2) . . . . ?
O33 Dy1 Dy5 O25 -94(2) . . . . ?
Dy4 Dy1 Dy5 O25 -146.7(6) . . . . ?
Dy2 Dy1 Dy5 O25 -39.7(6) . . . . ?
O3 Dy1 Dy5 O26 143.0(5) . . . . ?
O25 Dy1 Dy5 O26 57.5(7) . . . . ?
O4 Dy1 Dy5 O26 81.4(6) . . . . ?
O2 Dy1 Dy5 O26 -154.7(6) . . . . ?
O28 Dy1 Dy5 O26 -128.1(6) . . . . ?
O1 Dy1 Dy5 O26 -81.0(4) . . . . ?
O5 Dy1 Dy5 O26 9.9(5) . . . . ?
O34 Dy1 Dy5 O26 -37(2) . . . . ?
O33 Dy1 Dy5 O26 -36(2) . . . . ?
Dy4 Dy1 Dy5 O26 -89.1(4) . . . . ?
Dy2 Dy1 Dy5 O26 17.9(4) . . . . ?
O3 Dy1 Dy5 O28 -88.8(6) . . . . ?
O25 Dy1 Dy5 O28 -174.3(8) . . . . ?
O4 Dy1 Dy5 O28 -150.5(6) . . . . ?
O2 Dy1 Dy5 O28 -26.6(6) . . . . ?
O1 Dy1 Dy5 O28 47.2(5) . . . . ?
O5 Dy1 Dy5 O28 138.0(5) . . . . ?
O34 Dy1 Dy5 O28 91(2) . . . . ?
O33 Dy1 Dy5 O28 92(2) . . . . ?
Dy4 Dy1 Dy5 O28 39.0(4) . . . . ?
Dy2 Dy1 Dy5 O28 146.0(4) . . . . ?
O3 Dy1 Dy5 Dy2 125.2(3) . . . . ?
O25 Dy1 Dy5 Dy2 39.7(6) . . . . ?
O4 Dy1 Dy5 Dy2 63.5(4) . . . . ?
O2 Dy1 Dy5 Dy2 -172.6(5) . . . . ?
O28 Dy1 Dy5 Dy2 -146.0(4) . . . . ?
O1 Dy1 Dy5 Dy2 -98.84(17) . . . . ?
O5 Dy1 Dy5 Dy2 -8.0(3) . . . . ?
O34 Dy1 Dy5 Dy2 -55(2) . . . . ?
O33 Dy1 Dy5 Dy2 -54(2) . . . . ?
Dy4 Dy1 Dy5 Dy2 -107.00(4) . . . . ?
O3 Dy1 Dy5 Dy3 178.7(3) . . . . ?
O25 Dy1 Dy5 Dy3 93.1(6) . . . . ?
O4 Dy1 Dy5 Dy3 117.0(4) . . . . ?
O2 Dy1 Dy5 Dy3 -119.1(5) . . . . ?
O28 Dy1 Dy5 Dy3 -92.5(4) . . . . ?
O1 Dy1 Dy5 Dy3 -45.35(17) . . . . ?
O5 Dy1 Dy5 Dy3 45.5(3) . . . . ?
O34 Dy1 Dy5 Dy3 -2(2) . . . . ?
O33 Dy1 Dy5 Dy3 -1(2) . . . . ?
Dy4 Dy1 Dy5 Dy3 -53.51(4) . . . . ?
Dy2 Dy1 Dy5 Dy3 53.49(2) . . . . ?
O3 Dy1 Dy5 Dy4 -127.8(3) . . . . ?
O25 Dy1 Dy5 Dy4 146.7(6) . . . . ?
O4 Dy1 Dy5 Dy4 170.5(4) . . . . ?
O2 Dy1 Dy5 Dy4 -65.6(5) . . . . ?
O28 Dy1 Dy5 Dy4 -39.0(4) . . . . ?
O1 Dy1 Dy5 Dy4 8.15(16) . . . . ?
O5 Dy1 Dy5 Dy4 99.0(3) . . . . ?
O34 Dy1 Dy5 Dy4 52(2) . . . . ?
O33 Dy1 Dy5 Dy4 53(2) . . . . ?
Dy2 Dy1 Dy5 Dy4 107.00(4) . . . . ?
O28 Dy4 Dy5 O29 -85.0(6) . . . . ?
O27 Dy4 Dy5 O29 80.8(6) . . . . ?
O14 Dy4 Dy5 O29 57.7(5) . . . . ?
O13 Dy4 Dy5 O29 129.9(5) . . . . ?
O16 Dy4 Dy5 O29 -56.3(6) . . . . ?
O15 Dy4 Dy5 O29 -1.8(4) . . . . ?
O1 Dy4 Dy5 O29 -136.8(4) . . . . ?
O34 Dy4 Dy5 O29 176.6(13) . . . . ?
O33 Dy4 Dy5 O29 176.8(16) . . . . ?
Dy1 Dy4 Dy5 O29 -128.4(3) . . . . ?
Dy3 Dy4 Dy5 O29 124.3(3) . . . . ?
O28 Dy4 Dy5 O32 -149.3(6) . . . . ?
O27 Dy4 Dy5 O32 16.5(6) . . . . ?
O14 Dy4 Dy5 O32 -6.6(5) . . . . ?
O13 Dy4 Dy5 O32 65.6(5) . . . . ?
O16 Dy4 Dy5 O32 -120.7(6) . . . . ?
O15 Dy4 Dy5 O32 -66.1(4) . . . . ?
O1 Dy4 Dy5 O32 158.9(4) . . . . ?
O34 Dy4 Dy5 O32 112.3(13) . . . . ?
O33 Dy4 Dy5 O32 112.4(16) . . . . ?
Dy1 Dy4 Dy5 O32 167.3(3) . . . . ?
Dy3 Dy4 Dy5 O32 60.0(3) . . . . ?
O28 Dy4 Dy5 O30 -18.7(6) . . . . ?
O27 Dy4 Dy5 O30 147.0(6) . . . . ?
O14 Dy4 Dy5 O30 124.0(6) . . . . ?
O13 Dy4 Dy5 O30 -163.8(5) . . . . ?
O16 Dy4 Dy5 O30 9.9(6) . . . . ?
O15 Dy4 Dy5 O30 64.4(5) . . . . ?
O1 Dy4 Dy5 O30 -70.5(4) . . . . ?
O34 Dy4 Dy5 O30 -117.1(13) . . . . ?
O33 Dy4 Dy5 O30 -117.0(16) . . . . ?
Dy1 Dy4 Dy5 O30 -62.1(4) . . . . ?
Dy3 Dy4 Dy5 O30 -169.4(4) . . . . ?
O28 Dy4 Dy5 O31 106.0(17) . . . . ?
O27 Dy4 Dy5 O31 -88.3(17) . . . . ?
O14 Dy4 Dy5 O31 -111.3(16) . . . . ?
O13 Dy4 Dy5 O31 -39.1(16) . . . . ?
O16 Dy4 Dy5 O31 134.6(16) . . . . ?
O15 Dy4 Dy5 O31 -170.9(16) . . . . ?
O1 Dy4 Dy5 O31 54.2(16) . . . . ?
O34 Dy4 Dy5 O31 8(2) . . . . ?
O33 Dy4 Dy5 O31 8(2) . . . . ?
Dy1 Dy4 Dy5 O31 62.6(16) . . . . ?
Dy3 Dy4 Dy5 O31 -44.7(16) . . . . ?
O28 Dy4 Dy5 O27 -165.8(7) . . . . ?
O14 Dy4 Dy5 O27 -23.1(7) . . . . ?
O13 Dy4 Dy5 O27 49.1(6) . . . . ?
O16 Dy4 Dy5 O27 -137.1(7) . . . . ?
O15 Dy4 Dy5 O27 -82.6(6) . . . . ?
O1 Dy4 Dy5 O27 142.5(5) . . . . ?
O34 Dy4 Dy5 O27 95.8(13) . . . . ?
O33 Dy4 Dy5 O27 96.0(17) . . . . ?
Dy1 Dy4 Dy5 O27 150.8(5) . . . . ?
Dy3 Dy4 Dy5 O27 43.6(5) . . . . ?
O28 Dy4 Dy5 O25 61.5(6) . . . . ?
O27 Dy4 Dy5 O25 -132.7(4) . . . . ?
O14 Dy4 Dy5 O25 -155.8(5) . . . . ?
O13 Dy4 Dy5 O25 -83.6(5) . . . . ?
O16 Dy4 Dy5 O25 90.1(6) . . . . ?
O15 Dy4 Dy5 O25 144.7(4) . . . . ?
O1 Dy4 Dy5 O25 9.7(4) . . . . ?
O34 Dy4 Dy5 O25 -36.9(12) . . . . ?
O33 Dy4 Dy5 O25 -36.8(16) . . . . ?
Dy1 Dy4 Dy5 O25 18.1(3) . . . . ?
Dy3 Dy4 Dy5 O25 -89.2(3) . . . . ?
O28 Dy4 Dy5 O26 131.7(6) . . . . ?
O27 Dy4 Dy5 O26 -62.5(6) . . . . ?
O14 Dy4 Dy5 O26 -85.6(6) . . . . ?
O13 Dy4 Dy5 O26 -13.4(5) . . . . ?
O16 Dy4 Dy5 O26 160.3(6) . . . . ?
O15 Dy4 Dy5 O26 -145.1(5) . . . . ?
O1 Dy4 Dy5 O26 79.9(4) . . . . ?
O34 Dy4 Dy5 O26 33.3(13) . . . . ?
O33 Dy4 Dy5 O26 33.4(16) . . . . ?
Dy1 Dy4 Dy5 O26 88.3(4) . . . . ?
Dy3 Dy4 Dy5 O26 -19.0(4) . . . . ?
O27 Dy4 Dy5 O28 165.8(7) . . . . ?
O14 Dy4 Dy5 O28 142.7(7) . . . . ?
O13 Dy4 Dy5 O28 -145.1(6) . . . . ?
O16 Dy4 Dy5 O28 28.7(7) . . . . ?
O15 Dy4 Dy5 O28 83.2(6) . . . . ?
O1 Dy4 Dy5 O28 -51.8(5) . . . . ?
O34 Dy4 Dy5 O28 -98.4(13) . . . . ?
O33 Dy4 Dy5 O28 -98.3(16) . . . . ?
Dy1 Dy4 Dy5 O28 -43.4(5) . . . . ?
Dy3 Dy4 Dy5 O28 -150.7(5) . . . . ?
O28 Dy4 Dy5 Dy2 97.1(5) . . . . ?
O27 Dy4 Dy5 Dy2 -97.1(5) . . . . ?
O14 Dy4 Dy5 Dy2 -120.2(4) . . . . ?
O13 Dy4 Dy5 Dy2 -48.0(4) . . . . ?
O16 Dy4 Dy5 Dy2 125.7(5) . . . . ?
O15 Dy4 Dy5 Dy2 -179.7(3) . . . . ?
O1 Dy4 Dy5 Dy2 45.30(17) . . . . ?
O34 Dy4 Dy5 Dy2 -1.3(12) . . . . ?
O33 Dy4 Dy5 Dy2 -1.2(16) . . . . ?
Dy1 Dy4 Dy5 Dy2 53.69(4) . . . . ?
Dy3 Dy4 Dy5 Dy2 -53.58(2) . . . . ?
O28 Dy4 Dy5 Dy3 150.7(5) . . . . ?
O27 Dy4 Dy5 Dy3 -43.6(5) . . . . ?
O14 Dy4 Dy5 Dy3 -66.6(4) . . . . ?
O13 Dy4 Dy5 Dy3 5.6(4) . . . . ?
O16 Dy4 Dy5 Dy3 179.3(5) . . . . ?
O15 Dy4 Dy5 Dy3 -126.2(3) . . . . ?
O1 Dy4 Dy5 Dy3 98.88(17) . . . . ?
O34 Dy4 Dy5 Dy3 52.2(12) . . . . ?
O33 Dy4 Dy5 Dy3 52.4(16) . . . . ?
Dy1 Dy4 Dy5 Dy3 107.27(4) . . . . ?
O28 Dy4 Dy5 Dy1 43.4(5) . . . . ?
O27 Dy4 Dy5 Dy1 -150.8(5) . . . . ?
O14 Dy4 Dy5 Dy1 -173.9(5) . . . . ?
O13 Dy4 Dy5 Dy1 -101.7(4) . . . . ?
O16 Dy4 Dy5 Dy1 72.1(5) . . . . ?
O15 Dy4 Dy5 Dy1 126.6(3) . . . . ?
O1 Dy4 Dy5 Dy1 -8.39(17) . . . . ?
O34 Dy4 Dy5 Dy1 -55.0(12) . . . . ?
O33 Dy4 Dy5 Dy1 -54.9(16) . . . . ?
Dy3 Dy4 Dy5 Dy1 -107.27(4) . . . . ?
O29 Dy5 Dy6 O17 -82.1(7) . . . . ?
O32 Dy5 Dy6 O17 93.4(7) . . . . ?
O30 Dy5 Dy6 O17 -137.5(5) . . . . ?
O31 Dy5 Dy6 O17 151.2(4) . . . . ?
O27 Dy5 Dy6 O17 6.9(4) . . . . ?
O25 Dy5 Dy6 O17 -171(2) . . . . ?
O26 Dy5 Dy6 O17 70.9(5) . . . . ?
O28 Dy5 Dy6 O17 -54.1(4) . . . . ?
Dy2 Dy5 Dy6 O17 74.6(3) . . . . ?
Dy3 Dy5 Dy6 O17 36.6(3) . . . . ?
Dy1 Dy5 Dy6 O17 -58.4(3) . . . . ?
Dy4 Dy5 Dy6 O17 -21.2(3) . . . . ?
O29 Dy5 Dy6 O17 109.8(11) . . . 2_655 ?
O32 Dy5 Dy6 O17 -74.7(11) . . . 2_655 ?
O30 Dy5 Dy6 O17 54.4(9) . . . 2_655 ?
O31 Dy5 Dy6 O17 -16.9(9) . . . 2_655 ?
O27 Dy5 Dy6 O17 -161.2(9) . . . 2_655 ?
O25 Dy5 Dy6 O17 21(2) . . . 2_655 ?
O26 Dy5 Dy6 O17 -97.2(9) . . . 2_655 ?
O28 Dy5 Dy6 O17 137.8(9) . . . 2_655 ?
Dy2 Dy5 Dy6 O17 -93.5(9) . . . 2_655 ?
Dy3 Dy5 Dy6 O17 -131.5(9) . . . 2_655 ?
Dy1 Dy5 Dy6 O17 133.5(9) . . . 2_655 ?
Dy4 Dy5 Dy6 O17 170.7(9) . . . 2_655 ?
O29 Dy5 Dy6 O18 -44.9(7) . . . . ?
O32 Dy5 Dy6 O18 130.6(7) . . . . ?
O30 Dy5 Dy6 O18 -100.3(5) . . . . ?
O31 Dy5 Dy6 O18 -171.6(5) . . . . ?
O27 Dy5 Dy6 O18 44.2(5) . . . . ?
O25 Dy5 Dy6 O18 -134(2) . . . . ?
O26 Dy5 Dy6 O18 108.1(5) . . . . ?
O28 Dy5 Dy6 O18 -16.9(5) . . . . ?
Dy2 Dy5 Dy6 O18 111.8(4) . . . . ?
Dy3 Dy5 Dy6 O18 73.8(4) . . . . ?
Dy1 Dy5 Dy6 O18 -21.1(4) . . . . ?
Dy4 Dy5 Dy6 O18 16.0(4) . . . . ?
O29 Dy5 Dy6 O18 -129.2(7) . . . 2_655 ?
O32 Dy5 Dy6 O18 46.3(6) . . . 2_655 ?
O30 Dy5 Dy6 O18 175.4(4) . . . 2_655 ?
O31 Dy5 Dy6 O18 104.1(4) . . . 2_655 ?
O27 Dy5 Dy6 O18 -40.1(4) . . . 2_655 ?
O25 Dy5 Dy6 O18 142(2) . . . 2_655 ?
O26 Dy5 Dy6 O18 23.8(4) . . . 2_655 ?
O28 Dy5 Dy6 O18 -101.1(4) . . . 2_655 ?
Dy2 Dy5 Dy6 O18 27.6(3) . . . 2_655 ?
Dy3 Dy5 Dy6 O18 -10.4(3) . . . 2_655 ?
Dy1 Dy5 Dy6 O18 -105.4(3) . . . 2_655 ?
Dy4 Dy5 Dy6 O18 -68.3(3) . . . 2_655 ?
O29 Dy5 Dy6 O29 124.7(7) . . . 2_655 ?
O32 Dy5 Dy6 O29 -59.8(6) . . . 2_655 ?
O30 Dy5 Dy6 O29 69.3(4) . . . 2_655 ?
O31 Dy5 Dy6 O29 -2.0(4) . . . 2_655 ?
O27 Dy5 Dy6 O29 -146.2(4) . . . 2_655 ?
O25 Dy5 Dy6 O29 36(2) . . . 2_655 ?
O26 Dy5 Dy6 O29 -82.3(5) . . . 2_655 ?
O28 Dy5 Dy6 O29 152.8(4) . . . 2_655 ?
Dy2 Dy5 Dy6 O29 -78.5(3) . . . 2_655 ?
Dy3 Dy5 Dy6 O29 -116.5(3) . . . 2_655 ?
Dy1 Dy5 Dy6 O29 148.5(3) . . . 2_655 ?
Dy4 Dy5 Dy6 O29 -174.4(3) . . . 2_655 ?
O32 Dy5 Dy6 O29 175.5(9) . . . . ?
O30 Dy5 Dy6 O29 -55.4(7) . . . . ?
O31 Dy5 Dy6 O29 -126.7(7) . . . . ?
O27 Dy5 Dy6 O29 89.0(7) . . . . ?
O25 Dy5 Dy6 O29 -89(2) . . . . ?
O26 Dy5 Dy6 O29 153.0(7) . . . . ?
O28 Dy5 Dy6 O29 28.0(7) . . . . ?
Dy2 Dy5 Dy6 O29 156.7(6) . . . . ?
Dy3 Dy5 Dy6 O29 118.7(6) . . . . ?
Dy1 Dy5 Dy6 O29 23.7(6) . . . . ?
Dy4 Dy5 Dy6 O29 60.9(6) . . . . ?
O29 Dy5 Dy6 O32 56.0(6) . . . 2_655 ?
O32 Dy5 Dy6 O32 -128.5(7) . . . 2_655 ?
O30 Dy5 Dy6 O32 0.6(4) . . . 2_655 ?
O31 Dy5 Dy6 O32 -70.7(4) . . . 2_655 ?
O27 Dy5 Dy6 O32 145.1(4) . . . 2_655 ?
O25 Dy5 Dy6 O32 -33(2) . . . 2_655 ?
O26 Dy5 Dy6 O32 -151.0(4) . . . 2_655 ?
O28 Dy5 Dy6 O32 84.0(4) . . . 2_655 ?
Dy2 Dy5 Dy6 O32 -147.3(3) . . . 2_655 ?
Dy3 Dy5 Dy6 O32 174.7(3) . . . 2_655 ?
Dy1 Dy5 Dy6 O32 79.8(3) . . . 2_655 ?
Dy4 Dy5 Dy6 O32 116.9(3) . . . 2_655 ?
O29 Dy5 Dy6 O32 -175.5(9) . . . . ?
O30 Dy5 Dy6 O32 129.1(7) . . . . ?
O31 Dy5 Dy6 O32 57.8(6) . . . . ?
O27 Dy5 Dy6 O32 -86.4(6) . . . . ?
O25 Dy5 Dy6 O32 96(2) . . . . ?
O26 Dy5 Dy6 O32 -22.5(7) . . . . ?
O28 Dy5 Dy6 O32 -147.4(6) . . . . ?
Dy2 Dy5 Dy6 O32 -18.7(6) . . . . ?
Dy3 Dy5 Dy6 O32 -56.7(6) . . . . ?
Dy1 Dy5 Dy6 O32 -151.7(6) . . . . ?
Dy4 Dy5 Dy6 O32 -114.6(6) . . . . ?
O29 Dy5 Dy6 Dy5 90.8(6) . . . 2_655 ?
O32 Dy5 Dy6 Dy5 -93.7(6) . . . 2_655 ?
O30 Dy5 Dy6 Dy5 35.4(3) . . . 2_655 ?
O31 Dy5 Dy6 Dy5 -35.9(3) . . . 2_655 ?
O27 Dy5 Dy6 Dy5 179.9(3) . . . 2_655 ?
O25 Dy5 Dy6 Dy5 2(2) . . . 2_655 ?
O26 Dy5 Dy6 Dy5 -116.2(3) . . . 2_655 ?
O28 Dy5 Dy6 Dy5 118.8(3) . . . 2_655 ?
Dy2 Dy5 Dy6 Dy5 -112.47(6) . . . 2_655 ?
Dy3 Dy5 Dy6 Dy5 -150.48(2) . . . 2_655 ?
Dy1 Dy5 Dy6 Dy5 114.55(6) . . . 2_655 ?
Dy4 Dy5 Dy6 Dy5 151.67(2) . . . 2_655 ?
O29 Dy5 Dy6 Dy7 145.4(6) . . . 2_655 ?
O32 Dy5 Dy6 Dy7 -39.2(6) . . . 2_655 ?
O30 Dy5 Dy6 Dy7 89.9(3) . . . 2_655 ?
O31 Dy5 Dy6 Dy7 18.6(3) . . . 2_655 ?
O27 Dy5 Dy6 Dy7 -125.6(3) . . . 2_655 ?
O25 Dy5 Dy6 Dy7 56(2) . . . 2_655 ?
O26 Dy5 Dy6 Dy7 -61.7(3) . . . 2_655 ?
O28 Dy5 Dy6 Dy7 173.4(3) . . . 2_655 ?
Dy2 Dy5 Dy6 Dy7 -57.92(6) . . . 2_655 ?
Dy3 Dy5 Dy6 Dy7 -95.92(2) . . . 2_655 ?
Dy1 Dy5 Dy6 Dy7 169.10(7) . . . 2_655 ?
Dy4 Dy5 Dy6 Dy7 -153.78(3) . . . 2_655 ?
O29 Dy5 Dy6 Dy7 35.6(6) . . . . ?
O32 Dy5 Dy6 Dy7 -149.0(6) . . . . ?
O30 Dy5 Dy6 Dy7 -19.9(3) . . . . ?
O31 Dy5 Dy6 Dy7 -91.1(3) . . . . ?
O27 Dy5 Dy6 Dy7 124.6(3) . . . . ?
O25 Dy5 Dy6 Dy7 -53(2) . . . . ?
O26 Dy5 Dy6 Dy7 -171.4(3) . . . . ?
O28 Dy5 Dy6 Dy7 63.6(3) . . . . ?
Dy2 Dy5 Dy6 Dy7 -167.70(6) . . . . ?
Dy3 Dy5 Dy6 Dy7 154.29(3) . . . . ?
Dy1 Dy5 Dy6 Dy7 59.32(6) . . . . ?
Dy4 Dy5 Dy6 Dy7 96.44(3) . . . . ?
O29 Dy5 Dy7 O31 -123.8(6) . . . 2_655 ?
O32 Dy5 Dy7 O31 -73.2(4) . . . 2_655 ?
O30 Dy5 Dy7 O31 53.6(6) . . . 2_655 ?
O31 Dy5 Dy7 O31 -2.3(3) . . . 2_655 ?
O27 Dy5 Dy7 O31 -150.5(5) . . . 2_655 ?
O25 Dy5 Dy7 O31 82.9(5) . . . 2_655 ?
O26 Dy5 Dy7 O31 -34(3) . . . 2_655 ?
O28 Dy5 Dy7 O31 146.9(5) . . . 2_655 ?
Dy2 Dy5 Dy7 O31 76.6(4) . . . 2_655 ?
Dy3 Dy5 Dy7 O31 -146.6(4) . . . 2_655 ?
Dy1 Dy5 Dy7 O31 116.1(4) . . . 2_655 ?
Dy4 Dy5 Dy7 O31 173.4(4) . . . 2_655 ?
O29 Dy5 Dy7 O20 40.4(6) . . . . ?
O32 Dy5 Dy7 O20 91.0(5) . . . . ?
O30 Dy5 Dy7 O20 -142.2(6) . . . . ?
O31 Dy5 Dy7 O20 161.9(5) . . . . ?
O27 Dy5 Dy7 O20 13.7(5) . . . . ?
O25 Dy5 Dy7 O20 -112.8(5) . . . . ?
O26 Dy5 Dy7 O20 130(3) . . . . ?
O28 Dy5 Dy7 O20 -48.8(6) . . . . ?
Dy2 Dy5 Dy7 O20 -119.1(4) . . . . ?
Dy3 Dy5 Dy7 O20 17.6(4) . . . . ?
Dy1 Dy5 Dy7 O20 -79.6(4) . . . . ?
Dy4 Dy5 Dy7 O20 -22.3(4) . . . . ?
O29 Dy5 Dy7 O21 -91.0(18) . . . . ?
O32 Dy5 Dy7 O21 -40.5(18) . . . . ?
O30 Dy5 Dy7 O21 86.4(19) . . . . ?
O31 Dy5 Dy7 O21 30.5(18) . . . . ?
O27 Dy5 Dy7 O21 -117.8(18) . . . . ?
O25 Dy5 Dy7 O21 115.7(18) . . . . ?
O26 Dy5 Dy7 O21 -1(3) . . . . ?
O28 Dy5 Dy7 O21 179.7(18) . . . . ?
Dy2 Dy5 Dy7 O21 109.4(17) . . . . ?
Dy3 Dy5 Dy7 O21 -113.8(17) . . . . ?
Dy1 Dy5 Dy7 O21 148.9(17) . . . . ?
Dy4 Dy5 Dy7 O21 -153.8(17) . . . . ?
O29 Dy5 Dy7 O30 -177.4(3) . . . . ?
O32 Dy5 Dy7 O30 -126.8(6) . . . . ?
O31 Dy5 Dy7 O30 -55.9(6) . . . . ?
O27 Dy5 Dy7 O30 155.9(6) . . . . ?
O25 Dy5 Dy7 O30 29.3(6) . . . . ?
O26 Dy5 Dy7 O30 -87(3) . . . . ?
O28 Dy5 Dy7 O30 93.3(7) . . . . ?
Dy2 Dy5 Dy7 O30 23.0(5) . . . . ?
Dy3 Dy5 Dy7 O30 159.8(5) . . . . ?
Dy1 Dy5 Dy7 O30 62.5(5) . . . . ?
Dy4 Dy5 Dy7 O30 119.9(5) . . . . ?
O29 Dy5 Dy7 O22 144.1(6) . . . . ?
O32 Dy5 Dy7 O22 -165.4(5) . . . . ?
O30 Dy5 Dy7 O22 -38.5(6) . . . . ?
O31 Dy5 Dy7 O22 -94.4(5) . . . . ?
O27 Dy5 Dy7 O22 117.3(5) . . . . ?
O25 Dy5 Dy7 O22 -9.2(5) . . . . ?
O26 Dy5 Dy7 O22 -126(3) . . . . ?
O28 Dy5 Dy7 O22 54.8(6) . . . . ?
Dy2 Dy5 Dy7 O22 -15.5(4) . . . . ?
Dy3 Dy5 Dy7 O22 121.2(4) . . . . ?
Dy1 Dy5 Dy7 O22 24.0(4) . . . . ?
Dy4 Dy5 Dy7 O22 81.3(4) . . . . ?
O29 Dy5 Dy7 O19 89.6(6) . . . . ?
O32 Dy5 Dy7 O19 140.1(5) . . . . ?
O30 Dy5 Dy7 O19 -93.0(6) . . . . ?
O31 Dy5 Dy7 O19 -148.9(5) . . . . ?
O27 Dy5 Dy7 O19 62.9(5) . . . . ?
O25 Dy5 Dy7 O19 -63.7(5) . . . . ?
O26 Dy5 Dy7 O19 180(100) . . . . ?
O28 Dy5 Dy7 O19 0.3(6) . . . . ?
Dy2 Dy5 Dy7 O19 -70.0(4) . . . . ?
Dy3 Dy5 Dy7 O19 66.8(4) . . . . ?
Dy1 Dy5 Dy7 O19 -30.5(4) . . . . ?
Dy4 Dy5 Dy7 O19 26.8(4) . . . . ?
O32 Dy5 Dy7 O29 50.6(6) . . . . ?
O30 Dy5 Dy7 O29 177.4(3) . . . . ?
O31 Dy5 Dy7 O29 121.5(6) . . . . ?
O27 Dy5 Dy7 O29 -26.7(6) . . . . ?
O25 Dy5 Dy7 O29 -153.3(6) . . . . ?
O26 Dy5 Dy7 O29 90(3) . . . . ?
O28 Dy5 Dy7 O29 -89.3(6) . . . . ?
Dy2 Dy5 Dy7 O29 -159.6(5) . . . . ?
Dy3 Dy5 Dy7 O29 -22.8(5) . . . . ?
Dy1 Dy5 Dy7 O29 -120.1(5) . . . . ?
Dy4 Dy5 Dy7 O29 -62.7(5) . . . . ?
O29 Dy5 Dy7 O32 -52.9(6) . . . 2_655 ?
O32 Dy5 Dy7 O32 -2.3(3) . . . 2_655 ?
O30 Dy5 Dy7 O32 124.5(6) . . . 2_655 ?
O31 Dy5 Dy7 O32 68.6(3) . . . 2_655 ?
O27 Dy5 Dy7 O32 -79.6(4) . . . 2_655 ?
O25 Dy5 Dy7 O32 153.8(4) . . . 2_655 ?
O26 Dy5 Dy7 O32 37(3) . . . 2_655 ?
O28 Dy5 Dy7 O32 -142.1(5) . . . 2_655 ?
Dy2 Dy5 Dy7 O32 147.5(3) . . . 2_655 ?
Dy3 Dy5 Dy7 O32 -75.7(3) . . . 2_655 ?
Dy1 Dy5 Dy7 O32 -173.0(3) . . . 2_655 ?
Dy4 Dy5 Dy7 O32 -115.6(3) . . . 2_655 ?
O29 Dy5 Dy7 Dy5 -88.6(5) . . . 2_655 ?
O32 Dy5 Dy7 Dy5 -38.1(3) . . . 2_655 ?
O30 Dy5 Dy7 Dy5 88.8(5) . . . 2_655 ?
O31 Dy5 Dy7 Dy5 32.9(3) . . . 2_655 ?
O27 Dy5 Dy7 Dy5 -115.4(3) . . . 2_655 ?
O25 Dy5 Dy7 Dy5 118.1(3) . . . 2_655 ?
O26 Dy5 Dy7 Dy5 1(3) . . . 2_655 ?
O28 Dy5 Dy7 Dy5 -177.9(4) . . . 2_655 ?
Dy2 Dy5 Dy7 Dy5 111.80(4) . . . 2_655 ?
Dy3 Dy5 Dy7 Dy5 -111.45(4) . . . 2_655 ?
Dy1 Dy5 Dy7 Dy5 151.31(2) . . . 2_655 ?
Dy4 Dy5 Dy7 Dy5 -151.37(2) . . . 2_655 ?
O29 Dy5 Dy7 Dy8 -143.3(5) . . . . ?
O32 Dy5 Dy7 Dy8 -92.7(3) . . . . ?
O30 Dy5 Dy7 Dy8 34.1(5) . . . . ?
O31 Dy5 Dy7 Dy8 -21.8(3) . . . . ?
O27 Dy5 Dy7 Dy8 -170.0(3) . . . . ?
O25 Dy5 Dy7 Dy8 63.4(3) . . . . ?
O26 Dy5 Dy7 Dy8 -53(3) . . . . ?
O28 Dy5 Dy7 Dy8 127.5(4) . . . . ?
Dy2 Dy5 Dy7 Dy8 57.15(5) . . . . ?
Dy3 Dy5 Dy7 Dy8 -166.11(5) . . . . ?
Dy1 Dy5 Dy7 Dy8 96.65(4) . . . . ?
Dy4 Dy5 Dy7 Dy8 153.97(3) . . . . ?
O29 Dy5 Dy7 Dy6 -33.3(5) . . . . ?
O32 Dy5 Dy7 Dy6 17.3(3) . . . . ?
O30 Dy5 Dy7 Dy6 144.1(5) . . . . ?
O31 Dy5 Dy7 Dy6 88.2(3) . . . . ?
O27 Dy5 Dy7 Dy6 -60.0(3) . . . . ?
O25 Dy5 Dy7 Dy6 173.5(3) . . . . ?
O26 Dy5 Dy7 Dy6 57(3) . . . . ?
O28 Dy5 Dy7 Dy6 -122.5(4) . . . . ?
Dy2 Dy5 Dy7 Dy6 167.15(5) . . . . ?
Dy3 Dy5 Dy7 Dy6 -56.10(5) . . . . ?
Dy1 Dy5 Dy7 Dy6 -153.34(3) . . . . ?
Dy4 Dy5 Dy7 Dy6 -96.02(4) . . . . ?
O17 Dy6 Dy7 O31 147.9(5) . . . 2_655 ?
O17 Dy6 Dy7 O31 -69.6(5) 2_655 . . 2_655 ?
O18 Dy6 Dy7 O31 -142.0(4) . . . 2_655 ?
O18 Dy6 Dy7 O31 -163.6(13) 2_655 . . 2_655 ?
O29 Dy6 Dy7 O31 -1.2(5) 2_655 . . 2_655 ?
O29 Dy6 Dy7 O31 122.5(7) . . . 2_655 ?
O32 Dy6 Dy7 O31 -56.5(6) 2_655 . . 2_655 ?
O32 Dy6 Dy7 O31 71.0(4) . . . 2_655 ?
Dy5 Dy6 Dy7 O31 -19.7(3) 2_655 . . 2_655 ?
Dy5 Dy6 Dy7 O31 88.2(3) . . . 2_655 ?
Dy7 Dy6 Dy7 O31 33.9(3) 2_655 . . 2_655 ?
O17 Dy6 Dy7 O20 -64.7(5) . . . . ?
O17 Dy6 Dy7 O20 77.8(5) 2_655 . . . ?
O18 Dy6 Dy7 O20 5.3(4) . . . . ?
O18 Dy6 Dy7 O20 -16.2(13) 2_655 . . . ?
O29 Dy6 Dy7 O20 146.2(5) 2_655 . . . ?
O29 Dy6 Dy7 O20 -90.1(6) . . . . ?
O32 Dy6 Dy7 O20 90.9(6) 2_655 . . . ?
O32 Dy6 Dy7 O20 -141.6(4) . . . . ?
Dy5 Dy6 Dy7 O20 127.7(3) 2_655 . . . ?
Dy5 Dy6 Dy7 O20 -124.5(3) . . . . ?
Dy7 Dy6 Dy7 O20 -178.7(3) 2_655 . . . ?
O17 Dy6 Dy7 O21 -135.0(5) . . . . ?
O17 Dy6 Dy7 O21 7.5(5) 2_655 . . . ?
O18 Dy6 Dy7 O21 -65.0(5) . . . . ?
O18 Dy6 Dy7 O21 -86.5(13) 2_655 . . . ?
O29 Dy6 Dy7 O21 75.9(5) 2_655 . . . ?
O29 Dy6 Dy7 O21 -160.4(6) . . . . ?
O32 Dy6 Dy7 O21 20.6(6) 2_655 . . . ?
O32 Dy6 Dy7 O21 148.1(5) . . . . ?
Dy5 Dy6 Dy7 O21 57.4(4) 2_655 . . . ?
Dy5 Dy6 Dy7 O21 165.2(4) . . . . ?
Dy7 Dy6 Dy7 O21 111.0(4) 2_655 . . . ?
O17 Dy6 Dy7 O30 79.9(5) . . . . ?
O17 Dy6 Dy7 O30 -137.6(5) 2_655 . . . ?
O18 Dy6 Dy7 O30 149.9(4) . . . . ?
O18 Dy6 Dy7 O30 128.4(13) 2_655 . . . ?
O29 Dy6 Dy7 O30 -69.2(4) 2_655 . . . ?
O29 Dy6 Dy7 O30 54.5(6) . . . . ?
O32 Dy6 Dy7 O30 -124.5(6) 2_655 . . . ?
O32 Dy6 Dy7 O30 3.0(4) . . . . ?
Dy5 Dy6 Dy7 O30 -87.7(3) 2_655 . . . ?
Dy5 Dy6 Dy7 O30 20.1(3) . . . . ?
Dy7 Dy6 Dy7 O30 -34.1(3) 2_655 . . . ?
O17 Dy6 Dy7 O22 -84(5) . . . . ?
O17 Dy6 Dy7 O22 58(5) 2_655 . . . ?
O18 Dy6 Dy7 O22 -14(5) . . . . ?
O18 Dy6 Dy7 O22 -36(5) 2_655 . . . ?
O29 Dy6 Dy7 O22 127(5) 2_655 . . . ?
O29 Dy6 Dy7 O22 -110(5) . . . . ?
O32 Dy6 Dy7 O22 71(5) 2_655 . . . ?
O32 Dy6 Dy7 O22 -161(4) . . . . ?
Dy5 Dy6 Dy7 O22 108(5) 2_655 . . . ?
Dy5 Dy6 Dy7 O22 -144(5) . . . . ?
Dy7 Dy6 Dy7 O22 162(5) 2_655 . . . ?
O17 Dy6 Dy7 O19 0.2(4) . . . . ?
O17 Dy6 Dy7 O19 142.7(5) 2_655 . . . ?
O18 Dy6 Dy7 O19 70.3(4) . . . . ?
O18 Dy6 Dy7 O19 48.7(13) 2_655 . . . ?
O29 Dy6 Dy7 O19 -148.9(4) 2_655 . . . ?
O29 Dy6 Dy7 O19 -25.2(6) . . . . ?
O32 Dy6 Dy7 O19 155.8(6) 2_655 . . . ?
O32 Dy6 Dy7 O19 -76.7(4) . . . . ?
Dy5 Dy6 Dy7 O19 -167.4(3) 2_655 . . . ?
Dy5 Dy6 Dy7 O19 -59.5(3) . . . . ?
Dy7 Dy6 Dy7 O19 -113.8(3) 2_655 . . . ?
O17 Dy6 Dy7 O29 25.3(7) . . . . ?
O17 Dy6 Dy7 O29 167.9(7) 2_655 . . . ?
O18 Dy6 Dy7 O29 95.4(6) . . . . ?
O18 Dy6 Dy7 O29 73.9(14) 2_655 . . . ?
O29 Dy6 Dy7 O29 -123.7(7) 2_655 . . . ?
O32 Dy6 Dy7 O29 -179.0(8) 2_655 . . . ?
O32 Dy6 Dy7 O29 -51.5(6) . . . . ?
Dy5 Dy6 Dy7 O29 -142.2(6) 2_655 . . . ?
Dy5 Dy6 Dy7 O29 -34.4(6) . . . . ?
Dy7 Dy6 Dy7 O29 -88.6(6) 2_655 . . . ?
O17 Dy6 Dy7 O32 -155.6(6) . . . 2_655 ?
O17 Dy6 Dy7 O32 -13.1(6) 2_655 . . 2_655 ?
O18 Dy6 Dy7 O32 -85.6(6) . . . 2_655 ?
O18 Dy6 Dy7 O32 -107.1(14) 2_655 . . 2_655 ?
O29 Dy6 Dy7 O32 55.3(6) 2_655 . . 2_655 ?
O29 Dy6 Dy7 O32 179.0(8) . . . 2_655 ?
O32 Dy6 Dy7 O32 127.5(7) . . . 2_655 ?
Dy5 Dy6 Dy7 O32 36.8(5) 2_655 . . 2_655 ?
Dy5 Dy6 Dy7 O32 144.6(5) . . . 2_655 ?
Dy7 Dy6 Dy7 O32 90.4(5) 2_655 . . 2_655 ?
O17 Dy6 Dy7 Dy5 59.7(3) . . . . ?
O17 Dy6 Dy7 Dy5 -157.7(4) 2_655 . . . ?
O18 Dy6 Dy7 Dy5 129.8(3) . . . . ?
O18 Dy6 Dy7 Dy5 108.3(13) 2_655 . . . ?
O29 Dy6 Dy7 Dy5 -89.4(3) 2_655 . . . ?
O29 Dy6 Dy7 Dy5 34.4(6) . . . . ?
O32 Dy6 Dy7 Dy5 -144.6(5) 2_655 . . . ?
O32 Dy6 Dy7 Dy5 -17.1(3) . . . . ?
Dy5 Dy6 Dy7 Dy5 -107.85(3) 2_655 . . . ?
Dy7 Dy6 Dy7 Dy5 -54.250(18) 2_655 . . . ?
O17 Dy6 Dy7 Dy5 167.6(3) . . . 2_655 ?
O17 Dy6 Dy7 Dy5 -49.9(4) 2_655 . . 2_655 ?
O18 Dy6 Dy7 Dy5 -122.4(3) . . . 2_655 ?
O18 Dy6 Dy7 Dy5 -143.9(13) 2_655 . . 2_655 ?
O29 Dy6 Dy7 Dy5 18.5(3) 2_655 . . 2_655 ?
O29 Dy6 Dy7 Dy5 142.2(6) . . . 2_655 ?
O32 Dy6 Dy7 Dy5 -36.8(5) 2_655 . . 2_655 ?
O32 Dy6 Dy7 Dy5 90.7(3) . . . 2_655 ?
Dy5 Dy6 Dy7 Dy5 107.85(3) . . . 2_655 ?
Dy7 Dy6 Dy7 Dy5 53.603(19) 2_655 . . 2_655 ?
O17 Dy6 Dy7 Dy8 114.0(3) . . . . ?
O17 Dy6 Dy7 Dy8 -103.5(4) 2_655 . . . ?
O18 Dy6 Dy7 Dy8 -176.0(3) . . . . ?
O18 Dy6 Dy7 Dy8 162.5(13) 2_655 . . . ?
O29 Dy6 Dy7 Dy8 -35.1(3) 2_655 . . . ?
O29 Dy6 Dy7 Dy8 88.6(6) . . . . ?
O32 Dy6 Dy7 Dy8 -90.4(5) 2_655 . . . ?
O32 Dy6 Dy7 Dy8 37.1(3) . . . . ?
Dy5 Dy6 Dy7 Dy8 -53.603(19) 2_655 . . . ?
Dy5 Dy6 Dy7 Dy8 54.250(19) . . . . ?
Dy7 Dy6 Dy7 Dy8 0.0 2_655 . . . ?
O29 Dy5 Dy8 O23 -158.2(4) . . . 2_655 ?
O32 Dy5 Dy8 O23 -88.7(4) . . . 2_655 ?
O30 Dy5 Dy8 O23 146.7(6) . . . 2_655 ?
O31 Dy5 Dy8 O23 -38.3(6) . . . 2_655 ?
O27 Dy5 Dy8 O23 -124.6(14) . . . 2_655 ?
O25 Dy5 Dy8 O23 56.4(4) . . . 2_655 ?
O26 Dy5 Dy8 O23 -7.4(4) . . . 2_655 ?
O28 Dy5 Dy8 O23 120.5(4) . . . 2_655 ?
Dy2 Dy5 Dy8 O23 26.4(3) . . . 2_655 ?
Dy3 Dy5 Dy8 O23 -12.9(3) . . . 2_655 ?
Dy1 Dy5 Dy8 O23 84.5(3) . . . 2_655 ?
Dy4 Dy5 Dy8 O23 122.8(3) . . . 2_655 ?
O29 Dy5 Dy8 O23 94.4(4) . . . . ?
O32 Dy5 Dy8 O23 164.0(4) . . . . ?
O30 Dy5 Dy8 O23 39.3(6) . . . . ?
O31 Dy5 Dy8 O23 -145.7(6) . . . . ?
O27 Dy5 Dy8 O23 128.1(14) . . . . ?
O25 Dy5 Dy8 O23 -51.0(4) . . . . ?
O26 Dy5 Dy8 O23 -114.7(4) . . . . ?
O28 Dy5 Dy8 O23 13.2(4) . . . . ?
Dy2 Dy5 Dy8 O23 -80.9(3) . . . . ?
Dy3 Dy5 Dy8 O23 -120.3(3) . . . . ?
Dy1 Dy5 Dy8 O23 -22.9(3) . . . . ?
Dy4 Dy5 Dy8 O23 15.4(3) . . . . ?
O29 Dy5 Dy8 O30 55.1(6) . . . . ?
O32 Dy5 Dy8 O30 124.6(7) . . . . ?
O31 Dy5 Dy8 O30 175.0(9) . . . . ?
O27 Dy5 Dy8 O30 88.7(14) . . . . ?
O25 Dy5 Dy8 O30 -90.3(6) . . . . ?
O26 Dy5 Dy8 O30 -154.0(6) . . . . ?
O28 Dy5 Dy8 O30 -26.1(7) . . . . ?
Dy2 Dy5 Dy8 O30 -120.3(6) . . . . ?
Dy3 Dy5 Dy8 O30 -159.6(6) . . . . ?
Dy1 Dy5 Dy8 O30 -62.2(6) . . . . ?
Dy4 Dy5 Dy8 O30 -23.9(6) . . . . ?
O29 Dy5 Dy8 O30 -70.1(4) . . . 2_655 ?
O32 Dy5 Dy8 O30 -0.6(4) . . . 2_655 ?
O30 Dy5 Dy8 O30 -125.2(7) . . . 2_655 ?
O31 Dy5 Dy8 O30 49.8(6) . . . 2_655 ?
O27 Dy5 Dy8 O30 -36.5(14) . . . 2_655 ?
O25 Dy5 Dy8 O30 144.5(4) . . . 2_655 ?
O26 Dy5 Dy8 O30 80.7(5) . . . 2_655 ?
O28 Dy5 Dy8 O30 -151.4(4) . . . 2_655 ?
Dy2 Dy5 Dy8 O30 114.5(3) . . . 2_655 ?
Dy3 Dy5 Dy8 O30 75.1(3) . . . 2_655 ?
Dy1 Dy5 Dy8 O30 172.6(3) . . . 2_655 ?
Dy4 Dy5 Dy8 O30 -149.1(3) . . . 2_655 ?
O29 Dy5 Dy8 O31 -119.9(6) . . . . ?
O32 Dy5 Dy8 O31 -50.4(6) . . . . ?
O30 Dy5 Dy8 O31 -175.0(9) . . . . ?
O27 Dy5 Dy8 O31 -86.3(15) . . . . ?
O25 Dy5 Dy8 O31 94.7(6) . . . . ?
O26 Dy5 Dy8 O31 30.9(6) . . . . ?
O28 Dy5 Dy8 O31 158.9(6) . . . . ?
Dy2 Dy5 Dy8 O31 64.7(5) . . . . ?
Dy3 Dy5 Dy8 O31 25.4(5) . . . . ?
Dy1 Dy5 Dy8 O31 122.8(5) . . . . ?
Dy4 Dy5 Dy8 O31 161.1(5) . . . . ?
O29 Dy5 Dy8 O31 2.2(4) . . . 2_655 ?
O32 Dy5 Dy8 O31 71.8(4) . . . 2_655 ?
O30 Dy5 Dy8 O31 -52.9(6) . . . 2_655 ?
O31 Dy5 Dy8 O31 122.1(7) . . . 2_655 ?
O27 Dy5 Dy8 O31 35.9(14) . . . 2_655 ?
O25 Dy5 Dy8 O31 -143.2(4) . . . 2_655 ?
O26 Dy5 Dy8 O31 153.1(4) . . . 2_655 ?
O28 Dy5 Dy8 O31 -79.0(4) . . . 2_655 ?
Dy2 Dy5 Dy8 O31 -173.1(3) . . . 2_655 ?
Dy3 Dy5 Dy8 O31 147.5(3) . . . 2_655 ?
Dy1 Dy5 Dy8 O31 -115.1(3) . . . 2_655 ?
Dy4 Dy5 Dy8 O31 -76.8(3) . . . 2_655 ?
O29 Dy5 Dy8 O24 -29.1(10) . . . 2_655 ?
O32 Dy5 Dy8 O24 40.5(10) . . . 2_655 ?
O30 Dy5 Dy8 O24 -84.2(11) . . . 2_655 ?
O31 Dy5 Dy8 O24 90.8(11) . . . 2_655 ?
O27 Dy5 Dy8 O24 4.5(17) . . . 2_655 ?
O25 Dy5 Dy8 O24 -174.5(10) . . . 2_655 ?
O26 Dy5 Dy8 O24 121.8(11) . . . 2_655 ?
O28 Dy5 Dy8 O24 -110.3(10) . . . 2_655 ?
Dy2 Dy5 Dy8 O24 155.6(10) . . . 2_655 ?
Dy3 Dy5 Dy8 O24 116.2(10) . . . 2_655 ?
Dy1 Dy5 Dy8 O24 -146.4(10) . . . 2_655 ?
Dy4 Dy5 Dy8 O24 -108.1(10) . . . 2_655 ?
O29 Dy5 Dy8 O24 147.1(4) . . . . ?
O32 Dy5 Dy8 O24 -143.3(4) . . . . ?
O30 Dy5 Dy8 O24 92.0(6) . . . . ?
O31 Dy5 Dy8 O24 -92.9(6) . . . . ?
O25 Dy5 Dy8 O24 1.8(4) . . . . ?
O26 Dy5 Dy8 O24 -62.0(4) . . . . ?
O28 Dy5 Dy8 O24 65.9(4) . . . . ?
Dy2 Dy5 Dy8 O24 -28.2(3) . . . . ?
Dy3 Dy5 Dy8 O24 -67.6(3) . . . . ?
Dy1 Dy5 Dy8 O24 29.9(3) . . . . ?
Dy4 Dy5 Dy8 O24 68.2(3) . . . . ?
O29 Dy5 Dy8 Dy5 -34.4(3) . . . 2_655 ?
O32 Dy5 Dy8 Dy5 35.2(3) . . . 2_655 ?
O30 Dy5 Dy8 Dy5 -89.5(6) . . . 2_655 ?
O31 Dy5 Dy8 Dy5 85.5(5) . . . 2_655 ?
O27 Dy5 Dy8 Dy5 -0.7(13) . . . 2_655 ?
O25 Dy5 Dy8 Dy5 -179.8(3) . . . 2_655 ?
O26 Dy5 Dy8 Dy5 116.5(3) . . . 2_655 ?
O28 Dy5 Dy8 Dy5 -115.6(3) . . . 2_655 ?
Dy2 Dy5 Dy8 Dy5 150.27(2) . . . 2_655 ?
Dy3 Dy5 Dy8 Dy5 110.91(6) . . . 2_655 ?
Dy1 Dy5 Dy8 Dy5 -151.65(2) . . . 2_655 ?
Dy4 Dy5 Dy8 Dy5 -113.35(6) . . . 2_655 ?
O29 Dy5 Dy8 Dy7 21.0(3) . . . . ?
O32 Dy5 Dy8 Dy7 90.5(3) . . . . ?
O30 Dy5 Dy8 Dy7 -34.1(6) . . . . ?
O31 Dy5 Dy8 Dy7 140.9(5) . . . . ?
O27 Dy5 Dy8 Dy7 54.6(13) . . . . ?
O25 Dy5 Dy8 Dy7 -124.4(3) . . . . ?
O26 Dy5 Dy8 Dy7 171.8(3) . . . . ?
O28 Dy5 Dy8 Dy7 -60.3(3) . . . . ?
Dy2 Dy5 Dy8 Dy7 -154.40(3) . . . . ?
Dy3 Dy5 Dy8 Dy7 166.24(6) . . . . ?
Dy1 Dy5 Dy8 Dy7 -96.33(3) . . . . ?
Dy4 Dy5 Dy8 Dy7 -58.03(6) . . . . ?
O29 Dy5 Dy8 Dy7 -89.0(3) . . . 2_655 ?
O32 Dy5 Dy8 Dy7 -19.5(3) . . . 2_655 ?
O30 Dy5 Dy8 Dy7 -144.1(6) . . . 2_655 ?
O31 Dy5 Dy8 Dy7 30.9(5) . . . 2_655 ?
O25 Dy5 Dy8 Dy7 125.6(3) . . . 2_655 ?
O26 Dy5 Dy8 Dy7 61.8(3) . . . 2_655 ?
O28 Dy5 Dy8 Dy7 -170.3(3) . . . 2_655 ?
Dy2 Dy5 Dy8 Dy7 95.61(2) . . . 2_655 ?
Dy3 Dy5 Dy8 Dy7 56.25(6) . . . 2_655 ?
Dy1 Dy5 Dy8 Dy7 153.68(3) . . . 2_655 ?
Dy4 Dy5 Dy8 Dy7 -168.01(6) . . . 2_655 ?
O31 Dy7 Dy8 O23 26(4) 2_655 . . 2_655 ?
O20 Dy7 Dy8 O23 -89(7) . . . 2_655 ?
O21 Dy7 Dy8 O23 3(4) . . . 2_655 ?
O30 Dy7 Dy8 O23 -155(4) . . . 2_655 ?
O22 Dy7 Dy8 O23 -65(4) . . . 2_655 ?
O19 Dy7 Dy8 O23 -135(4) . . . 2_655 ?
O29 Dy7 Dy8 O23 149(4) . . . 2_655 ?
O32 Dy7 Dy8 O23 79(4) 2_655 . . 2_655 ?
Dy5 Dy7 Dy8 O23 169(4) . . . 2_655 ?
Dy5 Dy7 Dy8 O23 60(4) 2_655 . . 2_655 ?
Dy6 Dy7 Dy8 O23 114(4) . . . 2_655 ?
O31 Dy7 Dy8 O23 94.5(7) 2_655 . . . ?
O20 Dy7 Dy8 O23 -20(6) . . . . ?
O21 Dy7 Dy8 O23 71.5(4) . . . . ?
O30 Dy7 Dy8 O23 -86.2(7) . . . . ?
O22 Dy7 Dy8 O23 4.4(4) . . . . ?
O19 Dy7 Dy8 O23 -65.7(4) . . . . ?
O29 Dy7 Dy8 O23 -142.5(4) . . . . ?
O32 Dy7 Dy8 O23 147.8(4) 2_655 . . . ?
Dy5 Dy7 Dy8 O23 -122.2(2) . . . . ?
Dy5 Dy7 Dy8 O23 129.3(2) 2_655 . . . ?
Dy6 Dy7 Dy8 O23 -176.8(2) . . . . ?
O31 Dy7 Dy8 O30 -179.3(10) 2_655 . . . ?
O20 Dy7 Dy8 O30 66(6) . . . . ?
O21 Dy7 Dy8 O30 157.7(7) . . . . ?
O22 Dy7 Dy8 O30 90.6(7) . . . . ?
O19 Dy7 Dy8 O30 20.5(7) . . . . ?
O29 Dy7 Dy8 O30 -56.3(7) . . . . ?
O32 Dy7 Dy8 O30 -126.0(7) 2_655 . . . ?
Dy5 Dy7 Dy8 O30 -36.0(6) . . . . ?
Dy5 Dy7 Dy8 O30 -144.5(6) 2_655 . . . ?
Dy6 Dy7 Dy8 O30 -90.6(6) . . . . ?
O31 Dy7 Dy8 O30 -54.8(7) 2_655 . . 2_655 ?
O20 Dy7 Dy8 O30 -169(6) . . . 2_655 ?
O21 Dy7 Dy8 O30 -77.8(5) . . . 2_655 ?
O30 Dy7 Dy8 O30 124.5(7) . . . 2_655 ?
O22 Dy7 Dy8 O30 -144.9(4) . . . 2_655 ?
O19 Dy7 Dy8 O30 145.0(4) . . . 2_655 ?
O29 Dy7 Dy8 O30 68.2(4) . . . 2_655 ?
O32 Dy7 Dy8 O30 -1.5(4) 2_655 . . 2_655 ?
Dy5 Dy7 Dy8 O30 88.5(3) . . . 2_655 ?
Dy5 Dy7 Dy8 O30 -20.0(3) 2_655 . . 2_655 ?
Dy6 Dy7 Dy8 O30 33.9(3) . . . 2_655 ?
O31 Dy7 Dy8 O31 -121.2(7) 2_655 . . . ?
O20 Dy7 Dy8 O31 124(6) . . . . ?
O21 Dy7 Dy8 O31 -144.2(5) . . . . ?
O30 Dy7 Dy8 O31 58.1(7) . . . . ?
O22 Dy7 Dy8 O31 148.7(4) . . . . ?
O19 Dy7 Dy8 O31 78.6(4) . . . . ?
O29 Dy7 Dy8 O31 1.8(4) . . . . ?
O32 Dy7 Dy8 O31 -67.9(4) 2_655 . . . ?
Dy5 Dy7 Dy8 O31 22.1(3) . . . . ?
Dy5 Dy7 Dy8 O31 -86.4(3) 2_655 . . . ?
Dy6 Dy7 Dy8 O31 -32.5(3) . . . . ?
O20 Dy7 Dy8 O31 -114(6) . . . 2_655 ?
O21 Dy7 Dy8 O31 -22.9(8) . . . 2_655 ?
O30 Dy7 Dy8 O31 179.3(10) . . . 2_655 ?
O22 Dy7 Dy8 O31 -90.1(7) . . . 2_655 ?
O19 Dy7 Dy8 O31 -160.2(7) . . . 2_655 ?
O29 Dy7 Dy8 O31 123.1(7) . . . 2_655 ?
O32 Dy7 Dy8 O31 53.3(7) 2_655 . . 2_655 ?
Dy5 Dy7 Dy8 O31 143.3(6) . . . 2_655 ?
Dy5 Dy7 Dy8 O31 34.8(6) 2_655 . . 2_655 ?
Dy6 Dy7 Dy8 O31 88.7(6) . . . 2_655 ?
O31 Dy7 Dy8 O24 23.7(7) 2_655 . . 2_655 ?
O20 Dy7 Dy8 O24 -91(6) . . . 2_655 ?
O21 Dy7 Dy8 O24 0.7(5) . . . 2_655 ?
O30 Dy7 Dy8 O24 -157.0(7) . . . 2_655 ?
O22 Dy7 Dy8 O24 -66.4(4) . . . 2_655 ?
O19 Dy7 Dy8 O24 -136.5(4) . . . 2_655 ?
O29 Dy7 Dy8 O24 146.7(4) . . . 2_655 ?
O32 Dy7 Dy8 O24 77.0(4) 2_655 . . 2_655 ?
Dy5 Dy7 Dy8 O24 167.0(3) . . . 2_655 ?
Dy5 Dy7 Dy8 O24 58.5(3) 2_655 . . 2_655 ?
Dy6 Dy7 Dy8 O24 112.4(3) . . . 2_655 ?
O31 Dy7 Dy8 O24 160.0(7) 2_655 . . . ?
O20 Dy7 Dy8 O24 46(6) . . . . ?
O21 Dy7 Dy8 O24 137.1(5) . . . . ?
O30 Dy7 Dy8 O24 -20.7(7) . . . . ?
O22 Dy7 Dy8 O24 69.9(5) . . . . ?
O19 Dy7 Dy8 O24 -0.1(5) . . . . ?
O29 Dy7 Dy8 O24 -76.9(5) . . . . ?
O32 Dy7 Dy8 O24 -146.7(5) 2_655 . . . ?
Dy5 Dy7 Dy8 O24 -56.6(4) . . . . ?
Dy5 Dy7 Dy8 O24 -165.2(4) 2_655 . . . ?
Dy6 Dy7 Dy8 O24 -111.2(4) . . . . ?
O31 Dy7 Dy8 Dy5 -143.3(6) 2_655 . . . ?
O20 Dy7 Dy8 Dy5 102(6) . . . . ?
O21 Dy7 Dy8 Dy5 -166.3(4) . . . . ?
O30 Dy7 Dy8 Dy5 36.0(6) . . . . ?
O22 Dy7 Dy8 Dy5 126.6(3) . . . . ?
O19 Dy7 Dy8 Dy5 56.5(3) . . . . ?
O29 Dy7 Dy8 Dy5 -20.3(3) . . . . ?
O32 Dy7 Dy8 Dy5 -90.0(3) 2_655 . . . ?
Dy5 Dy7 Dy8 Dy5 -108.55(3) 2_655 . . . ?
Dy6 Dy7 Dy8 Dy5 -54.599(19) . . . . ?
O31 Dy7 Dy8 Dy5 -34.8(6) 2_655 . . 2_655 ?
O20 Dy7 Dy8 Dy5 -149(6) . . . 2_655 ?
O21 Dy7 Dy8 Dy5 -57.7(4) . . . 2_655 ?
O30 Dy7 Dy8 Dy5 144.5(6) . . . 2_655 ?
O22 Dy7 Dy8 Dy5 -124.9(3) . . . 2_655 ?
O19 Dy7 Dy8 Dy5 165.1(3) . . . 2_655 ?
O29 Dy7 Dy8 Dy5 88.3(3) . . . 2_655 ?
O32 Dy7 Dy8 Dy5 18.5(3) 2_655 . . 2_655 ?
Dy5 Dy7 Dy8 Dy5 108.55(3) . . . 2_655 ?
Dy6 Dy7 Dy8 Dy5 53.951(18) . . . 2_655 ?
O31 Dy7 Dy8 Dy7 -88.7(6) 2_655 . . 2_655 ?
O20 Dy7 Dy8 Dy7 157(6) . . . 2_655 ?
O21 Dy7 Dy8 Dy7 -111.7(4) . . . 2_655 ?
O30 Dy7 Dy8 Dy7 90.6(6) . . . 2_655 ?
O22 Dy7 Dy8 Dy7 -178.8(3) . . . 2_655 ?
O19 Dy7 Dy8 Dy7 111.1(3) . . . 2_655 ?
O29 Dy7 Dy8 Dy7 34.3(3) . . . 2_655 ?
O32 Dy7 Dy8 Dy7 -35.4(3) 2_655 . . 2_655 ?
Dy5 Dy7 Dy8 Dy7 54.599(19) . . . 2_655 ?
Dy5 Dy7 Dy8 Dy7 -53.951(18) 2_655 . . 2_655 ?
Dy6 Dy7 Dy8 Dy7 0.0 . . . 2_655 ?
C3 C2 O1 Dy4 -124.2(17) . . . . ?
C1 C2 O1 Dy4 58.7(15) . . . . ?
C3 C2 O1 Dy1 22(2) . . . . ?
C1 C2 O1 Dy1 -155.3(11) . . . . ?
O28 Dy4 O1 C2 135.7(8) . . . . ?
O27 Dy4 O1 C2 -163.8(8) . . . . ?
O14 Dy4 O1 C2 -27.1(8) . . . . ?
O13 Dy4 O1 C2 -90.6(8) . . . . ?
O16 Dy4 O1 C2 32.0(8) . . . . ?
O15 Dy4 O1 C2 74.2(10) . . . . ?
O34 Dy4 O1 C2 -147.2(18) . . . . ?
O33 Dy4 O1 C2 -146(2) . . . . ?
Dy1 Dy4 O1 C2 154.6(8) . . . . ?
Dy3 Dy4 O1 C2 -131.0(8) . . . . ?
Dy5 Dy4 O1 C2 165.5(8) . . . . ?
O28 Dy4 O1 Dy1 -18.9(2) . . . . ?
O27 Dy4 O1 Dy1 41.6(5) . . . . ?
O14 Dy4 O1 Dy1 178.3(4) . . . . ?
O13 Dy4 O1 Dy1 114.9(4) . . . . ?
O16 Dy4 O1 Dy1 -122.6(4) . . . . ?
O15 Dy4 O1 Dy1 -80.3(6) . . . . ?
O34 Dy4 O1 Dy1 58.2(17) . . . . ?
O33 Dy4 O1 Dy1 59.8(19) . . . . ?
Dy3 Dy4 O1 Dy1 74.4(2) . . . . ?
Dy5 Dy4 O1 Dy1 11.0(2) . . . . ?
O3 Dy1 O1 C2 -83.8(10) . . . . ?
O25 Dy1 O1 C2 163.8(8) . . . . ?
O4 Dy1 O1 C2 33.1(8) . . . . ?
O2 Dy1 O1 C2 -28.4(8) . . . . ?
O28 Dy1 O1 C2 -135.6(8) . . . . ?
O5 Dy1 O1 C2 93.0(8) . . . . ?
O34 Dy1 O1 C2 150(3) . . . . ?
O33 Dy1 O1 C2 148(3) . . . . ?
Dy4 Dy1 O1 C2 -153.6(8) . . . . ?
Dy2 Dy1 O1 C2 132.4(8) . . . . ?
Dy5 Dy1 O1 C2 -164.5(8) . . . . ?
O3 Dy1 O1 Dy4 69.8(6) . . . . ?
O25 Dy1 O1 Dy4 -42.6(6) . . . . ?
O4 Dy1 O1 Dy4 -173.3(4) . . . . ?
O2 Dy1 O1 Dy4 125.2(4) . . . . ?
O28 Dy1 O1 Dy4 18.0(2) . . . . ?
O5 Dy1 O1 Dy4 -113.5(3) . . . . ?
O34 Dy1 O1 Dy4 -56(3) . . . . ?
O33 Dy1 O1 Dy4 -59(3) . . . . ?
Dy2 Dy1 O1 Dy4 -74.1(2) . . . . ?
Dy5 Dy1 O1 Dy4 -10.9(2) . . . . ?
C3 C4 O2 Dy1 -20.6(17) . . . . ?
C5 C4 O2 Dy1 162.7(11) . . . . ?
O3 Dy1 O2 C4 178.1(15) . . . . ?
O25 Dy1 O2 C4 -174.8(13) . . . . ?
O4 Dy1 O2 C4 -102.7(15) . . . . ?
O28 Dy1 O2 C4 102.2(14) . . . . ?
O1 Dy1 O2 C4 32.3(14) . . . . ?
O5 Dy1 O2 C4 -43.8(16) . . . . ?
O34 Dy1 O2 C4 31(3) . . . . ?
O33 Dy1 O2 C4 28(3) . . . . ?
Dy4 Dy1 O2 C4 65.2(14) . . . . ?
Dy2 Dy1 O2 C4 -41(2) . . . . ?
Dy5 Dy1 O2 C4 119.0(12) . . . . ?
C8 C7 O3 Dy1 25.3(15) . . . . ?
C6 C7 O3 Dy1 -159.9(9) . . . . ?
O25 Dy1 O3 C7 -130.8(10) . . . . ?
O4 Dy1 O3 C7 -36.0(8) . . . . ?
O2 Dy1 O3 C7 46.6(9) . . . . ?
O28 Dy1 O3 C7 148.7(9) . . . . ?
O1 Dy1 O3 C7 97.6(10) . . . . ?
O5 Dy1 O3 C7 -77.8(10) . . . . ?
O34 Dy1 O3 C7 -171(3) . . . . ?
O33 Dy1 O3 C7 -170(3) . . . . ?
Dy4 Dy1 O3 C7 140.1(7) . . . . ?
Dy2 Dy1 O3 C7 -120.3(8) . . . . ?
Dy5 Dy1 O3 C7 -170.5(9) . . . . ?
C8 C9 O4 Dy1 -25.6(14) . . . . ?
C10 C9 O4 Dy1 153.8(8) . . . . ?
O3 Dy1 O4 C9 37.1(8) . . . . ?
O25 Dy1 O4 C9 111.6(9) . . . . ?
O2 Dy1 O4 C9 -48.2(8) . . . . ?
O28 Dy1 O4 C9 48.3(13) . . . . ?
O1 Dy1 O4 C9 -104.7(8) . . . . ?
O5 Dy1 O4 C9 -173.8(10) . . . . ?
O34 Dy1 O4 C9 178(2) . . . . ?
O33 Dy1 O4 C9 -180(2) . . . . ?
Dy4 Dy1 O4 C9 -126.0(12) . . . . ?
Dy2 Dy1 O4 C9 148.9(8) . . . . ?
Dy5 Dy1 O4 C9 97.1(8) . . . . ?
C13 C12 O5 Dy2 9(3) . . . . ?
C11 C12 O5 Dy2 -169.9(7) . . . . ?
C13 C12 O5 Dy1 -123(2) . . . . ?
C11 C12 O5 Dy1 57.9(18) . . . . ?
O7 Dy2 O5 C12 -72.3(14) . . . . ?
O26 Dy2 O5 C12 176.2(14) . . . . ?
O8 Dy2 O5 C12 29.2(14) . . . . ?
O25 Dy2 O5 C12 -124.0(14) . . . . ?
O6 Dy2 O5 C12 -5.2(14) . . . . ?
O9 Dy2 O5 C12 101.3(14) . . . . ?
O33 Dy2 O5 C12 160(2) . . . . ?
O34 Dy2 O5 C12 161(2) . . . . ?
Dy3 Dy2 O5 C12 144.4(14) . . . . ?
Dy1 Dy2 O5 C12 -141.3(14) . . . . ?
Dy5 Dy2 O5 C12 -151.9(14) . . . . ?
O7 Dy2 O5 Dy1 69.0(8) . . . . ?
O26 Dy2 O5 Dy1 -42.5(7) . . . . ?
O8 Dy2 O5 Dy1 170.6(5) . . . . ?
O25 Dy2 O5 Dy1 17.4(5) . . . . ?
O6 Dy2 O5 Dy1 136.2(5) . . . . ?
O9 Dy2 O5 Dy1 -117.4(4) . . . . ?
O33 Dy2 O5 Dy1 -59(2) . . . . ?
O34 Dy2 O5 Dy1 -57.2(19) . . . . ?
Dy3 Dy2 O5 Dy1 -74.2(4) . . . . ?
Dy5 Dy2 O5 Dy1 -10.6(4) . . . . ?
O3 Dy1 O5 C12 74.4(11) . . . . ?
O25 Dy1 O5 C12 126.9(11) . . . . ?
O4 Dy1 O5 C12 29.4(11) . . . . ?
O2 Dy1 O5 C12 -36.8(11) . . . . ?
O28 Dy1 O5 C12 -171.7(11) . . . . ?
O1 Dy1 O5 C12 -102.6(11) . . . . ?
O34 Dy1 O5 C12 -158(2) . . . . ?
O33 Dy1 O5 C12 -156(2) . . . . ?
Dy4 Dy1 O5 C12 -141.2(11) . . . . ?
Dy2 Dy1 O5 C12 144.5(12) . . . . ?
Dy5 Dy1 O5 C12 155.0(11) . . . . ?
O3 Dy1 O5 Dy2 -70.2(7) . . . . ?
O25 Dy1 O5 Dy2 -17.6(5) . . . . ?
O4 Dy1 O5 Dy2 -115.1(5) . . . . ?
O2 Dy1 O5 Dy2 178.6(4) . . . . ?
O28 Dy1 O5 Dy2 43.8(6) . . . . ?
O1 Dy1 O5 Dy2 112.9(4) . . . . ?
O34 Dy1 O5 Dy2 57.9(17) . . . . ?
O33 Dy1 O5 Dy2 59.2(17) . . . . ?
Dy4 Dy1 O5 Dy2 74.3(4) . . . . ?
Dy5 Dy1 O5 Dy2 10.5(4) . . . . ?
C13 C14 O6 Dy2 30.7(16) . . . . ?
C15 C14 O6 Dy2 -159.8(8) . . . . ?
O7 Dy2 O6 C14 121.9(10) . . . . ?
O26 Dy2 O6 C14 162.2(8) . . . . ?
O8 Dy2 O6 C14 -164.9(11) . . . . ?
O25 Dy2 O6 C14 52.3(10) . . . . ?
O5 Dy2 O6 C14 -15.4(9) . . . . ?
O9 Dy2 O6 C14 -107.9(9) . . . . ?
O33 Dy2 O6 C14 -34(2) . . . . ?
O34 Dy2 O6 C14 -32(2) . . . . ?
Dy3 Dy2 O6 C14 -109.8(9) . . . . ?
Dy1 Dy2 O6 C14 13.7(10) . . . . ?
Dy5 Dy2 O6 C14 78.0(9) . . . . ?
C18 C17 O7 Dy2 16(2) . . . . ?
C16 C17 O7 Dy2 -150.2(11) . . . . ?
O26 Dy2 O7 C17 -126.0(16) . . . . ?
O8 Dy2 O7 C17 -24.6(15) . . . . ?
O25 Dy2 O7 C17 153.5(17) . . . . ?
O6 Dy2 O7 C17 36.9(16) . . . . ?
O5 Dy2 O7 C17 101.4(16) . . . . ?
O9 Dy2 O7 C17 -70.3(18) . . . . ?
O33 Dy2 O7 C17 -169(2) . . . . ?
O34 Dy2 O7 C17 -168.7(19) . . . . ?
Dy3 Dy2 O7 C17 -118.1(15) . . . . ?
Dy1 Dy2 O7 C17 143.0(15) . . . . ?
Dy5 Dy2 O7 C17 -165.9(17) . . . . ?
C18 C19 O8 Dy2 -10.5(15) . . . . ?
C20 C19 O8 Dy2 170.3(9) . . . . ?
O7 Dy2 O8 C19 21.4(13) . . . . ?
O26 Dy2 O8 C19 95.0(14) . . . . ?
O25 Dy2 O8 C19 18.1(19) . . . . ?
O6 Dy2 O8 C19 -70.9(13) . . . . ?
O5 Dy2 O8 C19 -109.9(13) . . . . ?
O9 Dy2 O8 C19 166.3(14) . . . . ?
O33 Dy2 O8 C19 165(3) . . . . ?
O34 Dy2 O8 C19 162(3) . . . . ?
Dy3 Dy2 O8 C19 133.3(13) . . . . ?
Dy1 Dy2 O8 C19 -77(2) . . . . ?
Dy5 Dy2 O8 C19 71.5(14) . . . . ?
C23 C22 O9 Dy3 17(2) . . . . ?
C21 C22 O9 Dy3 -159.9(7) . . . . ?
C23 C22 O9 Dy2 -112.3(18) . . . . ?
C21 C22 O9 Dy2 70.3(9) . . . . ?
O26 Dy3 O9 C22 -120.3(7) . . . . ?
O10 Dy3 O9 C22 -20.6(7) . . . . ?
O12 Dy3 O9 C22 -57.9(9) . . . . ?
O27 Dy3 O9 C22 -170.8(7) . . . . ?
O11 Dy3 O9 C22 41.3(7) . . . . ?
O13 Dy3 O9 C22 111.6(7) . . . . ?
O34 Dy3 O9 C22 163.9(17) . . . . ?
O33 Dy3 O9 C22 162.6(19) . . . . ?
Dy2 Dy3 O9 C22 -145.8(7) . . . . ?
Dy4 Dy3 O9 C22 150.7(7) . . . . ?
Dy5 Dy3 O9 C22 -143.9(7) . . . . ?
O26 Dy3 O9 Dy2 25.5(2) . . . . ?
O10 Dy3 O9 Dy2 125.2(4) . . . . ?
O12 Dy3 O9 Dy2 87.9(5) . . . . ?
O27 Dy3 O9 Dy2 -25.1(5) . . . . ?
O11 Dy3 O9 Dy2 -173.0(3) . . . . ?
O13 Dy3 O9 Dy2 -102.6(4) . . . . ?
O34 Dy3 O9 Dy2 -50.3(16) . . . . ?
O33 Dy3 O9 Dy2 -51.6(17) . . . . ?
Dy4 Dy3 O9 Dy2 -63.6(2) . . . . ?
Dy5 Dy3 O9 Dy2 1.85(18) . . . . ?
O7 Dy2 O9 C22 56.2(12) . . . . ?
O26 Dy2 O9 C22 112.7(9) . . . . ?
O8 Dy2 O9 C22 10.4(9) . . . . ?
O25 Dy2 O9 C22 166.1(9) . . . . ?
O6 Dy2 O9 C22 -39.9(9) . . . . ?
O5 Dy2 O9 C22 -117.7(9) . . . . ?
O33 Dy2 O9 C22 -171(2) . . . . ?
O34 Dy2 O9 C22 -173(2) . . . . ?
Dy3 Dy2 O9 C22 138.7(10) . . . . ?
Dy1 Dy2 O9 C22 -158.0(8) . . . . ?
Dy5 Dy2 O9 C22 136.9(9) . . . . ?
O7 Dy2 O9 Dy3 -82.5(6) . . . . ?
O26 Dy2 O9 Dy3 -26.0(2) . . . . ?
O8 Dy2 O9 Dy3 -128.3(4) . . . . ?
O25 Dy2 O9 Dy3 27.4(5) . . . . ?
O6 Dy2 O9 Dy3 -178.6(2) . . . . ?
O5 Dy2 O9 Dy3 103.6(4) . . . . ?
O33 Dy2 O9 Dy3 51(2) . . . . ?
O34 Dy2 O9 Dy3 48(2) . . . . ?
Dy1 Dy2 O9 Dy3 63.3(2) . . . . ?
Dy5 Dy2 O9 Dy3 -1.84(18) . . . . ?
C23 C24 O10 Dy3 25.2(15) . . . . ?
C25 C24 O10 Dy3 -171.5(8) . . . . ?
O26 Dy3 O10 C24 74.4(12) . . . . ?
O12 Dy3 O10 C24 148.0(14) . . . . ?
O27 Dy3 O10 C24 152.5(10) . . . . ?
O11 Dy3 O10 C24 -128.5(12) . . . . ?
O9 Dy3 O10 C24 1.6(11) . . . . ?
O13 Dy3 O10 C24 -89.8(13) . . . . ?
O34 Dy3 O10 C24 10(3) . . . . ?
O33 Dy3 O10 C24 7(3) . . . . ?
Dy2 Dy3 O10 C24 37.5(12) . . . . ?
Dy4 Dy3 O10 C24 -142.9(9) . . . . ?
Dy5 Dy3 O10 C24 102.5(11) . . . . ?
C28 C29 O11 Dy3 2.1(18) . . . . ?
C30 C29 O11 Dy3 171.0(6) . . . . ?
O26 Dy3 O11 C29 19.0(15) . . . . ?
O10 Dy3 O11 C29 -49.9(10) . . . . ?
O12 Dy3 O11 C29 12.7(9) . . . . ?
O27 Dy3 O11 C29 87.5(10) . . . . ?
O9 Dy3 O11 C29 -113.6(9) . . . . ?
O13 Dy3 O11 C29 159.5(11) . . . . ?
O34 Dy3 O11 C29 157(3) . . . . ?
O33 Dy3 O11 C29 159(3) . . . . ?
Dy2 Dy3 O11 C29 -134.8(9) . . . . ?
Dy4 Dy3 O11 C29 126.7(9) . . . . ?
Dy5 Dy3 O11 C29 73.0(10) . . . . ?
C28 C27 O12 Dy3 17.2(17) . . . . ?
C26 C27 O12 Dy3 -156.5(8) . . . . ?
O26 Dy3 O12 C27 161.4(12) . . . . ?
O10 Dy3 O12 C27 57.9(10) . . . . ?
O27 Dy3 O12 C27 -118.8(12) . . . . ?
O11 Dy3 O12 C27 -21.3(10) . . . . ?
O9 Dy3 O12 C27 100.9(12) . . . . ?
O13 Dy3 O12 C27 -65.0(13) . . . . ?
O34 Dy3 O12 C27 -155(3) . . . . ?
O33 Dy3 O12 C27 -156(3) . . . . ?
Dy2 Dy3 O12 C27 150.7(9) . . . . ?
Dy4 Dy3 O12 C27 -107.8(10) . . . . ?
Dy5 Dy3 O12 C27 -158.9(11) . . . . ?
C33 C32 O13 Dy4 45.0(18) . . . . ?
C31 C32 O13 Dy4 -134.6(10) . . . . ?
C33 C32 O13 Dy3 -111.3(12) . . . . ?
C31 C32 O13 Dy3 69.1(16) . . . . ?
O28 Dy4 O13 C32 162.8(10) . . . . ?
O27 Dy4 O13 C32 -139.3(13) . . . . ?
O14 Dy4 O13 C32 -37.5(11) . . . . ?
O16 Dy4 O13 C32 17.0(15) . . . . ?
O15 Dy4 O13 C32 -77.8(13) . . . . ?
O1 Dy4 O13 C32 87.8(13) . . . . ?
O34 Dy4 O13 C32 145(2) . . . . ?
O33 Dy4 O13 C32 143(2) . . . . ?
Dy1 Dy4 O13 C32 127.6(12) . . . . ?
Dy3 Dy4 O13 C32 -160.9(16) . . . . ?
Dy5 Dy4 O13 C32 -168.2(11) . . . . ?
O28 Dy4 O13 Dy3 -36.3(8) . . . . ?
O27 Dy4 O13 Dy3 21.6(5) . . . . ?
O14 Dy4 O13 Dy3 123.4(5) . . . . ?
O16 Dy4 O13 Dy3 177.9(4) . . . . ?
O15 Dy4 O13 Dy3 83.1(7) . . . . ?
O1 Dy4 O13 Dy3 -111.3(5) . . . . ?
O34 Dy4 O13 Dy3 -54.6(19) . . . . ?
O33 Dy4 O13 Dy3 -56.4(19) . . . . ?
Dy1 Dy4 O13 Dy3 -71.5(4) . . . . ?
Dy5 Dy4 O13 Dy3 -7.3(5) . . . . ?
O26 Dy3 O13 C32 -159.3(9) . . . . ?
O10 Dy3 O13 C32 0.3(14) . . . . ?
O12 Dy3 O13 C32 86.8(13) . . . . ?
O27 Dy3 O13 C32 141.1(12) . . . . ?
O11 Dy3 O13 C32 40.5(10) . . . . ?
O9 Dy3 O13 C32 -81.9(12) . . . . ?
O34 Dy3 O13 C32 -142(3) . . . . ?
O33 Dy3 O13 C32 -140(3) . . . . ?
Dy2 Dy3 O13 C32 -126.6(10) . . . . ?
Dy4 Dy3 O13 C32 162.8(15) . . . . ?
Dy5 Dy3 O13 C32 170.1(10) . . . . ?
O26 Dy3 O13 Dy4 37.9(7) . . . . ?
O10 Dy3 O13 Dy4 -162.5(5) . . . . ?
O12 Dy3 O13 Dy4 -76.1(7) . . . . ?
O27 Dy3 O13 Dy4 -21.8(5) . . . . ?
O11 Dy3 O13 Dy4 -122.3(6) . . . . ?
O9 Dy3 O13 Dy4 115.2(5) . . . . ?
O34 Dy3 O13 Dy4 55(3) . . . . ?
O33 Dy3 O13 Dy4 57(3) . . . . ?
Dy2 Dy3 O13 Dy4 70.6(4) . . . . ?
Dy5 Dy3 O13 Dy4 7.2(5) . . . . ?
C33 C34 O14 Dy4 -22.1(14) . . . . ?
C35 C34 O14 Dy4 170.1(10) . . . . ?
O28 Dy4 O14 C34 174.3(8) . . . . ?
O27 Dy4 O14 C34 103.0(13) . . . . ?
O13 Dy4 O14 C34 29.0(12) . . . . ?
O16 Dy4 O14 C34 -104.7(13) . . . . ?
O15 Dy4 O14 C34 179.4(14) . . . . ?
O1 Dy4 O14 C34 -46.0(15) . . . . ?
O34 Dy4 O14 C34 31(3) . . . . ?
O33 Dy4 O14 C34 29(3) . . . . ?
Dy1 Dy4 O14 C34 -42(2) . . . . ?
Dy3 Dy4 O14 C34 63.4(13) . . . . ?
Dy5 Dy4 O14 C34 117.3(12) . . . . ?
C38 C37 O15 Dy4 6.9(18) . . . . ?
C36 C37 O15 Dy4 -174.6(11) . . . . ?
O28 Dy4 O15 C37 -117.2(11) . . . . ?
O27 Dy4 O15 C37 164.6(12) . . . . ?
O14 Dy4 O15 C37 65.1(11) . . . . ?
O13 Dy4 O15 C37 103.5(11) . . . . ?
O16 Dy4 O15 C37 -13.2(10) . . . . ?
O1 Dy4 O15 C37 -55.7(14) . . . . ?
O34 Dy4 O15 C37 -158.6(19) . . . . ?
O33 Dy4 O15 C37 -158(3) . . . . ?
Dy1 Dy4 O15 C37 -103.9(10) . . . . ?
Dy3 Dy4 O15 C37 151.7(9) . . . . ?
Dy5 Dy4 O15 C37 -156.3(11) . . . . ?
C38 C39 O16 Dy4 -16.1(17) . . . . ?
C40 C39 O16 Dy4 174.4(10) . . . . ?
O28 Dy4 O16 C39 94.1(15) . . . . ?
O27 Dy4 O16 C39 15(2) . . . . ?
O14 Dy4 O16 C39 -59.1(14) . . . . ?
O13 Dy4 O16 C39 -110.6(14) . . . . ?
O15 Dy4 O16 C39 19.1(14) . . . . ?
O1 Dy4 O16 C39 169.7(16) . . . . ?
O34 Dy4 O16 C39 171(2) . . . . ?
O33 Dy4 O16 C39 172(3) . . . . ?
Dy1 Dy4 O16 C39 134.4(14) . . . . ?
Dy3 Dy4 O16 C39 -105.6(15) . . . . ?
Dy5 Dy4 O16 C39 76.5(15) . . . . ?
C43 C42 O17 Dy6 -17.6(18) . . . . ?
C41 C42 O17 Dy6 173.0(9) . . . . ?
O17 Dy6 O17 C42 -9.2(12) 2_655 . . . ?
O18 Dy6 O17 C42 25.9(13) . . . . ?
O18 Dy6 O17 C42 -44.1(13) 2_655 . . . ?
O29 Dy6 O17 C42 -127.0(13) 2_655 . . . ?
O29 Dy6 O17 C42 140.4(15) . . . . ?
O32 Dy6 O17 C42 104.6(14) 2_655 . . . ?
O32 Dy6 O17 C42 -148.0(15) . . . . ?
Dy5 Dy6 O17 C42 156.2(10) 2_655 . . . ?
Dy5 Dy6 O17 C42 176.2(15) . . . . ?
Dy7 Dy6 O17 C42 -139.9(13) 2_655 . . . ?
Dy7 Dy6 O17 C42 125.3(13) . . . . ?
C43 C44 O18 Dy6 39.4(12) . . . . ?
C45 C44 O18 Dy6 -155.3(8) . . . . ?
O17 Dy6 O18 C44 -35.7(8) . . . . ?
O17 Dy6 O18 C44 115.5(9) 2_655 . . . ?
O18 Dy6 O18 C44 40.5(6) 2_655 . . . ?
O29 Dy6 O18 C44 122.1(8) 2_655 . . . ?
O29 Dy6 O18 C44 -98.0(8) . . . . ?
O32 Dy6 O18 C44 -171.5(8) 2_655 . . . ?
O32 Dy6 O18 C44 -25.2(12) . . . . ?
Dy5 Dy6 O18 C44 163.8(6) 2_655 . . . ?
Dy5 Dy6 O18 C44 -74.0(9) . . . . ?
Dy7 Dy6 O18 C44 63.8(17) 2_655 . . . ?
Dy7 Dy6 O18 C44 -134.1(8) . . . . ?
C48 C47 O19 Dy7 44(3) . . . . ?
C46 C47 O19 Dy7 -142.4(9) . . . . ?
O31 Dy7 O19 C47 111.2(19) 2_655 . . . ?
O20 Dy7 O19 C47 -47.8(19) . . . . ?
O21 Dy7 O19 C47 -2.1(19) . . . . ?
O30 Dy7 O19 C47 141.1(19) . . . . ?
O22 Dy7 O19 C47 44.2(19) . . . . ?
O29 Dy7 O19 C47 -145.9(19) . . . . ?
O32 Dy7 O19 C47 -110.0(19) 2_655 . . . ?
Dy5 Dy7 O19 C47 177.7(19) . . . . ?
Dy5 Dy7 O19 C47 -175.7(19) 2_655 . . . ?
Dy8 Dy7 O19 C47 129.6(19) . . . . ?
Dy6 Dy7 O19 C47 -131.8(19) . . . . ?
C48 C49 O20 Dy7 -43.4(17) . . . . ?
C50 C49 O20 Dy7 149.6(8) . . . . ?
O31 Dy7 O20 C49 -108.6(13) 2_655 . . . ?
O21 Dy7 O20 C49 -91.4(14) . . . . ?
O30 Dy7 O20 C49 63.2(17) . . . . ?
O22 Dy7 O20 C49 -23.2(11) . . . . ?
O19 Dy7 O20 C49 48.0(12) . . . . ?
O29 Dy7 O20 C49 123.7(13) . . . . ?
O32 Dy7 O20 C49 -166.5(13) 2_655 . . . ?
Dy5 Dy7 O20 C49 101.6(13) . . . . ?
Dy5 Dy7 O20 C49 -146.9(11) 2_655 . . . ?
Dy8 Dy7 O20 C49 1(7) . . . . ?
Dy6 Dy7 O20 C49 158.0(13) . . . . ?
C53 C52 O21 Dy7 11(3) . . . . ?
C51 C52 O21 Dy7 171.5(17) . . . . ?
O31 Dy7 O21 C52 -106(2) 2_655 . . . ?
O20 Dy7 O21 C52 83(2) . . . . ?
O30 Dy7 O21 C52 -74(2) . . . . ?
O22 Dy7 O21 C52 -8(2) . . . . ?
O19 Dy7 O21 C52 40(3) . . . . ?
O29 Dy7 O21 C52 151(2) . . . . ?
O32 Dy7 O21 C52 -179(2) 2_655 . . . ?
Dy5 Dy7 O21 C52 -139.8(12) . . . . ?
Dy5 Dy7 O21 C52 -142(2) 2_655 . . . ?
Dy8 Dy7 O21 C52 -93(2) . . . . ?
Dy6 Dy7 O21 C52 169(2) . . . . ?
C53 C54 O22 Dy7 -12(2) . . . . ?
C55 C54 O22 Dy7 173.2(10) . . . . ?
O31 Dy7 O22 C54 82.6(15) 2_655 . . . ?
O20 Dy7 O22 C54 -64.8(14) . . . . ?
O21 Dy7 O22 C54 6.8(14) . . . . ?
O30 Dy7 O22 C54 150.7(15) . . . . ?
O19 Dy7 O22 C54 -131.0(16) . . . . ?
O29 Dy7 O22 C54 -149.4(13) . . . . ?
O32 Dy7 O22 C54 21.3(19) 2_655 . . . ?
Dy5 Dy7 O22 C54 172.2(13) . . . . ?
Dy5 Dy7 O22 C54 60.8(16) 2_655 . . . ?
Dy8 Dy7 O22 C54 116.6(15) . . . . ?
Dy6 Dy7 O22 C54 -45(5) . . . . ?
C58 C57 O23 Dy8 -43.4(16) . . . . ?
C56 C57 O23 Dy8 152.3(9) . . . . ?
O23 Dy8 O23 C57 -26.5(10) 2_655 . . . ?
O30 Dy8 O23 C57 122.9(12) . . . . ?
O30 Dy8 O23 C57 -110.2(13) 2_655 . . . ?
O31 Dy8 O23 C57 65.9(14) . . . . ?
O31 Dy8 O23 C57 -170.8(12) 2_655 . . . ?
O24 Dy8 O23 C57 -92.8(12) 2_655 . . . ?
O24 Dy8 O23 C57 44.4(11) . . . . ?
Dy5 Dy8 O23 C57 101.2(11) . . . . ?
Dy5 Dy8 O23 C57 -149.0(10) 2_655 . . . ?
Dy7 Dy8 O23 C57 156.8(11) . . . . ?
Dy7 Dy8 O23 C57 42(5) 2_655 . . . ?
C58 C59 O24 Dy8 41.5(19) . . . . ?
C60 C59 O24 Dy8 -161.2(9) . . . . ?
O23 Dy8 O24 C59 51.3(13) 2_655 . . . ?
O23 Dy8 O24 C59 -44.0(13) . . . . ?
O30 Dy8 O24 C59 -137.6(15) . . . . ?
O30 Dy8 O24 C59 116.2(14) 2_655 . . . ?
O31 Dy8 O24 C59 148.6(14) . . . . ?
O31 Dy8 O24 C59 -109.2(14) 2_655 . . . ?
O24 Dy8 O24 C59 4.6(12) 2_655 . . . ?
Dy5 Dy8 O24 C59 -174.1(14) . . . . ?
Dy5 Dy8 O24 C59 -179.6(8) 2_655 . . . ?
Dy7 Dy8 O24 C59 -126.1(13) . . . . ?
Dy7 Dy8 O24 C59 135.9(13) 2_655 . . . ?
O3 Dy1 O25 Dy2 163.8(7) . . . . ?
O4 Dy1 O25 Dy2 86.2(6) . . . . ?
O2 Dy1 O25 Dy2 156.6(10) . . . . ?
O28 Dy1 O25 Dy2 -116.2(6) . . . . ?
O1 Dy1 O25 Dy2 -56.7(8) . . . . ?
O5 Dy1 O25 Dy2 19.6(6) . . . . ?
O34 Dy1 O25 Dy2 -45(2) . . . . ?
O33 Dy1 O25 Dy2 -42(2) . . . . ?
Dy4 Dy1 O25 Dy2 -83.4(5) . . . . ?
Dy5 Dy1 O25 Dy2 -112.5(8) . . . . ?
O3 Dy1 O25 Dy5 -83.7(5) . . . . ?
O4 Dy1 O25 Dy5 -161.3(5) . . . . ?
O2 Dy1 O25 Dy5 -90.9(14) . . . . ?
O28 Dy1 O25 Dy5 -3.7(5) . . . . ?
O1 Dy1 O25 Dy5 55.9(7) . . . . ?
O5 Dy1 O25 Dy5 132.1(6) . . . . ?
O34 Dy1 O25 Dy5 68(2) . . . . ?
O33 Dy1 O25 Dy5 70(2) . . . . ?
Dy4 Dy1 O25 Dy5 29.1(5) . . . . ?
Dy2 Dy1 O25 Dy5 112.5(8) . . . . ?
O7 Dy2 O25 Dy1 -163.2(7) . . . . ?
O26 Dy2 O25 Dy1 117.4(6) . . . . ?
O8 Dy2 O25 Dy1 -159.9(6) . . . . ?
O6 Dy2 O25 Dy1 -87.9(6) . . . . ?
O5 Dy2 O25 Dy1 -19.7(6) . . . . ?
O9 Dy2 O25 Dy1 64.9(8) . . . . ?
O33 Dy2 O25 Dy1 42.6(19) . . . . ?
O34 Dy2 O25 Dy1 44.2(18) . . . . ?
Dy3 Dy2 O25 Dy1 83.4(5) . . . . ?
Dy5 Dy2 O25 Dy1 113.8(8) . . . . ?
O7 Dy2 O25 Dy5 83.1(5) . . . . ?
O26 Dy2 O25 Dy5 3.6(4) . . . . ?
O8 Dy2 O25 Dy5 86.3(10) . . . . ?
O6 Dy2 O25 Dy5 158.3(3) . . . . ?
O5 Dy2 O25 Dy5 -133.4(6) . . . . ?
O9 Dy2 O25 Dy5 -48.8(7) . . . . ?
O33 Dy2 O25 Dy5 -71.1(19) . . . . ?
O34 Dy2 O25 Dy5 -69.5(17) . . . . ?
Dy3 Dy2 O25 Dy5 -30.4(4) . . . . ?
Dy1 Dy2 O25 Dy5 -113.8(8) . . . . ?
O29 Dy5 O25 Dy1 44.7(10) . . . . ?
O32 Dy5 O25 Dy1 -152.0(6) . . . . ?
O30 Dy5 O25 Dy1 89.2(6) . . . . ?
O31 Dy5 O25 Dy1 160.9(6) . . . . ?
O27 Dy5 O25 Dy1 -54.9(5) . . . . ?
O26 Dy5 O25 Dy1 -116.3(6) . . . . ?
O28 Dy5 O25 Dy1 3.6(5) . . . . ?
Dy2 Dy5 O25 Dy1 -112.9(8) . . . . ?
Dy3 Dy5 O25 Dy1 -84.3(5) . . . . ?
Dy4 Dy5 O25 Dy1 -27.3(5) . . . . ?
O29 Dy5 O25 Dy2 157.6(6) . . . . ?
O32 Dy5 O25 Dy2 -39.1(10) . . . . ?
O30 Dy5 O25 Dy2 -157.9(5) . . . . ?
O31 Dy5 O25 Dy2 -86.2(5) . . . . ?
O27 Dy5 O25 Dy2 58.0(4) . . . . ?
O26 Dy5 O25 Dy2 -3.4(4) . . . . ?
O28 Dy5 O25 Dy2 116.5(5) . . . . ?
Dy3 Dy5 O25 Dy2 28.6(4) . . . . ?
Dy1 Dy5 O25 Dy2 112.9(8) . . . . ?
Dy4 Dy5 O25 Dy2 85.6(4) . . . . ?
O7 Dy2 O26 Dy3 168.3(4) . . . . ?
O8 Dy2 O26 Dy3 98.5(4) . . . . ?
O25 Dy2 O26 Dy3 -115.2(4) . . . . ?
O6 Dy2 O26 Dy3 127.0(8) . . . . ?
O5 Dy2 O26 Dy3 -56.0(6) . . . . ?
O9 Dy2 O26 Dy3 29.1(3) . . . . ?
O33 Dy2 O26 Dy3 -40.9(17) . . . . ?
O34 Dy2 O26 Dy3 -42.3(16) . . . . ?
Dy1 Dy2 O26 Dy3 -83.1(2) . . . . ?
Dy5 Dy2 O26 Dy3 -111.5(4) . . . . ?
O7 Dy2 O26 Dy5 -80.2(6) . . . . ?
O8 Dy2 O26 Dy5 -150.0(5) . . . . ?
O25 Dy2 O26 Dy5 -3.6(5) . . . . ?
O6 Dy2 O26 Dy5 -121.5(7) . . . . ?
O5 Dy2 O26 Dy5 55.5(8) . . . . ?
O9 Dy2 O26 Dy5 140.7(5) . . . . ?
O33 Dy2 O26 Dy5 70.6(17) . . . . ?
O34 Dy2 O26 Dy5 69.2(16) . . . . ?
Dy3 Dy2 O26 Dy5 111.5(4) . . . . ?
Dy1 Dy2 O26 Dy5 28.4(4) . . . . ?
O10 Dy3 O26 Dy2 -105.6(4) . . . . ?
O12 Dy3 O26 Dy2 -163.8(4) . . . . ?
O27 Dy3 O26 Dy2 118.1(4) . . . . ?
O11 Dy3 O26 Dy2 -170.1(6) . . . . ?
O9 Dy3 O26 Dy2 -29.7(3) . . . . ?
O13 Dy3 O26 Dy2 59.5(5) . . . . ?
O34 Dy3 O26 Dy2 44(2) . . . . ?
O33 Dy3 O26 Dy2 42(2) . . . . ?
Dy4 Dy3 O26 Dy2 82.8(2) . . . . ?
Dy5 Dy3 O26 Dy2 112.4(4) . . . . ?
O10 Dy3 O26 Dy5 142.1(5) . . . . ?
O12 Dy3 O26 Dy5 83.8(5) . . . . ?
O27 Dy3 O26 Dy5 5.7(4) . . . . ?
O11 Dy3 O26 Dy5 77.6(7) . . . . ?
O9 Dy3 O26 Dy5 -142.0(4) . . . . ?
O13 Dy3 O26 Dy5 -52.8(7) . . . . ?
O34 Dy3 O26 Dy5 -68(2) . . . . ?
O33 Dy3 O26 Dy5 -70(2) . . . . ?
Dy2 Dy3 O26 Dy5 -112.4(4) . . . . ?
Dy4 Dy3 O26 Dy5 -29.5(4) . . . . ?
O29 Dy5 O26 Dy2 -158.7(5) . . . . ?
O32 Dy5 O26 Dy2 163.6(6) . . . . ?
O30 Dy5 O26 Dy2 49.0(7) . . . . ?
O31 Dy5 O26 Dy2 91.7(5) . . . . ?
O27 Dy5 O26 Dy2 -116.7(5) . . . . ?
O25 Dy5 O26 Dy2 3.5(4) . . . . ?
O28 Dy5 O26 Dy2 -57.2(7) . . . . ?
Dy3 Dy5 O26 Dy2 -111.1(3) . . . . ?
Dy1 Dy5 O26 Dy2 -26.9(4) . . . . ?
Dy4 Dy5 O26 Dy2 -83.2(4) . . . . ?
O29 Dy5 O26 Dy3 -47.7(6) . . . . ?
O32 Dy5 O26 Dy3 -85.3(5) . . . . ?
O30 Dy5 O26 Dy3 160.0(6) . . . . ?
O31 Dy5 O26 Dy3 -157.2(5) . . . . ?
O27 Dy5 O26 Dy3 -5.6(4) . . . . ?
O25 Dy5 O26 Dy3 114.6(4) . . . . ?
O28 Dy5 O26 Dy3 53.9(7) . . . . ?
Dy2 Dy5 O26 Dy3 111.1(3) . . . . ?
Dy1 Dy5 O26 Dy3 84.2(3) . . . . ?
Dy4 Dy5 O26 Dy3 27.9(3) . . . . ?
O28 Dy4 O27 Dy3 117.2(5) . . . . ?
O14 Dy4 O27 Dy3 -88.8(5) . . . . ?
O13 Dy4 O27 Dy3 -23.0(5) . . . . ?
O16 Dy4 O27 Dy3 -157.3(8) . . . . ?
O15 Dy4 O27 Dy3 -161.7(5) . . . . ?
O1 Dy4 O27 Dy3 55.6(7) . . . . ?
O34 Dy4 O27 Dy3 40.4(14) . . . . ?
O33 Dy4 O27 Dy3 39.3(16) . . . . ?
Dy1 Dy4 O27 Dy3 82.5(4) . . . . ?
Dy5 Dy4 O27 Dy3 108.1(6) . . . . ?
O28 Dy4 O27 Dy5 9.1(4) . . . . ?
O14 Dy4 O27 Dy5 163.1(5) . . . . ?
O13 Dy4 O27 Dy5 -131.2(6) . . . . ?
O16 Dy4 O27 Dy5 94.5(10) . . . . ?
O15 Dy4 O27 Dy5 90.2(5) . . . . ?
O1 Dy4 O27 Dy5 -52.5(7) . . . . ?
O34 Dy4 O27 Dy5 -67.8(14) . . . . ?
O33 Dy4 O27 Dy5 -68.9(17) . . . . ?
Dy1 Dy4 O27 Dy5 -25.6(4) . . . . ?
Dy3 Dy4 O27 Dy5 -108.1(6) . . . . ?
O26 Dy3 O27 Dy4 -114.6(5) . . . . ?
O10 Dy3 O27 Dy4 159.9(5) . . . . ?
O12 Dy3 O27 Dy4 164.0(6) . . . . ?
O11 Dy3 O27 Dy4 88.7(4) . . . . ?
O9 Dy3 O27 Dy4 -64.9(6) . . . . ?
O13 Dy3 O27 Dy4 22.1(5) . . . . ?
O34 Dy3 O27 Dy4 -39.8(16) . . . . ?
O33 Dy3 O27 Dy4 -39.2(17) . . . . ?
Dy2 Dy3 O27 Dy4 -82.2(4) . . . . ?
Dy5 Dy3 O27 Dy4 -108.8(6) . . . . ?
O26 Dy3 O27 Dy5 -5.7(4) . . . . ?
O10 Dy3 O27 Dy5 -91.2(7) . . . . ?
O12 Dy3 O27 Dy5 -87.2(5) . . . . ?
O11 Dy3 O27 Dy5 -162.5(4) . . . . ?
O9 Dy3 O27 Dy5 43.9(7) . . . . ?
O13 Dy3 O27 Dy5 130.9(6) . . . . ?
O34 Dy3 O27 Dy5 69.0(16) . . . . ?
O33 Dy3 O27 Dy5 69.7(18) . . . . ?
Dy2 Dy3 O27 Dy5 26.7(4) . . . . ?
Dy4 Dy3 O27 Dy5 108.8(6) . . . . ?
O29 Dy5 O27 Dy4 -93.2(5) . . . . ?
O32 Dy5 O27 Dy4 -164.4(6) . . . . ?
O30 Dy5 O27 Dy4 -54.3(9) . . . . ?
O31 Dy5 O27 Dy4 160.9(5) . . . . ?
O25 Dy5 O27 Dy4 51.4(4) . . . . ?
O26 Dy5 O27 Dy4 111.5(5) . . . . ?
O28 Dy5 O27 Dy4 -8.4(4) . . . . ?
Dy2 Dy5 O27 Dy4 80.9(4) . . . . ?
Dy3 Dy5 O27 Dy4 106.0(7) . . . . ?
Dy1 Dy5 O27 Dy4 23.9(4) . . . . ?
O29 Dy5 O27 Dy3 160.7(5) . . . . ?
O32 Dy5 O27 Dy3 89.5(5) . . . . ?
O30 Dy5 O27 Dy3 -160.3(5) . . . . ?
O31 Dy5 O27 Dy3 54.9(9) . . . . ?
O25 Dy5 O27 Dy3 -54.6(4) . . . . ?
O26 Dy5 O27 Dy3 5.4(4) . . . . ?
O28 Dy5 O27 Dy3 -114.4(5) . . . . ?
Dy2 Dy5 O27 Dy3 -25.1(4) . . . . ?
Dy1 Dy5 O27 Dy3 -82.1(4) . . . . ?
Dy4 Dy5 O27 Dy3 -106.0(7) . . . . ?
O27 Dy4 O28 Dy1 -118.0(4) . . . . ?
O14 Dy4 O28 Dy1 166.2(7) . . . . ?
O13 Dy4 O28 Dy1 -59.7(6) . . . . ?
O16 Dy4 O28 Dy1 91.1(4) . . . . ?
O15 Dy4 O28 Dy1 161.3(4) . . . . ?
O1 Dy4 O28 Dy1 20.0(2) . . . . ?
O34 Dy4 O28 Dy1 -43.0(16) . . . . ?
O33 Dy4 O28 Dy1 -41.7(16) . . . . ?
Dy3 Dy4 O28 Dy1 -83.3(2) . . . . ?
Dy5 Dy4 O28 Dy1 -108.9(5) . . . . ?
O27 Dy4 O28 Dy5 -9.1(5) . . . . ?
O14 Dy4 O28 Dy5 -84.8(8) . . . . ?
O13 Dy4 O28 Dy5 49.3(8) . . . . ?
O16 Dy4 O28 Dy5 -159.9(5) . . . . ?
O15 Dy4 O28 Dy5 -89.8(5) . . . . ?
O1 Dy4 O28 Dy5 129.0(5) . . . . ?
O34 Dy4 O28 Dy5 66.0(16) . . . . ?
O33 Dy4 O28 Dy5 67.3(16) . . . . ?
Dy1 Dy4 O28 Dy5 108.9(5) . . . . ?
Dy3 Dy4 O28 Dy5 25.6(4) . . . . ?
O3 Dy1 O28 Dy4 -166.7(4) . . . . ?
O25 Dy1 O28 Dy4 116.0(4) . . . . ?
O4 Dy1 O28 Dy4 -178.0(7) . . . . ?
O2 Dy1 O28 Dy4 -85.6(4) . . . . ?
O1 Dy1 O28 Dy4 -19.9(2) . . . . ?
O5 Dy1 O28 Dy4 55.1(5) . . . . ?
O34 Dy1 O28 Dy4 41.8(16) . . . . ?
O33 Dy1 O28 Dy4 41.1(16) . . . . ?
Dy2 Dy1 O28 Dy4 82.9(2) . . . . ?
Dy5 Dy1 O28 Dy4 112.4(4) . . . . ?
O3 Dy1 O28 Dy5 80.9(5) . . . . ?
O25 Dy1 O28 Dy5 3.6(5) . . . . ?
O4 Dy1 O28 Dy5 69.6(9) . . . . ?
O2 Dy1 O28 Dy5 162.0(4) . . . . ?
O1 Dy1 O28 Dy5 -132.3(4) . . . . ?
O5 Dy1 O28 Dy5 -57.3(6) . . . . ?
O34 Dy1 O28 Dy5 -70.6(16) . . . . ?
O33 Dy1 O28 Dy5 -71.3(16) . . . . ?
Dy4 Dy1 O28 Dy5 -112.4(4) . . . . ?
Dy2 Dy1 O28 Dy5 -29.5(4) . . . . ?
O29 Dy5 O28 Dy4 90.3(6) . . . . ?
O32 Dy5 O28 Dy4 46.3(7) . . . . ?
O30 Dy5 O28 Dy4 163.1(6) . . . . ?
O31 Dy5 O28 Dy4 -158.6(6) . . . . ?
O27 Dy5 O28 Dy4 9.0(5) . . . . ?
O25 Dy5 O28 Dy4 -112.3(5) . . . . ?
O26 Dy5 O28 Dy4 -52.4(7) . . . . ?
Dy2 Dy5 O28 Dy4 -81.0(4) . . . . ?
Dy3 Dy5 O28 Dy4 -24.3(4) . . . . ?
Dy1 Dy5 O28 Dy4 -108.9(4) . . . . ?
O29 Dy5 O28 Dy1 -160.8(5) . . . . ?
O32 Dy5 O28 Dy1 155.2(5) . . . . ?
O30 Dy5 O28 Dy1 -88.0(5) . . . . ?
O31 Dy5 O28 Dy1 -49.6(7) . . . . ?
O27 Dy5 O28 Dy1 117.9(5) . . . . ?
O25 Dy5 O28 Dy1 -3.4(5) . . . . ?
O26 Dy5 O28 Dy1 56.5(7) . . . . ?
Dy2 Dy5 O28 Dy1 28.0(3) . . . . ?
Dy3 Dy5 O28 Dy1 84.7(3) . . . . ?
Dy4 Dy5 O28 Dy1 108.9(4) . . . . ?
O32 Dy5 O29 Dy6 -2.8(5) . . . . ?
O30 Dy5 O29 Dy6 120.1(7) . . . . ?
O31 Dy5 O29 Dy6 57.7(7) . . . . ?
O27 Dy5 O29 Dy6 -83.4(6) . . . . ?
O25 Dy5 O29 Dy6 167.0(5) . . . . ?
O26 Dy5 O29 Dy6 -42.9(9) . . . . ?
O28 Dy5 O29 Dy6 -153.9(6) . . . . ?
Dy2 Dy5 O29 Dy6 -110.7(13) . . . . ?
Dy3 Dy5 O29 Dy6 -70.9(5) . . . . ?
Dy1 Dy5 O29 Dy6 -166.7(3) . . . . ?
Dy4 Dy5 O29 Dy6 -120.0(5) . . . . ?
O32 Dy5 O29 Dy7 -124.5(6) . . . . ?
O30 Dy5 O29 Dy7 -1.6(2) . . . . ?
O31 Dy5 O29 Dy7 -64.0(6) . . . . ?
O27 Dy5 O29 Dy7 154.9(5) . . . . ?
O25 Dy5 O29 Dy7 45.3(9) . . . . ?
O26 Dy5 O29 Dy7 -164.5(3) . . . . ?
O28 Dy5 O29 Dy7 84.4(5) . . . . ?
Dy2 Dy5 O29 Dy7 127.6(13) . . . . ?
Dy3 Dy5 O29 Dy7 167.4(3) . . . . ?
Dy1 Dy5 O29 Dy7 71.6(5) . . . . ?
Dy4 Dy5 O29 Dy7 118.3(4) . . . . ?
O17 Dy6 O29 Dy5 86.2(6) . . . . ?
O17 Dy6 O29 Dy5 -141.0(7) 2_655 . . . ?
O18 Dy6 O29 Dy5 146.5(5) . . . . ?
O18 Dy6 O29 Dy5 79.7(8) 2_655 . . . ?
O29 Dy6 O29 Dy5 -59.4(4) 2_655 . . . ?
O32 Dy6 O29 Dy5 -119.4(6) 2_655 . . . ?
O32 Dy6 O29 Dy5 2.8(5) . . . . ?
Dy5 Dy6 O29 Dy5 -88.2(5) 2_655 . . . ?
Dy7 Dy6 O29 Dy5 -29.4(5) 2_655 . . . ?
Dy7 Dy6 O29 Dy5 -120.1(9) . . . . ?
O17 Dy6 O29 Dy7 -153.8(7) . . . . ?
O17 Dy6 O29 Dy7 -20.9(11) 2_655 . . . ?
O18 Dy6 O29 Dy7 -93.4(6) . . . . ?
O18 Dy6 O29 Dy7 -160.2(5) 2_655 . . . ?
O29 Dy6 O29 Dy7 60.6(4) 2_655 . . . ?
O32 Dy6 O29 Dy7 0.6(5) 2_655 . . . ?
O32 Dy6 O29 Dy7 122.9(6) . . . . ?
Dy5 Dy6 O29 Dy7 31.9(5) 2_655 . . . ?
Dy5 Dy6 O29 Dy7 120.1(8) . . . . ?
Dy7 Dy6 O29 Dy7 90.7(5) 2_655 . . . ?
O31 Dy7 O29 Dy5 60.4(6) 2_655 . . . ?
O20 Dy7 O29 Dy5 -146.2(5) . . . . ?
O21 Dy7 O29 Dy5 152.9(4) . . . . ?
O30 Dy7 O29 Dy5 1.6(2) . . . . ?
O22 Dy7 O29 Dy5 -64.1(10) . . . . ?
O19 Dy7 O29 Dy5 -81.8(5) . . . . ?
O32 Dy7 O29 Dy5 121.8(5) 2_655 . . . ?
Dy5 Dy7 O29 Dy5 90.4(4) 2_655 . . . ?
Dy8 Dy7 O29 Dy5 31.1(4) . . . . ?
Dy6 Dy7 O29 Dy5 122.4(7) . . . . ?
O31 Dy7 O29 Dy6 -62.0(7) 2_655 . . . ?
O20 Dy7 O29 Dy6 91.5(5) . . . . ?
O21 Dy7 O29 Dy6 30.5(9) . . . . ?
O30 Dy7 O29 Dy6 -120.8(7) . . . . ?
O22 Dy7 O29 Dy6 173.5(6) . . . . ?
O19 Dy7 O29 Dy6 155.8(6) . . . . ?
O32 Dy7 O29 Dy6 -0.6(5) 2_655 . . . ?
Dy5 Dy7 O29 Dy6 -122.4(7) . . . . ?
Dy5 Dy7 O29 Dy6 -32.0(5) 2_655 . . . ?
Dy8 Dy7 O29 Dy6 -91.3(5) . . . . ?
O31 Dy7 O30 Dy8 0.4(6) 2_655 . . . ?
O20 Dy7 O30 Dy8 -174.8(6) . . . . ?
O21 Dy7 O30 Dy8 -33.7(9) . . . . ?
O22 Dy7 O30 Dy8 -91.3(6) . . . . ?
O19 Dy7 O30 Dy8 -160.8(7) . . . . ?
O29 Dy7 O30 Dy8 118.7(8) . . . . ?
O32 Dy7 O30 Dy8 59.2(7) 2_655 . . . ?
Dy5 Dy7 O30 Dy8 120.3(8) . . . . ?
Dy5 Dy7 O30 Dy8 30.0(5) 2_655 . . . ?
Dy6 Dy7 O30 Dy8 89.7(5) . . . . ?
O31 Dy7 O30 Dy5 -119.9(6) 2_655 . . . ?
O20 Dy7 O30 Dy5 64.9(10) . . . . ?
O21 Dy7 O30 Dy5 -154.0(4) . . . . ?
O22 Dy7 O30 Dy5 148.4(5) . . . . ?
O19 Dy7 O30 Dy5 79.0(5) . . . . ?
O29 Dy7 O30 Dy5 -1.6(2) . . . . ?
O32 Dy7 O30 Dy5 -61.1(6) 2_655 . . . ?
Dy5 Dy7 O30 Dy5 -90.3(4) 2_655 . . . ?
Dy8 Dy7 O30 Dy5 -120.3(8) . . . . ?
Dy6 Dy7 O30 Dy5 -30.6(4) . . . . ?
O23 Dy8 O30 Dy7 177.1(5) 2_655 . . . ?
O23 Dy8 O30 Dy7 93.9(6) . . . . ?
O30 Dy8 O30 Dy7 -60.5(5) 2_655 . . . ?
O31 Dy8 O30 Dy7 -117.0(6) . . . . ?
O31 Dy8 O30 Dy7 -0.4(6) 2_655 . . . ?
O24 Dy8 O30 Dy7 34.8(10) 2_655 . . . ?
O24 Dy8 O30 Dy7 160.4(7) . . . . ?
Dy5 Dy8 O30 Dy7 -120.1(9) . . . . ?
Dy5 Dy8 O30 Dy7 -30.2(5) 2_655 . . . ?
Dy7 Dy8 O30 Dy7 -89.6(5) 2_655 . . . ?
O23 Dy8 O30 Dy5 -62.8(10) 2_655 . . . ?
O23 Dy8 O30 Dy5 -146.0(5) . . . . ?
O30 Dy8 O30 Dy5 59.6(4) 2_655 . . . ?
O31 Dy8 O30 Dy5 3.1(5) . . . . ?
O31 Dy8 O30 Dy5 119.7(6) 2_655 . . . ?
O24 Dy8 O30 Dy5 154.9(5) 2_655 . . . ?
O24 Dy8 O30 Dy5 -79.5(6) . . . . ?
Dy5 Dy8 O30 Dy5 89.9(5) 2_655 . . . ?
Dy7 Dy8 O30 Dy5 120.1(9) . . . . ?
Dy7 Dy8 O30 Dy5 30.5(5) 2_655 . . . ?
O29 Dy5 O30 Dy7 1.6(2) . . . . ?
O32 Dy5 O30 Dy7 59.7(6) . . . . ?
O31 Dy5 O30 Dy7 119.1(6) . . . . ?
O27 Dy5 O30 Dy7 -38.8(9) . . . . ?
O25 Dy5 O30 Dy7 -153.3(5) . . . . ?
O26 Dy5 O30 Dy7 164.2(3) . . . . ?
O28 Dy5 O30 Dy7 -81.3(5) . . . . ?
Dy2 Dy5 O30 Dy7 -167.3(3) . . . . ?
Dy3 Dy5 O30 Dy7 -119.8(14) . . . . ?
Dy1 Dy5 O30 Dy7 -118.7(4) . . . . ?
Dy4 Dy5 O30 Dy7 -71.0(5) . . . . ?
O29 Dy5 O30 Dy8 -120.5(7) . . . . ?
O32 Dy5 O30 Dy8 -62.4(7) . . . . ?
O31 Dy5 O30 Dy8 -3.1(5) . . . . ?
O27 Dy5 O30 Dy8 -161.0(5) . . . . ?
O25 Dy5 O30 Dy8 84.6(5) . . . . ?
O26 Dy5 O30 Dy8 42.1(8) . . . . ?
O28 Dy5 O30 Dy8 156.5(6) . . . . ?
Dy2 Dy5 O30 Dy8 70.5(5) . . . . ?
Dy3 Dy5 O30 Dy8 118.0(14) . . . . ?
Dy1 Dy5 O30 Dy8 119.1(5) . . . . ?
Dy4 Dy5 O30 Dy8 166.8(3) . . . . ?
O23 Dy8 O31 Dy7 -87.0(6) 2_655 . . 2_655 ?
O23 Dy8 O31 Dy7 -177.4(4) . . . 2_655 ?
O30 Dy8 O31 Dy7 120.9(6) . . . 2_655 ?
O30 Dy8 O31 Dy7 0.4(6) 2_655 . . 2_655 ?
O31 Dy8 O31 Dy7 62.6(5) 2_655 . . 2_655 ?
O24 Dy8 O31 Dy7 -30.2(11) 2_655 . . 2_655 ?
O24 Dy8 O31 Dy7 -157.4(7) . . . 2_655 ?
Dy5 Dy8 O31 Dy7 124.0(9) . . . 2_655 ?
Dy5 Dy8 O31 Dy7 31.0(5) 2_655 . . 2_655 ?
Dy7 Dy8 O31 Dy7 91.1(5) . . . 2_655 ?
O23 Dy8 O31 Dy5 149.0(5) 2_655 . . . ?
O23 Dy8 O31 Dy5 58.6(9) . . . . ?
O30 Dy8 O31 Dy5 -3.1(5) . . . . ?
O30 Dy8 O31 Dy5 -123.6(6) 2_655 . . . ?
O31 Dy8 O31 Dy5 -61.4(4) 2_655 . . . ?
O24 Dy8 O31 Dy5 -154.2(6) 2_655 . . . ?
O24 Dy8 O31 Dy5 78.6(5) . . . . ?
Dy5 Dy8 O31 Dy5 -93.0(4) 2_655 . . . ?
Dy7 Dy8 O31 Dy5 -32.9(4) . . . . ?
Dy7 Dy8 O31 Dy5 -124.0(9) 2_655 . . . ?
O29 Dy5 O31 Dy7 -59.1(7) . . . 2_655 ?
O32 Dy5 O31 Dy7 0.4(3) . . . 2_655 ?
O30 Dy5 O31 Dy7 -122.1(6) . . . 2_655 ?
O27 Dy5 O31 Dy7 36.3(10) . . . 2_655 ?
O25 Dy5 O31 Dy7 153.9(6) . . . 2_655 ?
O26 Dy5 O31 Dy7 83.4(6) . . . 2_655 ?
O28 Dy5 O31 Dy7 -162.7(4) . . . 2_655 ?
Dy2 Dy5 O31 Dy7 118.3(5) . . . 2_655 ?
Dy3 Dy5 O31 Dy7 69.0(5) . . . 2_655 ?
Dy1 Dy5 O31 Dy7 165.9(3) . . . 2_655 ?
Dy4 Dy5 O31 Dy7 109.4(15) . . . 2_655 ?
O29 Dy5 O31 Dy8 66.0(7) . . . . ?
O32 Dy5 O31 Dy8 125.6(7) . . . . ?
O30 Dy5 O31 Dy8 3.0(5) . . . . ?
O27 Dy5 O31 Dy8 161.5(5) . . . . ?
O25 Dy5 O31 Dy8 -81.0(5) . . . . ?
O26 Dy5 O31 Dy8 -151.5(6) . . . . ?
O28 Dy5 O31 Dy8 -37.6(9) . . . . ?
Dy2 Dy5 O31 Dy8 -116.6(5) . . . . ?
Dy3 Dy5 O31 Dy8 -165.8(3) . . . . ?
Dy1 Dy5 O31 Dy8 -68.9(5) . . . . ?
Dy4 Dy5 O31 Dy8 -125.5(14) . . . . ?
O29 Dy5 O32 Dy6 2.7(5) . . . . ?
O30 Dy5 O32 Dy6 -56.9(7) . . . . ?
O31 Dy5 O32 Dy6 -116.5(7) . . . . ?
O27 Dy5 O32 Dy6 85.4(5) . . . . ?
O25 Dy5 O32 Dy6 -167.1(6) . . . . ?
O26 Dy5 O32 Dy6 159.2(6) . . . . ?
O28 Dy5 O32 Dy6 49.8(8) . . . . ?
Dy2 Dy5 O32 Dy6 169.3(3) . . . . ?
Dy3 Dy5 O32 Dy6 123.0(5) . . . . ?
Dy1 Dy5 O32 Dy6 117.4(10) . . . . ?
Dy4 Dy5 O32 Dy6 75.5(5) . . . . ?
O29 Dy5 O32 Dy7 118.8(6) . . . 2_655 ?
O30 Dy5 O32 Dy7 59.2(6) . . . 2_655 ?
O31 Dy5 O32 Dy7 -0.4(2) . . . 2_655 ?
O27 Dy5 O32 Dy7 -158.5(5) . . . 2_655 ?
O25 Dy5 O32 Dy7 -51.0(9) . . . 2_655 ?
O26 Dy5 O32 Dy7 -84.7(5) . . . 2_655 ?
O28 Dy5 O32 Dy7 165.9(3) . . . 2_655 ?
Dy2 Dy5 O32 Dy7 -74.6(5) . . . 2_655 ?
Dy3 Dy5 O32 Dy7 -120.9(4) . . . 2_655 ?
Dy1 Dy5 O32 Dy7 -126.5(9) . . . 2_655 ?
Dy4 Dy5 O32 Dy7 -168.4(3) . . . 2_655 ?
O17 Dy6 O32 Dy5 -76.9(5) . . . . ?
O17 Dy6 O32 Dy5 150.3(5) 2_655 . . . ?
O18 Dy6 O32 Dy5 -86.8(8) . . . . ?
O18 Dy6 O32 Dy5 -143.0(5) 2_655 . . . ?
O29 Dy6 O32 Dy5 114.8(6) 2_655 . . . ?
O29 Dy6 O32 Dy5 -2.7(5) . . . . ?
O32 Dy6 O32 Dy5 57.1(4) 2_655 . . . ?
Dy5 Dy6 O32 Dy5 85.7(5) 2_655 . . . ?
Dy7 Dy6 O32 Dy5 115.4(8) 2_655 . . . ?
Dy7 Dy6 O32 Dy5 26.2(5) . . . . ?
O17 Dy6 O32 Dy7 167.7(6) . . . 2_655 ?
O17 Dy6 O32 Dy7 34.9(9) 2_655 . . 2_655 ?
O18 Dy6 O32 Dy7 157.7(5) . . . 2_655 ?
O18 Dy6 O32 Dy7 101.6(5) 2_655 . . 2_655 ?
O29 Dy6 O32 Dy7 -0.6(5) 2_655 . . 2_655 ?
O29 Dy6 O32 Dy7 -118.1(6) . . . 2_655 ?
O32 Dy6 O32 Dy7 -58.4(4) 2_655 . . 2_655 ?
Dy5 Dy6 O32 Dy7 -29.7(4) 2_655 . . 2_655 ?
Dy5 Dy6 O32 Dy7 -115.4(8) . . . 2_655 ?
Dy7 Dy6 O32 Dy7 -89.3(4) . . . 2_655 ?
O28 Dy4 O33 Dy3 -113.8(19) . . . . ?
O27 Dy4 O33 Dy3 -33.9(13) . . . . ?
O14 Dy4 O33 Dy3 51(3) . . . . ?
O13 Dy4 O33 Dy3 51.0(12) . . . . ?
O16 Dy4 O33 Dy3 157.1(7) . . . . ?
O15 Dy4 O33 Dy3 -72(3) . . . . ?
O1 Dy4 O33 Dy3 160(3) . . . . ?
Dy1 Dy4 O33 Dy3 -148(3) . . . . ?
Dy5 Dy4 O33 Dy3 -74.2(16) . . . . ?
O28 Dy4 O33 Dy2 -37(4) . . . . ?
O27 Dy4 O33 Dy2 43(4) . . . . ?
O14 Dy4 O33 Dy2 128(4) . . . . ?
O13 Dy4 O33 Dy2 128(5) . . . . ?
O16 Dy4 O33 Dy2 -126(4) . . . . ?
O15 Dy4 O33 Dy2 5(7) . . . . ?
O1 Dy4 O33 Dy2 -123(5) . . . . ?
Dy1 Dy4 O33 Dy2 -71(5) . . . . ?
Dy3 Dy4 O33 Dy2 77(5) . . . . ?
Dy5 Dy4 O33 Dy2 3(4) . . . . ?
O28 Dy4 O33 Dy1 34.6(12) . . . . ?
O27 Dy4 O33 Dy1 114.6(18) . . . . ?
O14 Dy4 O33 Dy1 -160.8(6) . . . . ?
O13 Dy4 O33 Dy1 -161(2) . . . . ?
O16 Dy4 O33 Dy1 -54(3) . . . . ?
O15 Dy4 O33 Dy1 77(3) . . . . ?
O1 Dy4 O33 Dy1 -51.4(11) . . . . ?
Dy3 Dy4 O33 Dy1 148(3) . . . . ?
Dy5 Dy4 O33 Dy1 74.3(15) . . . . ?
O26 Dy3 O33 Dy4 116(2) . . . . ?
O10 Dy3 O33 Dy4 -170.4(11) . . . . ?
O12 Dy3 O33 Dy4 72(3) . . . . ?
O27 Dy3 O33 Dy4 33.7(14) . . . . ?
O11 Dy3 O33 Dy4 -48(3) . . . . ?
O9 Dy3 O33 Dy4 -165(2) . . . . ?
O13 Dy3 O33 Dy4 -48.6(13) . . . . ?
Dy2 Dy3 O33 Dy4 148(3) . . . . ?
Dy5 Dy3 O33 Dy4 74.5(19) . . . . ?
O26 Dy3 O33 Dy2 -32.9(12) . . . . ?
O10 Dy3 O33 Dy2 41(4) . . . . ?
O12 Dy3 O33 Dy2 -77(4) . . . . ?
O27 Dy3 O33 Dy2 -115(2) . . . . ?
O11 Dy3 O33 Dy2 163.2(5) . . . . ?
O9 Dy3 O33 Dy2 46.9(16) . . . . ?
O13 Dy3 O33 Dy2 163(3) . . . . ?
Dy4 Dy3 O33 Dy2 -148(3) . . . . ?
Dy5 Dy3 O33 Dy2 -73.9(15) . . . . ?
O26 Dy3 O33 Dy1 39(6) . . . . ?
O10 Dy3 O33 Dy1 113(7) . . . . ?
O12 Dy3 O33 Dy1 -5(10) . . . . ?
O27 Dy3 O33 Dy1 -43(7) . . . . ?
O11 Dy3 O33 Dy1 -125(6) . . . . ?
O9 Dy3 O33 Dy1 119(7) . . . . ?
O13 Dy3 O33 Dy1 -125(8) . . . . ?
Dy2 Dy3 O33 Dy1 72(6) . . . . ?
Dy4 Dy3 O33 Dy1 -77(7) . . . . ?
Dy5 Dy3 O33 Dy1 -2(6) . . . . ?
O7 Dy2 O33 Dy4 0(6) . . . . ?
O26 Dy2 O33 Dy4 -44(5) . . . . ?
O8 Dy2 O33 Dy4 -123(4) . . . . ?
O25 Dy2 O33 Dy4 38(4) . . . . ?
O6 Dy2 O33 Dy4 143(4) . . . . ?
O5 Dy2 O33 Dy4 122(5) . . . . ?
O9 Dy2 O33 Dy4 -125(5) . . . . ?
Dy3 Dy2 O33 Dy4 -78(5) . . . . ?
Dy1 Dy2 O33 Dy4 71(4) . . . . ?
Dy5 Dy2 O33 Dy4 -3(4) . . . . ?
O7 Dy2 O33 Dy3 78(2) . . . . ?
O26 Dy2 O33 Dy3 33.8(15) . . . . ?
O8 Dy2 O33 Dy3 -45(4) . . . . ?
O25 Dy2 O33 Dy3 116(2) . . . . ?
O6 Dy2 O33 Dy3 -138.8(12) . . . . ?
O5 Dy2 O33 Dy3 -160(3) . . . . ?
O9 Dy2 O33 Dy3 -46.7(13) . . . . ?
Dy1 Dy2 O33 Dy3 149(4) . . . . ?
Dy5 Dy2 O33 Dy3 75(2) . . . . ?
O7 Dy2 O33 Dy1 -71(3) . . . . ?
O26 Dy2 O33 Dy1 -115(2) . . . . ?
O8 Dy2 O33 Dy1 165.8(7) . . . . ?
O25 Dy2 O33 Dy1 -33.0(14) . . . . ?
O6 Dy2 O33 Dy1 72(3) . . . . ?
O5 Dy2 O33 Dy1 51.1(13) . . . . ?
O9 Dy2 O33 Dy1 164(3) . . . . ?
Dy3 Dy2 O33 Dy1 -149(4) . . . . ?
Dy5 Dy2 O33 Dy1 -74.4(18) . . . . ?
O3 Dy1 O33 Dy4 -76(3) . . . . ?
O25 Dy1 O33 Dy4 -116(2) . . . . ?
O4 Dy1 O33 Dy4 166.2(7) . . . . ?
O2 Dy1 O33 Dy4 56(3) . . . . ?
O28 Dy1 O33 Dy4 -33.0(13) . . . . ?
O1 Dy1 O33 Dy4 51.0(12) . . . . ?
O5 Dy1 O33 Dy4 160(2) . . . . ?
Dy2 Dy1 O33 Dy4 -149(3) . . . . ?
Dy5 Dy1 O33 Dy4 -75(2) . . . . ?
O3 Dy1 O33 Dy3 1(9) . . . . ?
O25 Dy1 O33 Dy3 -38(6) . . . . ?
O4 Dy1 O33 Dy3 -116(7) . . . . ?
O2 Dy1 O33 Dy3 133(6) . . . . ?
O28 Dy1 O33 Dy3 44(7) . . . . ?
O1 Dy1 O33 Dy3 129(8) . . . . ?
O5 Dy1 O33 Dy3 -123(7) . . . . ?
Dy4 Dy1 O33 Dy3 77(7) . . . . ?
Dy2 Dy1 O33 Dy3 -72(6) . . . . ?
Dy5 Dy1 O33 Dy3 2(6) . . . . ?
O3 Dy1 O33 Dy2 73(4) . . . . ?
O25 Dy1 O33 Dy2 33.5(13) . . . . ?
O4 Dy1 O33 Dy2 -44(3) . . . . ?
O2 Dy1 O33 Dy2 -155.1(7) . . . . ?
O28 Dy1 O33 Dy2 116(2) . . . . ?
O1 Dy1 O33 Dy2 -160(3) . . . . ?
O5 Dy1 O33 Dy2 -51.0(16) . . . . ?
Dy4 Dy1 O33 Dy2 149(3) . . . . ?
Dy5 Dy1 O33 Dy2 74.1(15) . . . . ?
O28 Dy4 O34 Dy3 -116(2) . . . . ?
O27 Dy4 O34 Dy3 -35.2(13) . . . . ?
O14 Dy4 O34 Dy3 48(3) . . . . ?
O13 Dy4 O34 Dy3 50.3(10) . . . . ?
O16 Dy4 O34 Dy3 156.8(7) . . . . ?
O15 Dy4 O34 Dy3 -73(2) . . . . ?
O1 Dy4 O34 Dy3 158(2) . . . . ?
Dy1 Dy4 O34 Dy3 -152(3) . . . . ?
Dy5 Dy4 O34 Dy3 -75.9(17) . . . . ?
O28 Dy4 O34 Dy1 35.9(12) . . . . ?
O27 Dy4 O34 Dy1 116.5(19) . . . . ?
O14 Dy4 O34 Dy1 -160.5(5) . . . . ?
O13 Dy4 O34 Dy1 -158(2) . . . . ?
O16 Dy4 O34 Dy1 -52(3) . . . . ?
O15 Dy4 O34 Dy1 78(2) . . . . ?
O1 Dy4 O34 Dy1 -50.5(11) . . . . ?
Dy3 Dy4 O34 Dy1 152(3) . . . . ?
Dy5 Dy4 O34 Dy1 75.8(15) . . . . ?
O28 Dy4 O34 Dy2 -36(4) . . . . ?
O27 Dy4 O34 Dy2 45(4) . . . . ?
O14 Dy4 O34 Dy2 128(4) . . . . ?
O13 Dy4 O34 Dy2 130(5) . . . . ?
O16 Dy4 O34 Dy2 -123(4) . . . . ?
O15 Dy4 O34 Dy2 7(6) . . . . ?
O1 Dy4 O34 Dy2 -122(4) . . . . ?
Dy1 Dy4 O34 Dy2 -72(4) . . . . ?
Dy3 Dy4 O34 Dy2 80(5) . . . . ?
Dy5 Dy4 O34 Dy2 4(4) . . . . ?
O26 Dy3 O34 Dy4 118(2) . . . . ?
O10 Dy3 O34 Dy4 -170.9(11) . . . . ?
O12 Dy3 O34 Dy4 72(3) . . . . ?
O27 Dy3 O34 Dy4 35.2(14) . . . . ?
O11 Dy3 O34 Dy4 -45(3) . . . . ?
O9 Dy3 O34 Dy4 -163(2) . . . . ?
O13 Dy3 O34 Dy4 -48.2(12) . . . . ?
Dy2 Dy3 O34 Dy4 152(3) . . . . ?
Dy5 Dy3 O34 Dy4 77(2) . . . . ?
O26 Dy3 O34 Dy1 36(7) . . . . ?
O10 Dy3 O34 Dy1 107(8) . . . . ?
O12 Dy3 O34 Dy1 -10(10) . . . . ?
O27 Dy3 O34 Dy1 -47(8) . . . . ?
O11 Dy3 O34 Dy1 -127(7) . . . . ?
O9 Dy3 O34 Dy1 115(8) . . . . ?
O13 Dy3 O34 Dy1 -130(9) . . . . ?
Dy2 Dy3 O34 Dy1 70(7) . . . . ?
Dy4 Dy3 O34 Dy1 -82(9) . . . . ?
Dy5 Dy3 O34 Dy1 -5(7) . . . . ?
O26 Dy3 O34 Dy2 -34.1(12) . . . . ?
O10 Dy3 O34 Dy2 37(4) . . . . ?
O12 Dy3 O34 Dy2 -80(4) . . . . ?
O27 Dy3 O34 Dy2 -117(2) . . . . ?
O11 Dy3 O34 Dy2 163.0(5) . . . . ?
O9 Dy3 O34 Dy2 45.4(15) . . . . ?
O13 Dy3 O34 Dy2 160(3) . . . . ?
Dy4 Dy3 O34 Dy2 -152(3) . . . . ?
Dy5 Dy3 O34 Dy2 -75.3(14) . . . . ?
O3 Dy1 O34 Dy4 -77(2) . . . . ?
O25 Dy1 O34 Dy4 -118(2) . . . . ?
O4 Dy1 O34 Dy4 165.6(7) . . . . ?
O2 Dy1 O34 Dy4 52(3) . . . . ?
O28 Dy1 O34 Dy4 -34.4(14) . . . . ?
O1 Dy1 O34 Dy4 50.7(12) . . . . ?
O5 Dy1 O34 Dy4 157(2) . . . . ?
Dy2 Dy1 O34 Dy4 -153(3) . . . . ?
Dy5 Dy1 O34 Dy4 -77(2) . . . . ?
O3 Dy1 O34 Dy3 6(10) . . . . ?
O25 Dy1 O34 Dy3 -35(7) . . . . ?
O4 Dy1 O34 Dy3 -111(8) . . . . ?
O2 Dy1 O34 Dy3 135(7) . . . . ?
O28 Dy1 O34 Dy3 49(8) . . . . ?
O1 Dy1 O34 Dy3 134(9) . . . . ?
O5 Dy1 O34 Dy3 -120(8) . . . . ?
Dy4 Dy1 O34 Dy3 83(9) . . . . ?
Dy2 Dy1 O34 Dy3 -70(7) . . . . ?
Dy5 Dy1 O34 Dy3 5(7) . . . . ?
O3 Dy1 O34 Dy2 76(3) . . . . ?
O25 Dy1 O34 Dy2 34.8(12) . . . . ?
O4 Dy1 O34 Dy2 -41(3) . . . . ?
O2 Dy1 O34 Dy2 -154.8(7) . . . . ?
O28 Dy1 O34 Dy2 119(2) . . . . ?
O1 Dy1 O34 Dy2 -156(3) . . . . ?
O5 Dy1 O34 Dy2 -49.7(16) . . . . ?
Dy4 Dy1 O34 Dy2 153(3) . . . . ?
Dy5 Dy1 O34 Dy2 75.6(15) . . . . ?
O7 Dy2 O34 Dy4 -1(5) . . . . ?
O26 Dy2 O34 Dy4 -46(4) . . . . ?
O8 Dy2 O34 Dy4 -121(4) . . . . ?
O25 Dy2 O34 Dy4 38(4) . . . . ?
O6 Dy2 O34 Dy4 141(4) . . . . ?
O5 Dy2 O34 Dy4 122(4) . . . . ?
O9 Dy2 O34 Dy4 -126(5) . . . . ?
Dy3 Dy2 O34 Dy4 -81(5) . . . . ?
Dy1 Dy2 O34 Dy4 72(4) . . . . ?
Dy5 Dy2 O34 Dy4 -4(4) . . . . ?
O7 Dy2 O34 Dy3 80(2) . . . . ?
O26 Dy2 O34 Dy3 35.3(14) . . . . ?
O8 Dy2 O34 Dy3 -41(4) . . . . ?
O25 Dy2 O34 Dy3 119(2) . . . . ?
O6 Dy2 O34 Dy3 -137.9(11) . . . . ?
O5 Dy2 O34 Dy3 -157(3) . . . . ?
O9 Dy2 O34 Dy3 -45.5(13) . . . . ?
Dy1 Dy2 O34 Dy3 153(4) . . . . ?
Dy5 Dy2 O34 Dy3 76.9(19) . . . . ?
O7 Dy2 O34 Dy1 -73(2) . . . . ?
O26 Dy2 O34 Dy1 -118(2) . . . . ?
O8 Dy2 O34 Dy1 166.1(7) . . . . ?
O25 Dy2 O34 Dy1 -34.4(13) . . . . ?
O6 Dy2 O34 Dy1 69(3) . . . . ?
O5 Dy2 O34 Dy1 50.1(12) . . . . ?
O9 Dy2 O34 Dy1 161(3) . . . . ?
Dy3 Dy2 O34 Dy1 -153(4) . . . . ?
Dy5 Dy2 O34 Dy1 -76.3(18) . . . . ?
